data_4344052
loop_
_publ_author_name
'T\"uchler, Michael'
'Belaj, Ferdinand'
'Raber, Georg'
'Neshchadin, Dmytro'
'M\"osch-Zanetti, Nadia C'

_publ_section_title
;
 Photoinduced Reactivity of the Soft
 Hydrotris(6-tert-butyl-3-thiopyridazinyl)borate Scorpionate Ligand in
 Sodium, Potassium, and Thallium Salts.
;
_journal_issue 17
_journal_name_full 'Inorganic chemistry'
_journal_page_first 8168
_journal_page_last 8170
_journal_paper_doi 10.1021/acs.inorgchem.5b01417
_journal_volume 54
_journal_year 2015
_chemical_compound_source 'synthetical product'
_chemical_formula_moiety 'C24 H34 B N6 S3 Tl, C H4 O'
_chemical_formula_sum 'C25 H38 B N6 O S3 Tl'
_chemical_formula_weight 749.97
_chemical_name_common
; catena-{[mu2-hydrido-2,2',2''-boranetriyltris(6-tert-butylpyrida-
zine-3(2H)-thione)]-thallium(I)} methanol solvate (1:1)
;
_chemical_name_systematic
; catena-{[mu2-hydrido-2,2',2''-boranetriyltris(6-tert-butylpyrida-
zine-3(2H)-thione)]-thallium(I)} methanol solvate (1:1)
;
_space_group_crystal_system triclinic
_space_group_IT_number 2
_space_group_name_Hall '-P 1'
_space_group_name_H-M_alt 'P -1'
_symmetry_space_group_name_Hall '-P 1'
_symmetry_space_group_name_H-M 'P -1'
_atom_sites_solution_hydrogens mixed
_atom_sites_solution_primary direct
_atom_sites_solution_secondary difmap
_audit_creation_method 'manual edited SHELXL-2014/6.cif file'
_cell_angle_alpha 87.2566(17)
_cell_angle_beta 78.5725(15)
_cell_angle_gamma 84.3548(16)
_cell_formula_units_Z 16
_cell_length_a 20.6029(7)
_cell_length_b 22.8353(8)
_cell_length_c 27.8886(10)
_cell_measurement_reflns_used 9415
_cell_measurement_temperature 100(2)
_cell_measurement_theta_max 26.48
_cell_measurement_theta_min 2.27
_cell_volume 12793.0(8)
_computing_cell_refinement 'Bruker SAINT'
_computing_data_collection 'Bruker APEX2'
_computing_data_reduction 'Bruker SAINT'
_computing_molecular_graphics 'modified ORTEP (Johnson, 1965)'
_computing_publication_material 'SHELXL-2014/6 (Sheldrick, 2014)'
_computing_structure_refinement 'SHELXL-2014/6 (Sheldrick, 2014)'
_computing_structure_solution 'SHELXS-97 (Sheldrick, 2008)'
_diffrn_ambient_temperature 100(2)
_diffrn_measured_fraction_theta_full 1.000
_diffrn_measured_fraction_theta_max 1.000
_diffrn_measurement_device_type 'Bruker APEX-II CCD'
_diffrn_measurement_method '\f and \w scans'
_diffrn_radiation_monochromator graphite
_diffrn_radiation_source 'fine-focus sealed tube'
_diffrn_radiation_type MoK\a
_diffrn_radiation_wavelength 0.71073
_diffrn_reflns_av_R_equivalents 0.0344
_diffrn_reflns_av_unetI/netI 0.0738
_diffrn_reflns_laue_measured_fraction_full 1.000
_diffrn_reflns_laue_measured_fraction_max 1.000
_diffrn_reflns_limit_h_max 24
_diffrn_reflns_limit_h_min -23
_diffrn_reflns_limit_k_max 24
_diffrn_reflns_limit_k_min -27
_diffrn_reflns_limit_l_max 33
_diffrn_reflns_limit_l_min -33
_diffrn_reflns_number 93477
_diffrn_reflns_point_group_measured_fraction_full 1.000
_diffrn_reflns_point_group_measured_fraction_max 1.000
_diffrn_reflns_theta_full 25.20
_diffrn_reflns_theta_max 25.20
_diffrn_reflns_theta_min 1.63
_exptl_absorpt_coefficient_mu 5.273
_exptl_absorpt_correction_T_max 0.429
_exptl_absorpt_correction_T_min 0.323
_exptl_absorpt_correction_type multi-scan
_exptl_absorpt_process_details 'Bruker SADABS'
_exptl_crystal_colour yellow
_exptl_crystal_density_diffrn 1.558
_exptl_crystal_description needle
_exptl_crystal_F_000 5952
_exptl_crystal_size_max 0.270
_exptl_crystal_size_mid 0.240
_exptl_crystal_size_min 0.200
_refine_diff_density_max 1.737
_refine_diff_density_min -4.365
_refine_diff_density_rms 0.146
_refine_ls_extinction_method none
_refine_ls_goodness_of_fit_ref 1.024
_refine_ls_hydrogen_treatment mixed
_refine_ls_matrix_type full
_refine_ls_number_parameters 2646
_refine_ls_number_reflns 46041
_refine_ls_number_restraints 85
_refine_ls_restrained_S_all 1.023
_refine_ls_R_factor_all 0.0688
_refine_ls_R_factor_gt 0.0512
_refine_ls_shift/su_max 0.004
_refine_ls_shift/su_mean 0.000
_refine_ls_structure_factor_coef Fsqd
_refine_ls_weighting_details 'w=1/[\s^2^(Fo^2^)+(0.0565P)^2^+4.0844P] where P=(Fo^2^+2Fc^2^)/3'
_refine_ls_weighting_scheme calc
_refine_ls_wR_factor_gt 0.1263
_refine_ls_wR_factor_ref 0.1392
_reflns_Friedel_coverage 0.000
_reflns_number_gt 35497
_reflns_number_total 46041
_reflns_threshold_expression 'I > 2\s(I)'
_cod_data_source_file ic5b01417_si_002.cif
_cod_data_source_block GN357B
_cod_depositor_comments 'Adding full bibliography for 4344052.cif.'
_cod_database_code 4344052
_shelx_space_group_comment
;
The symmetry employed for this shelxl refinement is uniquely defined
by the following loop, which should always be used as a source of
symmetry information in preference to the above space-group names.
They are only intended as comments.
;
_shelx_estimated_absorpt_t_min 0.330
_shelx_estimated_absorpt_t_max 0.419
_shelxl_version_number 2014/6

loop_
_space_group_symop_operation_xyz
'x, y, z'
'-x, -y, -z'

loop_
_atom_site_label
_atom_site_type_symbol
_atom_site_fract_x
_atom_site_fract_y
_atom_site_fract_z
_atom_site_U_iso_or_equiv
_atom_site_adp_type
_atom_site_occupancy
_atom_site_site_symmetry_order
_atom_site_calc_flag
_atom_site_refinement_flags_posn
_atom_site_refinement_flags_adp
_atom_site_refinement_flags_occupancy
_atom_site_disorder_assembly
_atom_site_disorder_group
Tl1 Tl -0.03641(2) 0.95296(2) 0.79661(2) 0.02244(6) Uani 1 1 d . . . . .
Tl2 Tl 0.13753(2) 0.82525(2) 0.76066(2) 0.02711(7) Uani 1 1 d . . . . .
Tl3 Tl -0.03586(2) 0.71886(2) 0.77310(2) 0.03019(7) Uani 1 1 d . . . . .
Tl4 Tl -0.18336(2) 0.83162(2) 0.75949(4) 0.02478(16) Uani 0.878(4) 1 d . . P A 1
Tl41 Tl -0.17694(19) 0.83443(15) 0.7764(2) 0.02478(16) Uani 0.122(4) 1 d . . P A 2
B1 B 0.1250(4) 0.9886(3) 0.8263(3) 0.0200(15) Uani 1 1 d D . . . .
H1 H 0.097(3) 0.9507(18) 0.828(2) 0.014(6) Uiso 1 1 d D U . . .
S11 S -0.01323(8) 1.02236(7) 0.89572(6) 0.0249(3) Uani 1 1 d . . . . .
N111 N 0.1811(3) 1.0119(2) 0.89152(19) 0.0228(12) Uani 1 1 d . . . . .
N112 N 0.1209(3) 1.0089(2) 0.87988(18) 0.0202(11) Uani 1 1 d . . . . .
C113 C 0.0617(3) 1.0221(3) 0.9114(2) 0.0235(14) Uani 1 1 d . . . . .
C114 C 0.0680(3) 1.0368(3) 0.9591(2) 0.0304(16) Uani 1 1 d . . . . .
H174 H 0.0287 1.0450 0.9829 0.035(8) Uiso 1 1 calc R U . . .
C115 C 0.1266(4) 1.0397(3) 0.9719(2) 0.0331(17) Uani 1 1 d . . . . .
H175 H 0.1294 1.0500 1.0040 0.035(8) Uiso 1 1 calc R U . . .
C116 C 0.1852(3) 1.0266(3) 0.9355(2) 0.0271(15) Uani 1 1 d . . . . .
C110 C 0.2569(4) 1.0304(3) 0.9440(2) 0.0376(18) Uani 1 1 d D . . . .
C117 C 0.2895(11) 1.0713(11) 0.9057(8) 0.064(3) Uani 0.508(13) 1 d . . P B 1
H111 H 0.2643 1.1101 0.9085 0.063(13) Uiso 0.508(13) 1 calc R U P B 1
H112 H 0.3350 1.0748 0.9101 0.063(13) Uiso 0.508(13) 1 calc R U P B 1
H113 H 0.2907 1.0559 0.8733 0.063(13) Uiso 0.508(13) 1 calc R U P B 1
C118 C 0.2912(10) 0.9684(5) 0.9436(9) 0.064(3) Uani 0.508(13) 1 d D . P B 1
H114 H 0.2667 0.9444 0.9699 0.063(13) Uiso 0.508(13) 1 calc R U P B 1
H115 H 0.2925 0.9509 0.9120 0.063(13) Uiso 0.508(13) 1 calc R U P B 1
H116 H 0.3368 0.9698 0.9488 0.063(13) Uiso 0.508(13) 1 calc R U P B 1
C119 C 0.2558(10) 1.0591(11) 0.9925(5) 0.064(3) Uani 0.508(13) 1 d D . P B 1
H117 H 0.2347 1.0342 1.0196 0.063(13) Uiso 0.508(13) 1 calc R U P B 1
H118 H 0.3015 1.0637 0.9959 0.063(13) Uiso 0.508(13) 1 calc R U P B 1
H119 H 0.2306 1.0978 0.9932 0.063(13) Uiso 0.508(13) 1 calc R U P B 1
C147 C 0.2624(10) 1.0182(12) 0.9960(7) 0.064(3) Uani 0.492(13) 1 d . . P B 2
H141 H 0.2485 0.9790 1.0062 0.063(13) Uiso 0.492(13) 1 calc R U P B 2
H142 H 0.3086 1.0199 0.9994 0.063(13) Uiso 0.492(13) 1 calc R U P B 2
H143 H 0.2337 1.0478 1.0167 0.063(13) Uiso 0.492(13) 1 calc R U P B 2
C148 C 0.2771(11) 1.0904(6) 0.9237(8) 0.064(3) Uani 0.492(13) 1 d D . P B 2
H144 H 0.2721 1.0950 0.8895 0.063(13) Uiso 0.492(13) 1 calc R U P B 2
H145 H 0.2488 1.1214 0.9429 0.063(13) Uiso 0.492(13) 1 calc R U P B 2
H146 H 0.3237 1.0935 0.9257 0.063(13) Uiso 0.492(13) 1 calc R U P B 2
C149 C 0.3046(8) 0.9843(9) 0.9140(8) 0.064(3) Uani 0.492(13) 1 d D . P B 2
H147 H 0.3026 0.9906 0.8793 0.063(13) Uiso 0.492(13) 1 calc R U P B 2
H148 H 0.3500 0.9879 0.9186 0.063(13) Uiso 0.492(13) 1 calc R U P B 2
H149 H 0.2918 0.9449 0.9248 0.063(13) Uiso 0.492(13) 1 calc R U P B 2
S12 S 0.10853(8) 0.96940(7) 0.71908(6) 0.0249(4) Uani 1 1 d . . . . .
N121 N 0.0926(3) 1.0938(2) 0.8164(2) 0.0223(12) Uani 1 1 d . . . . .
N122 N 0.1015(2) 1.0413(2) 0.79411(17) 0.0167(11) Uani 1 1 d . . . . .
C123 C 0.0928(3) 1.0355(3) 0.7480(2) 0.0210(14) Uani 1 1 d . . . . .
C124 C 0.0686(3) 1.0868(3) 0.7243(2) 0.0285(15) Uani 1 1 d . . . . .
H184 H 0.0596 1.0840 0.6924 0.035(8) Uiso 1 1 calc R U . . .
C125 C 0.0581(4) 1.1384(3) 0.7452(2) 0.0307(16) Uani 1 1 d . . . . .
H185 H 0.0422 1.1726 0.7288 0.035(8) Uiso 1 1 calc R U . . .
C126 C 0.0716(3) 1.1409(3) 0.7933(2) 0.0231(14) Uani 1 1 d . . . . .
C120 C 0.0597(4) 1.1991(3) 0.8203(3) 0.0320(16) Uani 1 1 d . . . . .
C127 C 0.0785(4) 1.1896(3) 0.8709(3) 0.0362(18) Uani 1 1 d . . . . .
H121 H 0.1259 1.1764 0.8670 0.064(9) Uiso 1 1 calc R U . . .
H122 H 0.0692 1.2267 0.8883 0.064(9) Uiso 1 1 calc R U . . .
H123 H 0.0523 1.1596 0.8896 0.064(9) Uiso 1 1 calc R U . . .
C128 C 0.1012(5) 1.2446(4) 0.7903(3) 0.050(2) Uani 1 1 d . . . . .
H124 H 0.1485 1.2309 0.7865 0.064(9) Uiso 1 1 calc R U . . .
H125 H 0.0893 1.2499 0.7579 0.064(9) Uiso 1 1 calc R U . . .
H126 H 0.0925 1.2821 0.8070 0.064(9) Uiso 1 1 calc R U . . .
C129 C -0.0133(4) 1.2194(4) 0.8264(3) 0.044(2) Uani 1 1 d . . . . .
H127 H -0.0394 1.1898 0.8458 0.064(9) Uiso 1 1 calc R U . . .
H128 H -0.0224 1.2568 0.8433 0.064(9) Uiso 1 1 calc R U . . .
H129 H -0.0255 1.2247 0.7942 0.064(9) Uiso 1 1 calc R U . . .
S13 S 0.19710(8) 0.86266(8) 0.84189(6) 0.0263(4) Uani 1 1 d . . . . .
N131 N 0.2303(3) 1.0199(2) 0.78121(18) 0.0214(12) Uani 1 1 d . . . . .
N132 N 0.2002(2) 0.9726(2) 0.80418(18) 0.0188(11) Uani 1 1 d . . . . .
C133 C 0.2344(3) 0.9201(3) 0.8093(2) 0.0198(13) Uani 1 1 d . . . . .
C134 C 0.3035(3) 0.9127(3) 0.7872(3) 0.0303(16) Uani 1 1 d . . . . .
H194 H 0.3285 0.8756 0.7882 0.035(8) Uiso 1 1 calc R U . . .
C135 C 0.3321(3) 0.9607(3) 0.7648(3) 0.0299(16) Uani 1 1 d . . . . .
H195 H 0.3781 0.9573 0.7505 0.035(8) Uiso 1 1 calc R U . . .
C136 C 0.2945(3) 1.0151(3) 0.7626(2) 0.0243(14) Uani 1 1 d . . . . .
C130 C 0.3239(4) 1.0697(3) 0.7378(3) 0.0309(16) Uani 1 1 d . . . . .
C137 C 0.3487(4) 1.0587(4) 0.6841(3) 0.051(2) Uani 1 1 d . . . . .
H131 H 0.3678 1.0939 0.6679 0.067(10) Uiso 1 1 calc R U . . .
H132 H 0.3829 1.0253 0.6803 0.067(10) Uiso 1 1 calc R U . . .
H133 H 0.3117 1.0498 0.6693 0.067(10) Uiso 1 1 calc R U . . .
C138 C 0.3822(4) 1.0821(4) 0.7619(3) 0.042(2) Uani 1 1 d . . . . .
H134 H 0.3657 1.0891 0.7967 0.067(10) Uiso 1 1 calc R U . . .
H135 H 0.4156 1.0480 0.7582 0.067(10) Uiso 1 1 calc R U . . .
H136 H 0.4024 1.1169 0.7460 0.067(10) Uiso 1 1 calc R U . . .
C139 C 0.2721(4) 1.1229(4) 0.7436(3) 0.046(2) Uani 1 1 d . . . . .
H137 H 0.2559 1.1302 0.7785 0.067(10) Uiso 1 1 calc R U . . .
H138 H 0.2925 1.1576 0.7276 0.067(10) Uiso 1 1 calc R U . . .
H139 H 0.2349 1.1152 0.7285 0.067(10) Uiso 1 1 calc R U . . .
B2 B 0.0612(3) 0.7099(3) 0.8644(3) 0.0177(14) Uani 1 1 d D . . . .
H2 H 0.066(3) 0.716(3) 0.8251(10) 0.014(6) Uiso 1 1 d D U . . .
S21 S 0.1916(3) 0.6977(3) 0.7843(2) 0.0206(11) Uani 0.5373(9) 1 d . . P C 1
S211 S 0.2072(4) 0.7051(4) 0.7970(3) 0.0277(15) Uani 0.4627(9) 1 d . . P C 2
N211 N 0.1043(3) 0.6281(2) 0.91230(18) 0.0209(11) Uani 1 1 d . . . . .
N212 N 0.1191(2) 0.6628(2) 0.87133(18) 0.0182(11) Uani 1 1 d . . . . .
C213 C 0.1769(3) 0.6541(3) 0.8379(3) 0.0304(16) Uani 1 1 d . . . . .
C214 C 0.2177(3) 0.6009(3) 0.8441(3) 0.0353(18) Uani 1 1 d . . . . .
H274 H 0.2562 0.5905 0.8201 0.036(8) Uiso 1 1 calc R U . . .
C215 C 0.2018(3) 0.5658(3) 0.8836(2) 0.0269(15) Uani 1 1 d . . . . .
H275 H 0.2291 0.5308 0.8881 0.036(8) Uiso 1 1 calc R U . . .
C216 C 0.1428(3) 0.5817(3) 0.9189(2) 0.0224(14) Uani 1 1 d . . . . .
C210 C 0.1219(3) 0.5435(3) 0.9642(2) 0.0278(15) Uani 1 1 d . . . . .
C217 C 0.0603(4) 0.5724(4) 0.9972(3) 0.0390(19) Uani 1 1 d . . . . .
H211 H 0.0476 0.5470 1.0262 0.047(8) Uiso 1 1 calc R U . . .
H212 H 0.0699 0.6106 1.0073 0.047(8) Uiso 1 1 calc R U . . .
H213 H 0.0236 0.5781 0.9792 0.047(8) Uiso 1 1 calc R U . . .
C218 C 0.1777(4) 0.5349(5) 0.9926(3) 0.052(2) Uani 1 1 d . . . . .
H214 H 0.1642 0.5102 1.0220 0.047(8) Uiso 1 1 calc R U . . .
H215 H 0.2175 0.5156 0.9721 0.047(8) Uiso 1 1 calc R U . . .
H216 H 0.1877 0.5732 1.0023 0.047(8) Uiso 1 1 calc R U . . .
C219 C 0.1069(5) 0.4837(4) 0.9477(3) 0.051(2) Uani 1 1 d . . . . .
H217 H 0.0932 0.4582 0.9765 0.047(8) Uiso 1 1 calc R U . . .
H218 H 0.0710 0.4897 0.9291 0.047(8) Uiso 1 1 calc R U . . .
H219 H 0.1469 0.4650 0.9270 0.047(8) Uiso 1 1 calc R U . . .
S22 S -0.01366(9) 0.82718(7) 0.83685(6) 0.0251(4) Uani 1 1 d . . . . .
N221 N 0.1017(2) 0.7596(2) 0.92769(17) 0.0186(11) Uani 1 1 d . . . . .
N222 N 0.0664(2) 0.7675(2) 0.89114(17) 0.0167(11) Uani 1 1 d . . . . .
C223 C 0.0315(3) 0.8189(3) 0.8822(2) 0.0184(13) Uani 1 1 d . . . . .
C224 C 0.0329(3) 0.8670(3) 0.9130(2) 0.0239(14) Uani 1 1 d . . . . .
H284 H 0.0090 0.9039 0.9081 0.036(8) Uiso 1 1 calc R U . . .
C225 C 0.0683(3) 0.8595(3) 0.9488(2) 0.0238(14) Uani 1 1 d . . . . .
H285 H 0.0704 0.8912 0.9692 0.036(8) Uiso 1 1 calc R U . . .
C226 C 0.1024(3) 0.8041(3) 0.9559(2) 0.0199(13) Uani 1 1 d . . . . .
C220 C 0.1429(3) 0.7919(3) 0.9963(2) 0.0272(15) Uani 1 1 d . . . . .
C227 C 0.0983(4) 0.8070(4) 1.0456(2) 0.0382(19) Uani 1 1 d . . . . .
H221 H 0.0802 0.8483 1.0447 0.051(8) Uiso 1 1 calc R U . . .
H222 H 0.0617 0.7816 1.0523 0.051(8) Uiso 1 1 calc R U . . .
H223 H 0.1244 0.8008 1.0715 0.051(8) Uiso 1 1 calc R U . . .
C228 C 0.2001(4) 0.8324(4) 0.9857(3) 0.045(2) Uani 1 1 d . . . . .
H224 H 0.1816 0.8735 0.9846 0.051(8) Uiso 1 1 calc R U . . .
H225 H 0.2262 0.8266 1.0115 0.051(8) Uiso 1 1 calc R U . . .
H226 H 0.2287 0.8227 0.9541 0.051(8) Uiso 1 1 calc R U . . .
C229 C 0.1704(4) 0.7285(4) 0.9980(3) 0.047(2) Uani 1 1 d . . . . .
H227 H 0.1960 0.7223 1.0243 0.051(8) Uiso 1 1 calc R U . . .
H228 H 0.1338 0.7032 1.0043 0.051(8) Uiso 1 1 calc R U . . .
H229 H 0.1995 0.7187 0.9666 0.051(8) Uiso 1 1 calc R U . . .
S23 S 0.01486(8) 0.60035(7) 0.82343(6) 0.0256(4) Uani 1 1 d . . . . .
N231 N -0.0382(2) 0.7135(2) 0.93086(18) 0.0196(11) Uani 1 1 d . . . . .
N232 N -0.0053(2) 0.6841(2) 0.89054(17) 0.0178(11) Uani 1 1 d . . . . .
C233 C -0.0253(3) 0.6343(3) 0.8751(2) 0.0208(13) Uani 1 1 d . . . . .
C234 C -0.0823(3) 0.6118(3) 0.9051(3) 0.0315(17) Uani 1 1 d . . . . .
H294 H -0.0980 0.5770 0.8961 0.036(8) Uiso 1 1 calc R U . . .
C235 C -0.1145(3) 0.6393(3) 0.9462(3) 0.0318(17) Uani 1 1 d . . . . .
H295 H -0.1514 0.6234 0.9670 0.036(8) Uiso 1 1 calc R U . . .
C236 C -0.0911(3) 0.6929(3) 0.9574(2) 0.0260(15) Uani 1 1 d . . . . .
C230 C -0.1262(4) 0.7283(4) 1.0022(3) 0.0367(19) Uani 1 1 d . . . . .
C237 C -0.0937(4) 0.7855(3) 1.0037(3) 0.0382(19) Uani 1 1 d . . . . .
H231 H -0.0468 0.7762 1.0058 0.047(8) Uiso 1 1 calc R U . . .
H232 H -0.0966 0.8093 0.9739 0.047(8) Uiso 1 1 calc R U . . .
H233 H -0.1167 0.8076 1.0324 0.047(8) Uiso 1 1 calc R U . . .
C238 C -0.1977(4) 0.7436(5) 0.9989(4) 0.077(4) Uani 1 1 d . . . . .
H234 H -0.2192 0.7074 0.9979 0.047(8) Uiso 1 1 calc R U . . .
H235 H -0.2203 0.7659 1.0276 0.047(8) Uiso 1 1 calc R U . . .
H236 H -0.2002 0.7676 0.9691 0.047(8) Uiso 1 1 calc R U . . .
C239 C -0.1196(5) 0.6898(4) 1.0486(3) 0.054(3) Uani 1 1 d . . . . .
H237 H -0.0725 0.6805 1.0498 0.047(8) Uiso 1 1 calc R U . . .
H238 H -0.1419 0.7113 1.0778 0.047(8) Uiso 1 1 calc R U . . .
H239 H -0.1405 0.6532 1.0476 0.047(8) Uiso 1 1 calc R U . . .
B3 B -0.0562(3) 0.7695(3) 0.6503(2) 0.0170(14) Uani 1 1 d D . . . .
H3 H -0.077(3) 0.756(3) 0.6870(11) 0.014(6) Uiso 1 1 d D U . . .
S31 S 0.03770(10) 0.66136(9) 0.67939(9) 0.0490(6) Uani 1 1 d . . . . .
N311 N 0.0401(3) 0.8059(2) 0.59493(18) 0.0193(11) Uani 1 1 d . . . . .
N312 N 0.0204(2) 0.7630(2) 0.62860(18) 0.0180(11) Uani 1 1 d . . . . .
C313 C 0.0625(3) 0.7204(3) 0.6426(3) 0.0306(16) Uani 1 1 d . . . . .
C314 C 0.1321(4) 0.7247(4) 0.6235(3) 0.046(2) Uani 1 1 d . . . . .
H374 H 0.1643 0.6965 0.6333 0.039(9) Uiso 1 1 calc R U . . .
C315 C 0.1517(3) 0.7685(4) 0.5919(3) 0.0396(19) Uani 1 1 d . . . . .
H375 H 0.1976 0.7723 0.5799 0.039(9) Uiso 1 1 calc R U . . .
C316 C 0.1026(3) 0.8090(3) 0.5766(2) 0.0226(14) Uani 1 1 d . . . . .
C310 C 0.1212(3) 0.8574(3) 0.5387(3) 0.0302(16) Uani 1 1 d . . . . .
C317 C 0.1708(4) 0.8938(4) 0.5552(3) 0.044(2) Uani 1 1 d . . . . .
H311 H 0.1829 0.9251 0.5307 0.047(8) Uiso 1 1 calc R U . . .
H312 H 0.1504 0.9114 0.5867 0.047(8) Uiso 1 1 calc R U . . .
H313 H 0.2108 0.8684 0.5589 0.047(8) Uiso 1 1 calc R U . . .
C318 C 0.1521(4) 0.8283(4) 0.4897(3) 0.042(2) Uani 1 1 d . . . . .
H314 H 0.1645 0.8588 0.4646 0.047(8) Uiso 1 1 calc R U . . .
H315 H 0.1917 0.8024 0.4935 0.047(8) Uiso 1 1 calc R U . . .
H316 H 0.1196 0.8050 0.4799 0.047(8) Uiso 1 1 calc R U . . .
C319 C 0.0597(3) 0.8975(3) 0.5323(3) 0.0342(17) Uani 1 1 d . . . . .
H317 H 0.0726 0.9285 0.5077 0.047(8) Uiso 1 1 calc R U . . .
H318 H 0.0279 0.8744 0.5215 0.047(8) Uiso 1 1 calc R U . . .
H319 H 0.0392 0.9154 0.5635 0.047(8) Uiso 1 1 calc R U . . .
S32 S -0.01426(8) 0.85024(7) 0.72074(6) 0.0225(3) Uani 1 1 d . . . . .
N321 N -0.1113(2) 0.8554(2) 0.61077(17) 0.0183(11) Uani 1 1 d . . . . .
N322 N -0.0773(2) 0.8371(2) 0.64647(17) 0.0146(10) Uani 1 1 d . . . . .
C323 C -0.0540(3) 0.8749(3) 0.6749(2) 0.0195(13) Uani 1 1 d . . . . .
C324 C -0.0661(3) 0.9358(3) 0.6639(2) 0.0241(14) Uani 1 1 d . . . . .
H384 H -0.0511 0.9640 0.6822 0.039(9) Uiso 1 1 calc R U . . .
C325 C -0.0986(3) 0.9540(3) 0.6280(2) 0.0235(14) Uani 1 1 d . . . . .
H385 H -0.1060 0.9947 0.6202 0.039(9) Uiso 1 1 calc R U . . .
C326 C -0.1218(3) 0.9112(3) 0.6020(2) 0.0186(13) Uani 1 1 d . . . . .
C320 C -0.1603(3) 0.9292(3) 0.5607(2) 0.0249(15) Uani 1 1 d . . . . .
C327 C -0.2034(5) 0.8816(4) 0.5544(3) 0.058(3) Uani 1 1 d . . . . .
H321 H -0.2357 0.8761 0.5847 0.092(13) Uiso 1 1 calc R U . . .
H322 H -0.2270 0.8930 0.5276 0.092(13) Uiso 1 1 calc R U . . .
H323 H -0.1755 0.8447 0.5466 0.092(13) Uiso 1 1 calc R U . . .
C328 C -0.1098(4) 0.9386(4) 0.5142(3) 0.041(2) Uani 1 1 d . . . . .
H324 H -0.0823 0.9697 0.5190 0.092(13) Uiso 1 1 calc R U . . .
H325 H -0.0815 0.9020 0.5063 0.092(13) Uiso 1 1 calc R U . . .
H326 H -0.1330 0.9503 0.4873 0.092(13) Uiso 1 1 calc R U . . .
C329 C -0.2027(4) 0.9871(4) 0.5731(3) 0.050(2) Uani 1 1 d . . . . .
H327 H -0.1739 1.0175 0.5771 0.092(13) Uiso 1 1 calc R U . . .
H328 H -0.2265 0.9991 0.5466 0.092(13) Uiso 1 1 calc R U . . .
H329 H -0.2348 0.9818 0.6036 0.092(13) Uiso 1 1 calc R U . . .
S33 S -0.2070(2) 0.7412(2) 0.68500(17) 0.0261(10) Uani 0.5373(9) 1 d . . P A 1
S331 S -0.1894(3) 0.7232(3) 0.6997(2) 0.0316(12) Uani 0.4627(9) 1 d . . P A 2
N331 N -0.0599(3) 0.7282(2) 0.57203(19) 0.0236(12) Uani 1 1 d . . . . .
N332 N -0.0936(2) 0.7363(2) 0.61826(18) 0.0175(11) Uani 1 1 d . . . . .
C333 C -0.1539(3) 0.7173(3) 0.6347(3) 0.0296(16) Uani 1 1 d . . . . .
C334 C -0.1790(4) 0.6826(4) 0.6025(3) 0.044(2) Uani 1 1 d . . . . .
H394 H -0.2195 0.6652 0.6137 0.039(9) Uiso 1 1 calc R U . . .
C335 C -0.1462(4) 0.6746(4) 0.5571(3) 0.0384(19) Uani 1 1 d . . . . .
H395 H -0.1633 0.6525 0.5351 0.039(9) Uiso 1 1 calc R U . . .
C336 C -0.0851(3) 0.6998(3) 0.5422(2) 0.0283(16) Uani 1 1 d D . . . .
C330 C -0.0389(4) 0.6955(4) 0.4913(2) 0.0495(16) Uani 0.768(8) 1 d D . P D 1
C337 C -0.0625(6) 0.6549(5) 0.4579(3) 0.0495(16) Uani 0.768(8) 1 d D . P D 1
H331 H -0.0635 0.6151 0.4727 0.054(10) Uiso 0.768(8) 1 calc R U P D 1
H332 H -0.1073 0.6696 0.4533 0.054(10) Uiso 0.768(8) 1 calc R U P D 1
H333 H -0.0321 0.6538 0.4260 0.054(10) Uiso 0.768(8) 1 calc R U P D 1
C338 C 0.0322(5) 0.6727(4) 0.4954(3) 0.0495(16) Uani 0.768(8) 1 d D . P D 1
H334 H 0.0487 0.6981 0.5168 0.054(10) Uiso 0.768(8) 1 calc R U P D 1
H335 H 0.0325 0.6324 0.5092 0.054(10) Uiso 0.768(8) 1 calc R U P D 1
H336 H 0.0608 0.6729 0.4628 0.054(10) Uiso 0.768(8) 1 calc R U P D 1
C339 C -0.0376(6) 0.7574(4) 0.4678(3) 0.0495(16) Uani 0.768(8) 1 d D . P D 1
H337 H -0.0224 0.7838 0.4891 0.054(10) Uiso 0.768(8) 1 calc R U P D 1
H338 H -0.0072 0.7561 0.4359 0.054(10) Uiso 0.768(8) 1 calc R U P D 1
H339 H -0.0824 0.7719 0.4632 0.054(10) Uiso 0.768(8) 1 calc R U P D 1
C360 C -0.0600(11) 0.7026(9) 0.4863(3) 0.0495(16) Uani 0.232(8) 1 d D . P D 2
C367 C -0.0427(17) 0.6376(9) 0.4757(11) 0.0495(16) Uani 0.232(8) 1 d D . P D 2
H361 H -0.0832 0.6171 0.4831 0.054(10) Uiso 0.232(8) 1 calc R U P D 2
H362 H -0.0221 0.6332 0.4410 0.054(10) Uiso 0.232(8) 1 calc R U P D 2
H363 H -0.0115 0.6205 0.4960 0.054(10) Uiso 0.232(8) 1 calc R U P D 2
C368 C 0.0022(13) 0.7356(13) 0.4752(11) 0.0495(16) Uani 0.232(8) 1 d D . P D 2
H364 H -0.0099 0.7773 0.4823 0.054(10) Uiso 0.232(8) 1 calc R U P D 2
H365 H 0.0336 0.7191 0.4955 0.054(10) Uiso 0.232(8) 1 calc R U P D 2
H366 H 0.0229 0.7318 0.4405 0.054(10) Uiso 0.232(8) 1 calc R U P D 2
C369 C -0.1111(13) 0.7293(13) 0.4570(10) 0.0495(16) Uani 0.232(8) 1 d D . P D 2
H367 H -0.1217 0.7711 0.4642 0.054(10) Uiso 0.232(8) 1 calc R U P D 2
H368 H -0.0929 0.7251 0.4220 0.054(10) Uiso 0.232(8) 1 calc R U P D 2
H369 H -0.1516 0.7087 0.4659 0.054(10) Uiso 0.232(8) 1 calc R U P D 2
B4 B -0.2284(3) 0.9993(3) 0.7644(3) 0.0201(15) Uani 1 1 d D . . . .
H4 H -0.185(2) 0.970(2) 0.751(2) 0.014(6) Uiso 1 1 d D U . . .
S41 S -0.25750(9) 0.90525(8) 0.69507(6) 0.0296(4) Uani 1 1 d . . . . .
N411 N -0.3396(3) 0.9928(3) 0.8143(2) 0.0318(14) Uani 1 1 d . . . . .
N412 N -0.2962(2) 0.9700(2) 0.7753(2) 0.0239(12) Uani 1 1 d . . . . .
C413 C -0.3126(3) 0.9323(3) 0.7451(2) 0.0264(15) Uani 1 1 d . . . . .
C414 C -0.3784(4) 0.9164(3) 0.7562(3) 0.0359(18) Uani 1 1 d . . . . .
H474 H -0.3914 0.8883 0.7367 0.038(9) Uiso 1 1 calc R U . . .
C415 C -0.4229(4) 0.9397(4) 0.7931(3) 0.043(2) Uani 1 1 d . . . . .
H475 H -0.4678 0.9304 0.7989 0.038(9) Uiso 1 1 calc R U . . .
C416 C -0.4009(3) 0.9793(4) 0.8239(3) 0.0371(18) Uani 1 1 d . . . . .
C410 C -0.4457(13) 1.0182(10) 0.8651(10) 0.055(2) Uani 0.516(10) 1 d . . P E 1
C417 C -0.4577(8) 0.9739(9) 0.9083(6) 0.055(2) Uani 0.516(10) 1 d . . P E 1
H411 H -0.4785 0.9406 0.8990 0.087(16) Uiso 0.516(10) 1 calc R U P E 1
H412 H -0.4152 0.9598 0.9174 0.087(16) Uiso 0.516(10) 1 calc R U P E 1
H413 H -0.4872 0.9931 0.9363 0.087(16) Uiso 0.516(10) 1 calc R U P E 1
C418 C -0.4135(8) 1.0712(9) 0.8772(6) 0.055(2) Uani 0.516(10) 1 d . . P E 1
H414 H -0.3696 1.0584 0.8846 0.087(16) Uiso 0.516(10) 1 calc R U P E 1
H415 H -0.4085 1.0991 0.8491 0.087(16) Uiso 0.516(10) 1 calc R U P E 1
H416 H -0.4415 1.0905 0.9057 0.087(16) Uiso 0.516(10) 1 calc R U P E 1
C419 C -0.5143(9) 1.0335(11) 0.8531(7) 0.055(2) Uani 0.516(10) 1 d . . P E 1
H417 H -0.5321 0.9975 0.8456 0.087(16) Uiso 0.516(10) 1 calc R U P E 1
H418 H -0.5439 1.0521 0.8812 0.087(16) Uiso 0.516(10) 1 calc R U P E 1
H419 H -0.5109 1.0607 0.8246 0.087(16) Uiso 0.516(10) 1 calc R U P E 1
C440 C -0.4484(13) 0.9984(11) 0.8701(11) 0.055(2) Uani 0.484(10) 1 d . . P E 2
C447 C -0.4886(9) 0.9489(10) 0.8967(7) 0.055(2) Uani 0.484(10) 1 d . . P E 2
H441 H -0.4584 0.9181 0.9084 0.087(16) Uiso 0.484(10) 1 calc R U P E 2
H442 H -0.5210 0.9650 0.9246 0.087(16) Uiso 0.484(10) 1 calc R U P E 2
H443 H -0.5120 0.9320 0.8741 0.087(16) Uiso 0.484(10) 1 calc R U P E 2
C448 C -0.4080(8) 1.0199(10) 0.9062(7) 0.055(2) Uani 0.484(10) 1 d . . P E 2
H444 H -0.3803 0.9866 0.9172 0.087(16) Uiso 0.484(10) 1 calc R U P E 2
H445 H -0.3796 1.0497 0.8897 0.087(16) Uiso 0.484(10) 1 calc R U P E 2
H446 H -0.4387 1.0371 0.9346 0.087(16) Uiso 0.484(10) 1 calc R U P E 2
C449 C -0.4922(10) 1.0467(12) 0.8515(8) 0.055(2) Uani 0.484(10) 1 d . . P E 2
H447 H -0.5257 1.0627 0.8788 0.087(16) Uiso 0.484(10) 1 calc R U P E 2
H448 H -0.4653 1.0779 0.8359 0.087(16) Uiso 0.484(10) 1 calc R U P E 2
H449 H -0.5144 1.0310 0.8275 0.087(16) Uiso 0.484(10) 1 calc R U P E 2
S42 S -0.18195(8) 0.93195(7) 0.85384(6) 0.0274(4) Uani 1 1 d . . . . .
N421 N -0.2447(3) 1.0908(2) 0.80931(19) 0.0244(12) Uani 1 1 d . . . . .
N422 N -0.2242(2) 1.0328(2) 0.81080(19) 0.0206(11) Uani 1 1 d . . . . .
C423 C -0.1994(3) 1.0055(3) 0.8484(2) 0.0212(13) Uani 1 1 d . . . . .
C424 C -0.1885(4) 1.0442(3) 0.8850(2) 0.0289(16) Uani 1 1 d . . . . .
H484 H -0.1697 1.0279 0.9117 0.038(9) Uiso 1 1 calc R U . . .
C425 C -0.2042(4) 1.1017(3) 0.8822(3) 0.0401(19) Uani 1 1 d . . . . .
H485 H -0.1936 1.1270 0.9050 0.038(9) Uiso 1 1 calc R U . . .
C426 C -0.2378(4) 1.1250(3) 0.8438(3) 0.0323(17) Uani 1 1 d . . . . .
C420 C -0.2605(4) 1.1890(3) 0.8383(3) 0.041(2) Uani 1 1 d . . . . .
C427 C -0.3015(4) 1.2006(3) 0.7976(3) 0.040(2) Uani 1 1 d . . . . .
H421 H -0.3153 1.2428 0.7952 0.056(9) Uiso 1 1 calc R U . . .
H422 H -0.2743 1.1877 0.7663 0.056(9) Uiso 1 1 calc R U . . .
H423 H -0.3410 1.1786 0.8054 0.056(9) Uiso 1 1 calc R U . . .
C428 C -0.3057(5) 1.2102(4) 0.8864(3) 0.062(3) Uani 1 1 d . . . . .
H424 H -0.3205 1.2520 0.8828 0.056(9) Uiso 1 1 calc R U . . .
H425 H -0.3444 1.1873 0.8940 0.056(9) Uiso 1 1 calc R U . . .
H426 H -0.2808 1.2047 0.9131 0.056(9) Uiso 1 1 calc R U . . .
C429 C -0.1992(5) 1.2251(4) 0.8251(4) 0.058(3) Uani 1 1 d . . . . .
H427 H -0.2141 1.2669 0.8215 0.056(9) Uiso 1 1 calc R U . . .
H428 H -0.1734 1.2198 0.8512 0.056(9) Uiso 1 1 calc R U . . .
H429 H -0.1714 1.2114 0.7942 0.056(9) Uiso 1 1 calc R U . . .
S43 S -0.10973(8) 1.07341(7) 0.72331(6) 0.0248(4) Uani 1 1 d . . . . .
N431 N -0.2936(3) 1.0540(2) 0.70839(19) 0.0219(12) Uani 1 1 d . . . . .
N432 N -0.2336(3) 1.0472(2) 0.72157(19) 0.0212(12) Uani 1 1 d . . . . .
C433 C -0.1814(3) 1.0781(3) 0.7013(2) 0.0210(14) Uani 1 1 d . . . . .
C434 C -0.1908(3) 1.1160(3) 0.6606(2) 0.0252(14) Uani 1 1 d . . . . .
H494 H -0.1554 1.1374 0.6438 0.038(9) Uiso 1 1 calc R U . . .
C435 C -0.2496(3) 1.1217(3) 0.6459(2) 0.0248(14) Uani 1 1 d . . . . .
H495 H -0.2558 1.1465 0.6186 0.038(9) Uiso 1 1 calc R U . . .
C436 C -0.3021(3) 1.0902(3) 0.6720(2) 0.0208(13) Uani 1 1 d . . . . .
C430 C -0.3730(3) 1.0960(3) 0.6614(2) 0.0254(14) Uani 1 1 d . . . . .
C437 C -0.3917(4) 1.0349(3) 0.6513(3) 0.0368(18) Uani 1 1 d . . . . .
H431 H -0.3879 1.0082 0.6793 0.036(7) Uiso 1 1 calc R U . . .
H432 H -0.4376 1.0382 0.6460 0.036(7) Uiso 1 1 calc R U . . .
H433 H -0.3616 1.0194 0.6220 0.036(7) Uiso 1 1 calc R U . . .
C438 C -0.3794(4) 1.1365(3) 0.6172(3) 0.0302(16) Uani 1 1 d . . . . .
H434 H -0.3489 1.1207 0.5882 0.036(7) Uiso 1 1 calc R U . . .
H435 H -0.4251 1.1388 0.6118 0.036(7) Uiso 1 1 calc R U . . .
H436 H -0.3682 1.1759 0.6232 0.036(7) Uiso 1 1 calc R U . . .
C439 C -0.4207(4) 1.1208(4) 0.7066(3) 0.0392(19) Uani 1 1 d . . . . .
H437 H -0.4167 1.0949 0.7351 0.036(7) Uiso 1 1 calc R U . . .
H438 H -0.4095 1.1602 0.7125 0.036(7) Uiso 1 1 calc R U . . .
H439 H -0.4664 1.1232 0.7011 0.036(7) Uiso 1 1 calc R U . . .
Tl5 Tl 0.52678(2) 0.54659(2) 0.70330(2) 0.02477(7) Uani 1 1 d . . . . .
Tl6 Tl 0.34284(7) 0.67242(7) 0.73107(5) 0.0245(2) Uani 0.5373(9) 1 d . . P C 1
Tl7 Tl 0.53798(3) 0.77985(2) 0.72612(2) 0.03470(17) Uani 0.5373(9) 1 d . . P C 1
Tl8 Tl 0.65334(4) 0.68255(4) 0.71739(2) 0.03180(17) Uani 0.5373(9) 1 d . . P C 1
Tl61 Tl 0.35871(8) 0.67647(9) 0.74027(7) 0.0247(3) Uani 0.4627(9) 1 d . . P C 2
Tl71 Tl 0.44750(3) 0.77978(3) 0.76754(2) 0.02770(17) Uani 0.4627(9) 1 d . . P C 2
Tl81 Tl 0.67536(5) 0.66649(4) 0.73076(4) 0.0371(2) Uani 0.4627(9) 1 d . . P C 2
B5 B 0.3650(4) 0.5102(4) 0.6701(3) 0.0264(17) Uani 1 1 d D . . . .
H5 H 0.395(3) 0.546(2) 0.670(2) 0.014(6) Uiso 1 1 d D U . . .
S51 S 0.50280(8) 0.47759(7) 0.60044(6) 0.0260(4) Uani 1 1 d . . . . .
N511 N 0.3080(3) 0.4877(2) 0.6046(2) 0.0249(12) Uani 1 1 d . . . . .
N512 N 0.3687(3) 0.4908(2) 0.6165(2) 0.0227(12) Uani 1 1 d . . . . .
C513 C 0.4274(3) 0.4786(3) 0.5843(2) 0.0250(14) Uani 1 1 d . . . . .
C514 C 0.4219(3) 0.4648(3) 0.5362(2) 0.0281(15) Uani 1 1 d . . . . .
H574 H 0.4612 0.4569 0.5122 0.039(9) Uiso 1 1 calc R U . . .
C515 C 0.3624(3) 0.4625(3) 0.5239(2) 0.0290(16) Uani 1 1 d . . . . .
H575 H 0.3592 0.4533 0.4916 0.039(9) Uiso 1 1 calc R U . . .
C516 C 0.3043(3) 0.4740(3) 0.5605(2) 0.0264(15) Uani 1 1 d . . . . .
C510 C 0.2335(4) 0.4715(3) 0.5522(2) 0.0374(18) Uani 1 1 d D . . . .
C517 C 0.1884(8) 0.4471(11) 0.5971(5) 0.082(4) Uani 0.550(13) 1 d D . P F 1
H511 H 0.1886 0.4710 0.6253 0.087(15) Uiso 0.550(13) 1 calc R U P F 1
H512 H 0.1431 0.4483 0.5911 0.087(15) Uiso 0.550(13) 1 calc R U P F 1
H513 H 0.2047 0.4063 0.6038 0.087(15) Uiso 0.550(13) 1 calc R U P F 1
C518 C 0.2083(9) 0.5345(5) 0.5402(8) 0.082(4) Uani 0.550(13) 1 d D . P F 1
H514 H 0.2378 0.5496 0.5112 0.087(15) Uiso 0.550(13) 1 calc R U P F 1
H515 H 0.1632 0.5351 0.5336 0.087(15) Uiso 0.550(13) 1 calc R U P F 1
H516 H 0.2075 0.5594 0.5680 0.087(15) Uiso 0.550(13) 1 calc R U P F 1
C519 C 0.2332(9) 0.4343(11) 0.5084(7) 0.082(4) Uani 0.550(13) 1 d D . P F 1
H517 H 0.2622 0.4499 0.4794 0.087(15) Uiso 0.550(13) 1 calc R U P F 1
H518 H 0.2494 0.3935 0.5152 0.087(15) Uiso 0.550(13) 1 calc R U P F 1
H519 H 0.1878 0.4355 0.5024 0.087(15) Uiso 0.550(13) 1 calc R U P F 1
C547 C 0.2270(11) 0.4711(11) 0.4989(3) 0.082(4) Uani 0.450(13) 1 d D . P F 2
H541 H 0.2582 0.4399 0.4822 0.087(15) Uiso 0.450(13) 1 calc R U P F 2
H542 H 0.1815 0.4638 0.4971 0.087(15) Uiso 0.450(13) 1 calc R U P F 2
H543 H 0.2371 0.5092 0.4831 0.087(15) Uiso 0.450(13) 1 calc R U P F 2
C548 C 0.2104(12) 0.4156(8) 0.5795(8) 0.082(4) Uani 0.450(13) 1 d D . P F 2
H544 H 0.2150 0.4168 0.6137 0.087(15) Uiso 0.450(13) 1 calc R U P F 2
H545 H 0.1637 0.4126 0.5781 0.087(15) Uiso 0.450(13) 1 calc R U P F 2
H546 H 0.2376 0.3813 0.5642 0.087(15) Uiso 0.450(13) 1 calc R U P F 2
C549 C 0.1855(9) 0.5197(10) 0.5790(8) 0.082(4) Uani 0.450(13) 1 d D . P F 2
H547 H 0.1903 0.5194 0.6133 0.087(15) Uiso 0.450(13) 1 calc R U P F 2
H548 H 0.1954 0.5581 0.5635 0.087(15) Uiso 0.450(13) 1 calc R U P F 2
H549 H 0.1398 0.5126 0.5775 0.087(15) Uiso 0.450(13) 1 calc R U P F 2
S52 S 0.38317(11) 0.52942(9) 0.77604(7) 0.0409(5) Uani 1 1 d . . . . .
N521 N 0.3965(3) 0.4051(2) 0.67942(19) 0.0235(12) Uani 1 1 d . . . . .
N522 N 0.3890(3) 0.4573(2) 0.70212(19) 0.0237(12) Uani 1 1 d . . . . .
C523 C 0.3970(3) 0.4633(3) 0.7472(3) 0.0304(16) Uani 1 1 d . . . . .
C524 C 0.4201(4) 0.4118(3) 0.7716(3) 0.0325(17) Uani 1 1 d . . . . .
H584 H 0.4290 0.4145 0.8036 0.039(9) Uiso 1 1 calc R U . . .
C525 C 0.4296(4) 0.3595(3) 0.7503(3) 0.0364(18) Uani 1 1 d . . . . .
H585 H 0.4445 0.3250 0.7667 0.039(9) Uiso 1 1 calc R U . . .
C526 C 0.4167(3) 0.3574(3) 0.7027(2) 0.0257(15) Uani 1 1 d . . . . .
C520 C 0.4277(4) 0.3002(3) 0.6751(2) 0.0303(16) Uani 1 1 d . . . . .
C527 C 0.5014(4) 0.2770(4) 0.6699(3) 0.048(2) Uani 1 1 d . . . . .
H521 H 0.5125 0.2709 0.7024 0.070(10) Uiso 1 1 calc R U . . .
H522 H 0.5093 0.2396 0.6529 0.070(10) Uiso 1 1 calc R U . . .
H523 H 0.5293 0.3058 0.6510 0.070(10) Uiso 1 1 calc R U . . .
C528 C 0.4106(4) 0.3096(3) 0.6247(3) 0.0378(18) Uani 1 1 d . . . . .
H524 H 0.4182 0.2721 0.6079 0.070(10) Uiso 1 1 calc R U . . .
H525 H 0.3639 0.3248 0.6279 0.070(10) Uiso 1 1 calc R U . . .
H526 H 0.4389 0.3381 0.6058 0.070(10) Uiso 1 1 calc R U . . .
C529 C 0.3848(5) 0.2544(4) 0.7052(3) 0.055(2) Uani 1 1 d . . . . .
H527 H 0.3963 0.2487 0.7376 0.070(10) Uiso 1 1 calc R U . . .
H528 H 0.3376 0.2685 0.7086 0.070(10) Uiso 1 1 calc R U . . .
H529 H 0.3933 0.2169 0.6883 0.070(10) Uiso 1 1 calc R U . . .
S53 S 0.2878(6) 0.6347(6) 0.6499(4) 0.0203(16) Uani 0.5373(9) 1 d . . P C 1
S531 S 0.3003(8) 0.6364(8) 0.6595(5) 0.029(2) Uani 0.4627(9) 1 d . . P C 2
N531 N 0.2595(3) 0.4786(3) 0.7160(2) 0.0277(6) Uani 1 1 d . . . . .
N532 N 0.2898(3) 0.5261(3) 0.6929(2) 0.0277(6) Uani 1 1 d . . . . .
C533 C 0.2566(3) 0.5789(3) 0.6881(2) 0.0277(6) Uani 1 1 d . . . . .
C534 C 0.1886(3) 0.5877(3) 0.7122(2) 0.0277(6) Uani 1 1 d . . . . .
H594 H 0.1644 0.6253 0.7118 0.039(9) Uiso 1 1 calc R U . . .
C535 C 0.1596(3) 0.5403(3) 0.7359(2) 0.0277(6) Uani 1 1 d . . . . .
H595 H 0.1143 0.5448 0.7521 0.039(9) Uiso 1 1 calc R U . . .
C536 C 0.1959(3) 0.4848(3) 0.7366(2) 0.0277(6) Uani 1 1 d . . . . .
C530 C 0.1658(4) 0.4302(3) 0.7614(3) 0.0311(16) Uani 1 1 d . . . . .
C537 C 0.1060(4) 0.4191(4) 0.7381(3) 0.0417(19) Uani 1 1 d . . . . .
H531 H 0.1215 0.4123 0.7031 0.060(9) Uiso 1 1 calc R U . . .
H532 H 0.0855 0.3845 0.7540 0.060(9) Uiso 1 1 calc R U . . .
H533 H 0.0732 0.4535 0.7425 0.060(9) Uiso 1 1 calc R U . . .
C538 C 0.2166(4) 0.3761(3) 0.7535(3) 0.043(2) Uani 1 1 d . . . . .
H534 H 0.2307 0.3694 0.7184 0.060(9) Uiso 1 1 calc R U . . .
H535 H 0.2553 0.3828 0.7674 0.060(9) Uiso 1 1 calc R U . . .
H536 H 0.1963 0.3415 0.7698 0.060(9) Uiso 1 1 calc R U . . .
C539 C 0.1436(4) 0.4410(4) 0.8158(3) 0.047(2) Uani 1 1 d . . . . .
H537 H 0.1240 0.4061 0.8323 0.060(9) Uiso 1 1 calc R U . . .
H538 H 0.1820 0.4486 0.8296 0.060(9) Uiso 1 1 calc R U . . .
H539 H 0.1104 0.4750 0.8206 0.060(9) Uiso 1 1 calc R U . . .
B6 B 0.4329(4) 0.7918(3) 0.6394(3) 0.0197(15) Uani 1 1 d D . . . .
H6 H 0.432(3) 0.787(3) 0.6783(10) 0.014(6) Uiso 1 1 d D U . . .
S61 S 0.4810(5) 0.9003(5) 0.6798(3) 0.0268(16) Uani 0.5373(9) 1 d . . P C 1
S611 S 0.4765(7) 0.8903(5) 0.6955(3) 0.030(2) Uani 0.4627(9) 1 d . . P C 2
N611 N 0.5366(3) 0.7871(3) 0.5774(2) 0.0274(8) Uani 1 1 d . . . . .
N612 N 0.5015(3) 0.8157(3) 0.6175(2) 0.0274(8) Uani 1 1 d . . . . .
C613 C 0.5240(8) 0.8658(7) 0.6293(5) 0.0274(8) Uani 0.5373(9) 1 d . . P C 1
C614 C 0.5835(6) 0.8872(6) 0.6025(5) 0.0274(8) Uani 0.5373(9) 1 d . . P C 1
H674 H 0.6001 0.9210 0.6125 0.034(9) Uiso 0.5373(9) 1 calc R U P C 1
C615 C 0.6162(6) 0.8576(6) 0.5617(5) 0.0274(8) Uani 0.5373(9) 1 d . . P C 1
H675 H 0.6543 0.8721 0.5414 0.034(9) Uiso 0.5373(9) 1 calc R U P C 1
C616 C 0.5920(7) 0.8051(7) 0.5503(5) 0.0274(8) Uani 0.5373(9) 1 d D . P C 1
C610 C 0.6333(7) 0.7703(5) 0.5068(5) 0.0456(15) Uani 0.5373(9) 1 d D . P C 1
C617 C 0.5960(4) 0.7168(4) 0.5036(3) 0.0456(15) Uani 1 1 d D . . . .
H611 H 0.5511 0.7297 0.4984 0.070(12) Uiso 1 1 calc R U . C 1
H612 H 0.6198 0.6928 0.4762 0.070(12) Uiso 1 1 calc R U . C 1
H613 H 0.5932 0.6933 0.5342 0.070(12) Uiso 1 1 calc R U . C 1
C618 C 0.7034(7) 0.7512(8) 0.5150(6) 0.0456(15) Uani 0.5373(9) 1 d D . P C 1
H614 H 0.7268 0.7861 0.5170 0.070(12) Uiso 0.5373(9) 1 calc R U P C 1
H615 H 0.7009 0.7278 0.5456 0.070(12) Uiso 0.5373(9) 1 calc R U P C 1
H616 H 0.7275 0.7274 0.4876 0.070(12) Uiso 0.5373(9) 1 calc R U P C 1
C619 C 0.6306(8) 0.8062(7) 0.4596(5) 0.0456(15) Uani 0.5373(9) 1 d D . P C 1
H617 H 0.6539 0.8416 0.4595 0.070(12) Uiso 0.5373(9) 1 calc R U P C 1
H618 H 0.6519 0.7825 0.4315 0.070(12) Uiso 0.5373(9) 1 calc R U P C 1
H619 H 0.5841 0.8177 0.4576 0.070(12) Uiso 0.5373(9) 1 calc R U P C 1
C643 C 0.5225(9) 0.8568(8) 0.6451(6) 0.0274(8) Uani 0.4627(9) 1 d . . P C 2
C644 C 0.5875(7) 0.8709(7) 0.6261(6) 0.0274(8) Uani 0.4627(9) 1 d . . P C 2
H604 H 0.6058 0.8999 0.6415 0.034(9) Uiso 0.4627(9) 1 calc R U P C 2
C645 C 0.6246(7) 0.8440(7) 0.5862(6) 0.0274(8) Uani 0.4627(9) 1 d . . P C 2
H605 H 0.6683 0.8545 0.5731 0.034(9) Uiso 0.4627(9) 1 calc R U P C 2
C646 C 0.5973(9) 0.8001(8) 0.5644(6) 0.0274(8) Uani 0.4627(9) 1 d . . P C 2
C640 C 0.6330(11) 0.7663(10) 0.5180(8) 0.0456(15) Uani 0.4627(9) 1 d . . P C 2
C648 C 0.6971(9) 0.7360(10) 0.5328(7) 0.0456(15) Uani 0.4627(9) 1 d . . P C 2
H644 H 0.7227 0.7659 0.5424 0.070(12) Uiso 0.4627(9) 1 calc R U P C 2
H645 H 0.6851 0.7084 0.5604 0.070(12) Uiso 0.4627(9) 1 calc R U P C 2
H646 H 0.7239 0.7146 0.5050 0.070(12) Uiso 0.4627(9) 1 calc R U P C 2
C649 C 0.6513(9) 0.8131(9) 0.4767(7) 0.0456(15) Uani 0.4627(9) 1 d . . P C 2
H647 H 0.6747 0.8432 0.4884 0.070(12) Uiso 0.4627(9) 1 calc R U P C 2
H648 H 0.6801 0.7942 0.4484 0.070(12) Uiso 0.4627(9) 1 calc R U P C 2
H649 H 0.6106 0.8316 0.4671 0.070(12) Uiso 0.4627(9) 1 calc R U P C 2
S62 S 0.50643(8) 0.67534(8) 0.66933(6) 0.0259(4) Uani 1 1 d . . . . .
N621 N 0.3972(2) 0.7416(2) 0.57425(17) 0.0166(11) Uani 1 1 d . . . . .
N622 N 0.4300(2) 0.7337(2) 0.61196(17) 0.0144(10) Uani 1 1 d . . . . .
C623 C 0.4644(3) 0.6827(3) 0.6223(2) 0.0198(13) Uani 1 1 d . . . . .
C624 C 0.4653(3) 0.6340(3) 0.5913(2) 0.0247(14) Uani 1 1 d . . . . .
H684 H 0.4881 0.5970 0.5974 0.034(9) Uiso 1 1 calc R U . . .
C625 C 0.4328(3) 0.6417(3) 0.5532(2) 0.0240(14) Uani 1 1 d . . . . .
H685 H 0.4332 0.6103 0.5319 0.034(9) Uiso 1 1 calc R U . . .
C626 C 0.3987(3) 0.6969(3) 0.5455(2) 0.0197(13) Uani 1 1 d . . . . .
C620 C 0.3608(3) 0.7083(3) 0.5035(2) 0.0235(14) Uani 1 1 d . . . . .
C627 C 0.3351(3) 0.7736(3) 0.5005(2) 0.0301(16) Uani 1 1 d . . . . .
H621 H 0.3109 0.7802 0.4735 0.045(8) Uiso 1 1 calc R U . . .
H622 H 0.3051 0.7845 0.5313 0.045(8) Uiso 1 1 calc R U . . .
H623 H 0.3727 0.7978 0.4948 0.045(8) Uiso 1 1 calc R U . . .
C628 C 0.3021(4) 0.6691(4) 0.5136(3) 0.0368(19) Uani 1 1 d . . . . .
H624 H 0.2767 0.6754 0.4873 0.045(8) Uiso 1 1 calc R U . . .
H625 H 0.3194 0.6277 0.5151 0.045(8) Uiso 1 1 calc R U . . .
H626 H 0.2731 0.6795 0.5449 0.045(8) Uiso 1 1 calc R U . . .
C629 C 0.4081(4) 0.6916(4) 0.4552(2) 0.0346(17) Uani 1 1 d . . . . .
H627 H 0.3844 0.6988 0.4281 0.045(8) Uiso 1 1 calc R U . . .
H628 H 0.4460 0.7156 0.4500 0.045(8) Uiso 1 1 calc R U . . .
H629 H 0.4242 0.6499 0.4569 0.045(8) Uiso 1 1 calc R U . . .
S63 S 0.29146(9) 0.79883(8) 0.70819(7) 0.0318(4) Uani 1 1 d . . . . .
N631 N 0.3948(2) 0.8744(2) 0.59018(18) 0.0188(11) Uani 1 1 d . . . . .
N632 N 0.3770(2) 0.8388(2) 0.63010(18) 0.0178(11) Uani 1 1 d . . . . .
C633 C 0.3171(3) 0.8467(3) 0.6612(2) 0.0183(13) Uani 1 1 d . . . . .
C634 C 0.2759(3) 0.8986(3) 0.6530(2) 0.0224(14) Uani 1 1 d . . . . .
H694 H 0.2349 0.9073 0.6750 0.034(9) Uiso 1 1 calc R U . . .
C635 C 0.2942(3) 0.9351(3) 0.6149(2) 0.0234(14) Uani 1 1 d . . . . .
H695 H 0.2671 0.9700 0.6098 0.034(9) Uiso 1 1 calc R U . . .
C636 C 0.3560(3) 0.9203(3) 0.5821(2) 0.0204(13) Uani 1 1 d . . . . .
C630 C 0.3800(3) 0.9591(3) 0.5376(2) 0.0238(14) Uani 1 1 d . . . . .
C637 C 0.3272(4) 0.9693(4) 0.5066(2) 0.0377(18) Uani 1 1 d . . . . .
H631 H 0.3431 0.9943 0.4780 0.027(6) Uiso 1 1 calc R U . . .
H632 H 0.3177 0.9314 0.4957 0.027(6) Uiso 1 1 calc R U . . .
H633 H 0.2865 0.9886 0.5260 0.027(6) Uiso 1 1 calc R U . . .
C638 C 0.3929(4) 1.0187(3) 0.5561(3) 0.0364(18) Uani 1 1 d . . . . .
H634 H 0.4270 1.0124 0.5762 0.027(6) Uiso 1 1 calc R U . . .
H635 H 0.4081 1.0448 0.5280 0.027(6) Uiso 1 1 calc R U . . .
H636 H 0.3517 1.0369 0.5757 0.027(6) Uiso 1 1 calc R U . . .
C639 C 0.4442(4) 0.9318(3) 0.5068(3) 0.0334(17) Uani 1 1 d . . . . .
H637 H 0.4784 0.9252 0.5269 0.027(6) Uiso 1 1 calc R U . . .
H638 H 0.4363 0.8941 0.4946 0.027(6) Uiso 1 1 calc R U . . .
H639 H 0.4592 0.9584 0.4791 0.027(6) Uiso 1 1 calc R U . . .
B7 B 0.5489(3) 0.7339(3) 0.8521(3) 0.0203(15) Uani 1 1 d D . . . .
H7 H 0.566(3) 0.741(3) 0.8133(10) 0.014(6) Uiso 1 1 d D U . . .
S71 S 0.45096(17) 0.83175(18) 0.81399(16) 0.0468(11) Uani 0.5373(9) 1 d . . P C 1
N711 N 0.4572(9) 0.6942(8) 0.9079(5) 0.0280(9) Uani 0.5373(9) 1 d . . P C 1
N712 N 0.4749(6) 0.7364(6) 0.8719(4) 0.0280(9) Uani 0.5373(9) 1 d . . P C 1
C713 C 0.4308(6) 0.7743(6) 0.8540(5) 0.0280(9) Uani 0.5373(9) 1 d . . P C 1
C714 C 0.3604(6) 0.7673(6) 0.8732(5) 0.0280(9) Uani 0.5373(9) 1 d . . P C 1
H774 H 0.3271 0.7927 0.8616 0.050(11) Uiso 0.5373(9) 1 calc R U P C 1
C715 C 0.3427(6) 0.7253(6) 0.9070(5) 0.0280(9) Uani 0.5373(9) 1 d . . P C 1
H775 H 0.2972 0.7202 0.9197 0.050(11) Uiso 0.5373(9) 1 calc R U P C 1
C716 C 0.3945(6) 0.6882(5) 0.9233(4) 0.0280(9) Uani 0.5373(9) 1 d D . P C 1
C710 C 0.3815(8) 0.6428(7) 0.9661(5) 0.063(3) Uani 0.5373(9) 1 d D . P C 1
C717 C 0.3478(9) 0.6738(8) 1.0118(6) 0.063(3) Uani 0.5373(9) 1 d . . P C 1
H711 H 0.3785 0.6989 1.0217 0.069(7) Uiso 0.5373(9) 1 calc R U P C 1
H712 H 0.3082 0.6980 1.0056 0.069(7) Uiso 0.5373(9) 1 calc R U P C 1
H713 H 0.3347 0.6446 1.0380 0.069(7) Uiso 0.5373(9) 1 calc R U P C 1
C718 C 0.4454(12) 0.6064(14) 0.9724(11) 0.063(3) Uani 0.5373(9) 1 d D . P C 1
H714 H 0.4657 0.5870 0.9417 0.069(7) Uiso 0.5373(9) 1 calc R U P C 1
H715 H 0.4764 0.6321 0.9810 0.069(7) Uiso 0.5373(9) 1 calc R U P C 1
H716 H 0.4353 0.5765 0.9985 0.069(7) Uiso 0.5373(9) 1 calc R U P C 1
C719 C 0.3387(9) 0.6022(8) 0.9469(6) 0.063(3) Uani 0.5373(9) 1 d D . P C 1
H717 H 0.3642 0.5838 0.9171 0.069(7) Uiso 0.5373(9) 1 calc R U P C 1
H718 H 0.3254 0.5717 0.9718 0.069(7) Uiso 0.5373(9) 1 calc R U P C 1
H719 H 0.2989 0.6251 0.9395 0.069(7) Uiso 0.5373(9) 1 calc R U P C 1
S711 S 0.45882(17) 0.85420(15) 0.85476(13) 0.0232(7) Uani 0.4627(9) 1 d . . P C 2
N741 N 0.4618(11) 0.6959(10) 0.9184(6) 0.0280(9) Uani 0.4627(9) 1 d . . P C 2
N742 N 0.4766(7) 0.7431(7) 0.8892(5) 0.0280(9) Uani 0.4627(9) 1 d . . P C 2
C743 C 0.4371(7) 0.7951(7) 0.8929(5) 0.0280(9) Uani 0.4627(9) 1 d . . P C 2
C744 C 0.3805(7) 0.7983(7) 0.9307(5) 0.0280(9) Uani 0.4627(9) 1 d . . P C 2
H704 H 0.3519 0.8336 0.9351 0.050(11) Uiso 0.4627(9) 1 calc R U P C 2
C745 C 0.3671(7) 0.7515(7) 0.9606(5) 0.0280(9) Uani 0.4627(9) 1 d . . P C 2
H705 H 0.3293 0.7538 0.9864 0.050(11) Uiso 0.4627(9) 1 calc R U P C 2
C746 C 0.4090(7) 0.6995(6) 0.9535(5) 0.0280(9) Uani 0.4627(9) 1 d D . P C 2
C740 C 0.3934(9) 0.6434(7) 0.9850(5) 0.063(3) Uani 0.4627(9) 1 d D . P C 2
C747 C 0.4550(14) 0.5998(15) 0.9808(13) 0.063(3) Uani 0.4627(9) 1 d D . P C 2
H741 H 0.4707 0.5895 0.9464 0.069(7) Uiso 0.4627(9) 1 calc R U P C 2
H742 H 0.4900 0.6177 0.9925 0.069(7) Uiso 0.4627(9) 1 calc R U P C 2
H743 H 0.4439 0.5642 1.0005 0.069(7) Uiso 0.4627(9) 1 calc R U P C 2
C748 C 0.3352(9) 0.6166(10) 0.9709(7) 0.063(3) Uani 0.4627(9) 1 d D . P C 2
H744 H 0.3479 0.6036 0.9371 0.069(7) Uiso 0.4627(9) 1 calc R U P C 2
H745 H 0.3235 0.5828 0.9928 0.069(7) Uiso 0.4627(9) 1 calc R U P C 2
H746 H 0.2969 0.6461 0.9737 0.069(7) Uiso 0.4627(9) 1 calc R U P C 2
C749 C 0.3665(11) 0.6613(9) 1.0377(6) 0.063(3) Uani 0.4627(9) 1 d D . P C 2
H747 H 0.3270 0.6893 1.0388 0.069(7) Uiso 0.4627(9) 1 calc R U P C 2
H748 H 0.3546 0.6263 1.0580 0.069(7) Uiso 0.4627(9) 1 calc R U P C 2
H749 H 0.4007 0.6798 1.0500 0.069(7) Uiso 0.4627(9) 1 calc R U P C 2
S72 S 0.67842(9) 0.78152(8) 0.79217(7) 0.0357(5) Uani 1 1 d . . . . .
N721 N 0.5667(3) 0.7782(3) 0.9255(2) 0.0341(15) Uani 1 1 d . . . . .
N722 N 0.5904(2) 0.7716(2) 0.87664(18) 0.0207(11) Uani 1 1 d . . . . .
C723 C 0.6449(3) 0.7960(3) 0.8521(3) 0.0319(17) Uani 1 1 d . . . . .
C724 C 0.6736(4) 0.8357(4) 0.8780(4) 0.055(3) Uani 1 1 d . . . . .
H784 H 0.7082 0.8579 0.8610 0.050(11) Uiso 1 1 calc R U . . .
C725 C 0.6519(4) 0.8417(4) 0.9262(4) 0.058(3) Uani 1 1 d . . . . .
H785 H 0.6728 0.8659 0.9442 0.050(11) Uiso 1 1 calc R U . . .
C726 C 0.5963(4) 0.8108(4) 0.9500(3) 0.048(2) Uani 1 1 d D . . . .
C720 C 0.5722(8) 0.8180(7) 1.0051(4) 0.074(2) Uani 0.779(7) 1 d . . P G 1
C727 C 0.5519(7) 0.8829(6) 1.0157(4) 0.074(2) Uani 0.779(7) 1 d . . P G 1
H721 H 0.5152 0.8970 0.9993 0.069(7) Uiso 0.779(7) 1 calc R U P G 1
H722 H 0.5376 0.8875 1.0511 0.069(7) Uiso 0.779(7) 1 calc R U P G 1
H723 H 0.5899 0.9058 1.0036 0.069(7) Uiso 0.779(7) 1 calc R U P G 1
C728 C 0.5126(7) 0.7816(7) 1.0201(4) 0.074(2) Uani 0.779(7) 1 d . . P G 1
H724 H 0.4772 0.7970 1.0028 0.069(7) Uiso 0.779(7) 1 calc R U P G 1
H725 H 0.5262 0.7405 1.0116 0.069(7) Uiso 0.779(7) 1 calc R U P G 1
H726 H 0.4961 0.7839 1.0554 0.069(7) Uiso 0.779(7) 1 calc R U P G 1
C729 C 0.6286(7) 0.7967(7) 1.0304(4) 0.074(2) Uani 0.779(7) 1 d . . P G 1
H727 H 0.6418 0.7550 1.0236 0.069(7) Uiso 0.779(7) 1 calc R U P G 1
H728 H 0.6665 0.8197 1.0183 0.069(7) Uiso 0.779(7) 1 calc R U P G 1
H729 H 0.6142 0.8014 1.0658 0.069(7) Uiso 0.779(7) 1 calc R U P G 1
C750 C 0.5533(12) 0.8062(9) 1.0019(6) 0.074(2) Uani 0.221(7) 1 d D . P G 2
C757 C 0.4787(14) 0.8234(19) 1.0077(12) 0.074(2) Uani 0.221(7) 1 d D . P G 2
H751 H 0.4608 0.8015 0.9847 0.069(7) Uiso 0.221(7) 1 calc R U P G 2
H752 H 0.4566 0.8139 1.0412 0.069(7) Uiso 0.221(7) 1 calc R U P G 2
H753 H 0.4710 0.8657 1.0009 0.069(7) Uiso 0.221(7) 1 calc R U P G 2
C758 C 0.5649(18) 0.7443(12) 1.0234(9) 0.074(2) Uani 0.221(7) 1 d D . P G 2
H754 H 0.5490 0.7159 1.0041 0.069(7) Uiso 0.221(7) 1 calc R U P G 2
H755 H 0.6126 0.7347 1.0225 0.069(7) Uiso 0.221(7) 1 calc R U P G 2
H756 H 0.5408 0.7424 1.0573 0.069(7) Uiso 0.221(7) 1 calc R U P G 2
C759 C 0.5817(17) 0.840(2) 1.0376(14) 0.074(2) Uani 0.221(7) 1 d D . P G 2
H757 H 0.5780 0.8821 1.0288 0.069(7) Uiso 0.221(7) 1 calc R U P G 2
H758 H 0.5567 0.8336 1.0709 0.069(7) Uiso 0.221(7) 1 calc R U P G 2
H759 H 0.6285 0.8260 1.0360 0.069(7) Uiso 0.221(7) 1 calc R U P G 2
S73 S 0.51161(8) 0.64634(8) 0.78286(6) 0.0261(4) Uani 1 1 d . . . . .
N731 N 0.6102(3) 0.6530(3) 0.89079(19) 0.0244(12) Uani 1 1 d . . . . .
N732 N 0.5745(2) 0.6676(2) 0.85531(18) 0.0182(11) Uani 1 1 d . . . . .
C733 C 0.5550(3) 0.6274(3) 0.8279(2) 0.0208(13) Uani 1 1 d . . . . .
C734 C 0.5744(4) 0.5669(3) 0.8385(2) 0.0340(17) Uani 1 1 d . . . . .
H794 H 0.5630 0.5368 0.8202 0.050(11) Uiso 1 1 calc R U . . .
C735 C 0.6086(4) 0.5526(3) 0.8742(3) 0.0377(18) Uani 1 1 d . . . . .
H795 H 0.6206 0.5125 0.8819 0.050(11) Uiso 1 1 calc R U . . .
C736 C 0.6264(3) 0.5981(3) 0.9003(2) 0.0280(15) Uani 1 1 d . . . . .
C730 C 0.6670(3) 0.5846(3) 0.9400(2) 0.042(2) Uani 1 1 d D . . . .
C737 C 0.6342(6) 0.5421(5) 0.9789(4) 0.059(2) Uani 0.779(7) 1 d D . P G 1
H731 H 0.6614 0.5343 1.0039 0.069(7) Uiso 0.779(7) 1 calc R U P G 1
H732 H 0.5899 0.5596 0.9940 0.069(7) Uiso 0.779(7) 1 calc R U P G 1
H733 H 0.6300 0.5052 0.9637 0.069(7) Uiso 0.779(7) 1 calc R U P G 1
C738 C 0.7391(4) 0.5661(5) 0.9172(4) 0.059(2) Uani 0.779(7) 1 d D . P G 1
H734 H 0.7648 0.5575 0.9432 0.069(7) Uiso 0.779(7) 1 calc R U P G 1
H735 H 0.7413 0.5308 0.8981 0.069(7) Uiso 0.779(7) 1 calc R U P G 1
H736 H 0.7577 0.5981 0.8958 0.069(7) Uiso 0.779(7) 1 calc R U P G 1
C739 C 0.6724(7) 0.6408(4) 0.9662(4) 0.059(2) Uani 0.779(7) 1 d D . P G 1
H737 H 0.6987 0.6314 0.9917 0.069(7) Uiso 0.779(7) 1 calc R U P G 1
H738 H 0.6942 0.6693 0.9425 0.069(7) Uiso 0.779(7) 1 calc R U P G 1
H739 H 0.6279 0.6577 0.9811 0.069(7) Uiso 0.779(7) 1 calc R U P G 1
C767 C 0.6132(12) 0.5746(15) 0.9847(8) 0.059(2) Uani 0.221(7) 1 d D . P G 2
H761 H 0.5848 0.5455 0.9776 0.069(7) Uiso 0.221(7) 1 calc R U P G 2
H762 H 0.6339 0.5602 1.0123 0.069(7) Uiso 0.221(7) 1 calc R U P G 2
H763 H 0.5862 0.6118 0.9932 0.069(7) Uiso 0.221(7) 1 calc R U P G 2
C768 C 0.7054(14) 0.5261(8) 0.9238(12) 0.059(2) Uani 0.221(7) 1 d D . P G 2
H764 H 0.7199 0.5238 0.8882 0.069(7) Uiso 0.221(7) 1 d R U P G 2
H765 H 0.6777 0.4939 0.9358 0.069(7) Uiso 0.221(7) 1 d R U P G 2
H766 H 0.7444 0.5225 0.9392 0.069(7) Uiso 0.221(7) 1 d R U P G 2
C769 C 0.7129(13) 0.6292(11) 0.9484(12) 0.059(2) Uani 0.221(7) 1 d D . P G 2
H767 H 0.7597 0.6162 0.9484 0.069(7) Uiso 0.221(7) 1 d R U P G 2
H768 H 0.6927 0.6477 0.9795 0.069(7) Uiso 0.221(7) 1 d R U P G 2
H769 H 0.7100 0.6578 0.9214 0.069(7) Uiso 0.221(7) 1 d R U P G 2
B8 B 0.7170(4) 0.5064(3) 0.7277(3) 0.0275(17) Uani 1 1 d D . . . .
H8 H 0.673(2) 0.536(2) 0.741(2) 0.014(6) Uiso 1 1 d D U . . .
S81 S 0.7347(2) 0.6159(2) 0.78331(16) 0.0266(10) Uani 0.5373(9) 1 d . . P C 1
N811 N 0.8200(7) 0.5104(7) 0.6755(6) 0.0272(13) Uani 0.5373(9) 1 d . . P C 1
N812 N 0.7764(8) 0.5417(7) 0.7126(6) 0.0272(13) Uani 0.5373(9) 1 d . . P C 1
C813 C 0.7908(7) 0.5870(6) 0.7353(5) 0.0272(13) Uani 0.5373(9) 1 d . . P C 1
C814 C 0.8523(7) 0.6067(6) 0.7206(5) 0.0272(13) Uani 0.5373(9) 1 d . . P C 1
H874 H 0.8637 0.6394 0.7359 0.050(11) Uiso 0.5373(9) 1 calc R U P C 1
C815 C 0.8978(7) 0.5792(6) 0.6838(5) 0.0272(13) Uani 0.5373(9) 1 d . . P C 1
H875 H 0.9403 0.5932 0.6731 0.050(11) Uiso 0.5373(9) 1 calc R U P C 1
C816 C 0.8803(8) 0.5291(8) 0.6616(6) 0.0272(13) Uani 0.5373(9) 1 d . . P C 1
C810 C 0.9299(10) 0.4969(11) 0.6223(8) 0.0462(15) Uani 0.5373(9) 1 d . . P C 1
C817 C 0.9501(8) 0.5404(8) 0.5783(6) 0.0462(15) Uani 0.5373(9) 1 d . . P C 1
H811 H 0.9824 0.5199 0.5525 0.067(13) Uiso 0.5373(9) 1 calc R U P C 1
H812 H 0.9106 0.5555 0.5654 0.067(13) Uiso 0.5373(9) 1 calc R U P C 1
H813 H 0.9701 0.5734 0.5892 0.067(13) Uiso 0.5373(9) 1 calc R U P C 1
C818 C 0.9940(11) 0.4690(10) 0.6387(7) 0.0462(15) Uani 0.5373(9) 1 d . . P C 1
H814 H 1.0233 0.4490 0.6111 0.067(13) Uiso 0.5373(9) 1 calc R U P C 1
H815 H 1.0170 0.4999 0.6497 0.067(13) Uiso 0.5373(9) 1 calc R U P C 1
H816 H 0.9823 0.4405 0.6656 0.067(13) Uiso 0.5373(9) 1 calc R U P C 1
C819 C 0.8962(9) 0.4441(8) 0.6069(6) 0.0462(15) Uani 0.5373(9) 1 d . . P C 1
H817 H 0.9275 0.4223 0.5813 0.067(13) Uiso 0.5373(9) 1 calc R U P C 1
H818 H 0.8836 0.4178 0.6353 0.067(13) Uiso 0.5373(9) 1 calc R U P C 1
H819 H 0.8564 0.4591 0.5943 0.067(13) Uiso 0.5373(9) 1 calc R U P C 1
S811 S 0.7500(3) 0.5998(3) 0.7999(2) 0.0356(13) Uani 0.4627(9) 1 d . . P C 2
N841 N 0.8352(9) 0.5150(8) 0.6793(7) 0.0272(13) Uani 0.4627(9) 1 d . . P C 2
N842 N 0.7891(10) 0.5327(8) 0.7180(7) 0.0272(13) Uani 0.4627(9) 1 d . . P C 2
C843 C 0.8059(8) 0.5711(7) 0.7478(6) 0.0272(13) Uani 0.4627(9) 1 d . . P C 2
C844 C 0.8706(8) 0.5891(7) 0.7398(6) 0.0272(13) Uani 0.4627(9) 1 d . . P C 2
H804 H 0.8806 0.6179 0.7601 0.050(11) Uiso 0.4627(9) 1 calc R U P C 2
C845 C 0.9172(8) 0.5666(7) 0.7048(6) 0.0272(13) Uani 0.4627(9) 1 d . . P C 2
H805 H 0.9624 0.5743 0.7016 0.050(11) Uiso 0.4627(9) 1 calc R U P C 2
C846 C 0.8948(9) 0.5276(9) 0.6695(7) 0.0272(13) Uani 0.4627(9) 1 d D . P C 2
C840 C 0.9386(8) 0.5007(10) 0.6230(7) 0.0462(15) Uani 0.4627(9) 1 d D . P C 2
C847 C 0.9743(10) 0.5497(8) 0.5930(6) 0.0462(15) Uani 0.4627(9) 1 d D . P C 2
H841 H 0.9970 0.5706 0.6139 0.067(13) Uiso 0.4627(9) 1 calc R U P C 2
H842 H 1.0070 0.5328 0.5657 0.067(13) Uiso 0.4627(9) 1 calc R U P C 2
H843 H 0.9418 0.5774 0.5803 0.067(13) Uiso 0.4627(9) 1 calc R U P C 2
C848 C 0.9868(12) 0.4630(10) 0.6492(8) 0.0462(15) Uani 0.4627(9) 1 d D . P C 2
H844 H 1.0091 0.4884 0.6668 0.067(13) Uiso 0.4627(9) 1 calc R U P C 2
H845 H 0.9622 0.4356 0.6724 0.067(13) Uiso 0.4627(9) 1 calc R U P C 2
H846 H 1.0200 0.4406 0.6251 0.067(13) Uiso 0.4627(9) 1 calc R U P C 2
C849 C 0.9013(10) 0.4649(9) 0.5944(7) 0.0462(15) Uani 0.4627(9) 1 d D . P C 2
H847 H 0.8712 0.4916 0.5784 0.067(13) Uiso 0.4627(9) 1 calc R U P C 2
H848 H 0.9332 0.4426 0.5695 0.067(13) Uiso 0.4627(9) 1 calc R U P C 2
H849 H 0.8754 0.4376 0.6168 0.067(13) Uiso 0.4627(9) 1 calc R U P C 2
S82 S 0.66914(11) 0.56946(8) 0.63748(7) 0.0382(5) Uani 1 1 d . . . . .
N821 N 0.7327(3) 0.4141(3) 0.68678(19) 0.0282(13) Uani 1 1 d . . . . .
N822 N 0.7121(3) 0.4709(3) 0.6829(2) 0.0312(14) Uani 1 1 d . . . . .
C823 C 0.6877(4) 0.4962(3) 0.6448(2) 0.0319(17) Uani 1 1 d . . . . .
C824 C 0.6767(4) 0.4558(3) 0.6095(3) 0.0328(17) Uani 1 1 d . . . . .
H884 H 0.6569 0.4705 0.5828 0.050(11) Uiso 1 1 calc R U . . .
C825 C 0.6938(4) 0.3986(3) 0.6138(3) 0.0385(19) Uani 1 1 d . . . . .
H885 H 0.6851 0.3719 0.5912 0.050(11) Uiso 1 1 calc R U . . .
C826 C 0.7260(4) 0.3781(3) 0.6535(2) 0.0304(16) Uani 1 1 d . . . . .
C820 C 0.7500(4) 0.3137(3) 0.6597(3) 0.0329(17) Uani 1 1 d . . . . .
C827 C 0.6885(4) 0.2787(3) 0.6756(3) 0.0414(19) Uani 1 1 d . . . . .
H821 H 0.7029 0.2369 0.6799 0.040(7) Uiso 1 1 calc R U . . .
H822 H 0.6624 0.2935 0.7067 0.040(7) Uiso 1 1 calc R U . . .
H823 H 0.6611 0.2834 0.6505 0.040(7) Uiso 1 1 calc R U . . .
C828 C 0.7932(5) 0.2899(4) 0.6122(3) 0.049(2) Uani 1 1 d . . . . .
H824 H 0.8079 0.2483 0.6172 0.040(7) Uiso 1 1 calc R U . . .
H825 H 0.7672 0.2937 0.5861 0.040(7) Uiso 1 1 calc R U . . .
H826 H 0.8321 0.3124 0.6028 0.040(7) Uiso 1 1 calc R U . . .
C829 C 0.7915(4) 0.3054(3) 0.7000(3) 0.043(2) Uani 1 1 d . . . . .
H827 H 0.8066 0.2636 0.7035 0.040(7) Uiso 1 1 calc R U . . .
H828 H 0.8303 0.3283 0.6911 0.040(7) Uiso 1 1 calc R U . . .
H829 H 0.7644 0.3191 0.7310 0.040(7) Uiso 1 1 calc R U . . .
S83 S 0.59964(9) 0.43145(8) 0.77380(6) 0.0281(4) Uani 1 1 d . . . . .
N831 N 0.7839(3) 0.4553(3) 0.7839(2) 0.0325(14) Uani 1 1 d . . . . .
N832 N 0.7230(3) 0.4612(2) 0.77151(19) 0.0258(13) Uani 1 1 d . . . . .
C833 C 0.6723(3) 0.4294(3) 0.7941(2) 0.0248(15) Uani 1 1 d . . . . .
C834 C 0.6846(4) 0.3921(3) 0.8341(2) 0.0306(16) Uani 1 1 d . . . . .
H894 H 0.6504 0.3699 0.8516 0.050(11) Uiso 1 1 calc R U . . .
C835 C 0.7438(3) 0.3880(3) 0.8476(3) 0.0305(16) Uani 1 1 d . . . . .
H895 H 0.7513 0.3638 0.8750 0.050(11) Uiso 1 1 calc R U . . .
C836 C 0.7951(3) 0.4200(3) 0.8207(2) 0.0319(18) Uani 1 1 d D . . . .
C830 C 0.8657(4) 0.4101(5) 0.8323(5) 0.0432(15) Uani 0.614(13) 1 d D . P H 1
C837 C 0.9141(7) 0.3838(8) 0.7884(7) 0.0432(15) Uani 0.614(13) 1 d D . P H 1
H831 H 0.9006 0.3456 0.7816 0.044(10) Uiso 0.614(13) 1 calc R U P H 1
H832 H 0.9138 0.4104 0.7598 0.044(10) Uiso 0.614(13) 1 calc R U P H 1
H833 H 0.9590 0.3786 0.7956 0.044(10) Uiso 0.614(13) 1 calc R U P H 1
C838 C 0.8741(7) 0.3687(7) 0.8756(4) 0.0432(15) Uani 0.614(13) 1 d D . P H 1
H834 H 0.8440 0.3833 0.9052 0.044(10) Uiso 0.614(13) 1 calc R U P H 1
H835 H 0.8636 0.3292 0.8692 0.044(10) Uiso 0.614(13) 1 calc R U P H 1
H836 H 0.9201 0.3668 0.8804 0.044(10) Uiso 0.614(13) 1 calc R U P H 1
C839 C 0.8872(7) 0.4695(5) 0.8425(6) 0.0432(15) Uani 0.614(13) 1 d D . P H 1
H837 H 0.8563 0.4867 0.8707 0.044(10) Uiso 0.614(13) 1 calc R U P H 1
H838 H 0.9321 0.4641 0.8496 0.044(10) Uiso 0.614(13) 1 calc R U P H 1
H839 H 0.8869 0.4959 0.8138 0.044(10) Uiso 0.614(13) 1 calc R U P H 1
C860 C 0.8686(4) 0.4203(8) 0.8247(7) 0.0432(15) Uani 0.386(13) 1 d D . P H 2
C867 C 0.9016(12) 0.3738(12) 0.7880(12) 0.0432(15) Uani 0.386(13) 1 d D . P H 2
H861 H 0.9001 0.3889 0.7547 0.044(10) Uiso 0.386(13) 1 calc R U P H 2
H862 H 0.9480 0.3643 0.7912 0.044(10) Uiso 0.386(13) 1 calc R U P H 2
H863 H 0.8779 0.3382 0.7945 0.044(10) Uiso 0.386(13) 1 calc R U P H 2
C868 C 0.8697(11) 0.3988(11) 0.8770(6) 0.0432(15) Uani 0.386(13) 1 d D . P H 2
H864 H 0.8482 0.4296 0.8996 0.044(10) Uiso 0.386(13) 1 calc R U P H 2
H865 H 0.8458 0.3634 0.8842 0.044(10) Uiso 0.386(13) 1 calc R U P H 2
H866 H 0.9159 0.3895 0.8809 0.044(10) Uiso 0.386(13) 1 calc R U P H 2
C869 C 0.8945(10) 0.4804(8) 0.8109(9) 0.0432(15) Uani 0.386(13) 1 d D . P H 2
H867 H 0.8919 0.4905 0.7767 0.044(10) Uiso 0.386(13) 1 calc R U P H 2
H868 H 0.8674 0.5101 0.8322 0.044(10) Uiso 0.386(13) 1 calc R U P H 2
H869 H 0.9408 0.4790 0.8149 0.044(10) Uiso 0.386(13) 1 calc R U P H 2
O91 O 0.9643(3) 0.7585(3) 0.3399(2) 0.0586(14) Uani 1 1 d D . . . .
H91 H 0.9796 0.7803 0.3575 0.064 Uiso 1 1 calc R U . . .
C91 C 1.0111(5) 0.7120(4) 0.3247(3) 0.0586(14) Uani 1 1 d D . . . .
H911 H 1.0446 0.7253 0.2974 0.064 Uiso 1 1 calc R U . . .
H912 H 0.9891 0.6801 0.3140 0.064 Uiso 1 1 calc R U . . .
H913 H 1.0326 0.6975 0.3519 0.064 Uiso 1 1 calc R U . . .
O92 O 1.0267(3) 0.8512(3) 0.3604(2) 0.0522(13) Uani 1 1 d D . . . .
H92 H 1.0523 0.8672 0.3374 0.057 Uiso 1 1 calc R U . . .
C92 C 1.0042(5) 0.8917(4) 0.3984(3) 0.0522(13) Uani 1 1 d D . . . .
H921 H 0.9667 0.8768 0.4215 0.057 Uiso 1 1 calc R U . . .
H922 H 0.9899 0.9299 0.3845 0.057 Uiso 1 1 calc R U . . .
H923 H 1.0404 0.8964 0.4156 0.057 Uiso 1 1 calc R U . . .
O93 O 0.8321(4) 0.9644(4) 0.3932(3) 0.085(2) Uani 1 1 d D . . . .
H93 H 0.8681 0.9698 0.3740 0.094 Uiso 1 1 calc R U . . .
C93 C 0.8166(6) 0.9081(5) 0.3890(4) 0.085(2) Uani 1 1 d D . . . .
H931 H 0.8570 0.8809 0.3860 0.094 Uiso 1 1 calc R U . . .
H932 H 0.7970 0.9060 0.3599 0.094 Uiso 1 1 calc R U . . .
H933 H 0.7845 0.8970 0.4181 0.094 Uiso 1 1 calc R U . . .
O94 O 0.8346(4) 0.7016(4) 0.8188(3) 0.083(2) Uani 1 1 d D . . . .
H94 H 0.8054 0.6812 0.8130 0.091 Uiso 1 1 calc R U . . .
C94 C 0.8122(5) 0.7285(6) 0.8624(4) 0.083(2) Uani 1 1 d D . . . .
H941 H 0.8037 0.6986 0.8887 0.091 Uiso 1 1 calc R U . . .
H942 H 0.7710 0.7534 0.8611 0.091 Uiso 1 1 calc R U . . .
H943 H 0.8460 0.7529 0.8689 0.091 Uiso 1 1 calc R U . . .
O951 O 0.3142(7) 0.2599(7) 0.8798(5) 0.0747(12) Uiso 0.5 1 d D U P I 1
H951 H 0.3553 0.2610 0.8697 0.090 Uiso 0.5 1 calc R U P I 1
C951 C 0.2857(11) 0.2448(10) 0.8423(7) 0.0747(12) Uiso 0.5 1 d D U P I 1
H953 H 0.2979 0.2030 0.8354 0.090 Uiso 0.5 1 calc R U P I 1
H954 H 0.3016 0.2687 0.8129 0.090 Uiso 0.5 1 calc R U P I 1
H955 H 0.2373 0.2519 0.8516 0.090 Uiso 0.5 1 calc R U P I 1
O961 O 0.4531(7) 0.2626(7) 0.8396(5) 0.0747(12) Uiso 0.5 1 d D U P J 1
H961 H 0.4752 0.2854 0.8514 0.090 Uiso 0.5 1 calc R U P J 1
C961 C 0.4923(11) 0.2125(9) 0.8252(8) 0.0747(12) Uiso 0.5 1 d D U P J 1
H963 H 0.5222 0.2203 0.7941 0.090 Uiso 0.5 1 calc R U P J 1
H964 H 0.4643 0.1816 0.8212 0.090 Uiso 0.5 1 calc R U P J 1
H965 H 0.5186 0.1997 0.8501 0.090 Uiso 0.5 1 calc R U P J 1
O971 O 0.8308(7) 0.7480(7) 0.3888(5) 0.0747(12) Uiso 0.5 1 d D U P K 1
H971 H 0.8704 0.7531 0.3763 0.090 Uiso 0.5 1 calc R U P K 1
C971 C 0.7961(11) 0.7456(11) 0.3534(7) 0.0747(12) Uiso 0.5 1 d D U P K 1
H973 H 0.8069 0.7073 0.3379 0.090 Uiso 0.5 1 calc R U P K 1
H974 H 0.8075 0.7770 0.3289 0.090 Uiso 0.5 1 calc R U P K 1
H975 H 0.7484 0.7507 0.3674 0.090 Uiso 0.5 1 calc R U P K 1
O981 O 0.3732(7) 0.4908(7) 0.8820(5) 0.0747(12) Uiso 0.5 1 d D U P L 1
H981 H 0.3509 0.5221 0.8756 0.090 Uiso 0.5 1 calc R U P L 1
C981 C 0.4364(9) 0.5032(10) 0.8852(8) 0.0747(12) Uiso 0.5 1 d D U P L 1
H983 H 0.4349 0.5224 0.9161 0.090 Uiso 0.5 1 calc R U P L 1
H984 H 0.4536 0.5294 0.8577 0.090 Uiso 0.5 1 calc R U P L 1
H985 H 0.4655 0.4664 0.8839 0.090 Uiso 0.5 1 calc R U P L 1
O952 O 0.3182(7) 0.4535(7) 0.8907(5) 0.0747(12) Uiso 0.5 1 d D U P M 2
H952 H 0.3296 0.4702 0.9135 0.090 Uiso 0.5 1 calc R U P M 2
C952 C 0.2848(11) 0.4073(9) 0.9091(8) 0.0747(12) Uiso 0.5 1 d D U P M 2
H956 H 0.3060 0.3870 0.9346 0.090 Uiso 0.5 1 calc R U P M 2
H957 H 0.2853 0.3801 0.8829 0.090 Uiso 0.5 1 calc R U P M 2
H958 H 0.2387 0.4211 0.9233 0.090 Uiso 0.5 1 calc R U P M 2
O962 O 0.5255(7) 0.3478(7) 0.8556(5) 0.0747(12) Uiso 0.5 1 d D U P N 2
H962 H 0.5150 0.3141 0.8658 0.090 Uiso 0.5 1 calc R U P N 2
C962 C 0.5027(11) 0.3870(10) 0.8913(7) 0.0747(12) Uiso 0.5 1 d D U P N 2
H966 H 0.5343 0.3860 0.9134 0.090 Uiso 0.5 1 calc R U P N 2
H967 H 0.4595 0.3768 0.9097 0.090 Uiso 0.5 1 calc R U P N 2
H968 H 0.4977 0.4266 0.8766 0.090 Uiso 0.5 1 calc R U P N 2
O972 O 0.6586(7) 0.7989(7) 0.6775(5) 0.0747(12) Uiso 0.5 1 d D U P O 2
H972 H 0.6745 0.7792 0.6993 0.090 Uiso 0.5 1 calc R U P O 2
C972 C 0.6792(11) 0.7716(10) 0.6337(7) 0.0747(12) Uiso 0.5 1 d D U P O 2
H976 H 0.6882 0.8013 0.6073 0.090 Uiso 0.5 1 calc R U P O 2
H977 H 0.6444 0.7481 0.6278 0.090 Uiso 0.5 1 calc R U P O 2
H978 H 0.7199 0.7458 0.6348 0.090 Uiso 0.5 1 calc R U P O 2
O982 O 0.3226(7) 0.7602(7) 0.8284(5) 0.0747(12) Uiso 0.5 1 d D U P C 2
H982 H 0.3248 0.7890 0.8454 0.090 Uiso 0.5 1 calc R U P C 2
C982 C 0.3189(11) 0.7096(9) 0.8576(7) 0.0747(12) Uiso 0.5 1 d D U P C 2
H986 H 0.2925 0.7189 0.8901 0.090 Uiso 0.5 1 calc R U P C 2
H987 H 0.3638 0.6936 0.8608 0.090 Uiso 0.5 1 calc R U P C 2
H988 H 0.2977 0.6805 0.8427 0.090 Uiso 0.5 1 calc R U P C 2

loop_
_atom_site_aniso_label
_atom_site_aniso_U_11
_atom_site_aniso_U_22
_atom_site_aniso_U_33
_atom_site_aniso_U_23
_atom_site_aniso_U_13
_atom_site_aniso_U_12
Tl1 0.01923(13) 0.02158(14) 0.02532(13) 0.00072(10) -0.00328(10) 0.00118(10)
Tl2 0.02509(14) 0.02540(15) 0.02952(14) 0.00523(10) -0.00325(11) -0.00300(10)
Tl3 0.04234(17) 0.02724(15) 0.02573(14) 0.00653(10) -0.01508(12) -0.01285(12)
Tl4 0.02154(16) 0.02470(16) 0.0241(4) 0.00097(17) 0.00364(19) 0.00035(11)
Tl41 0.02154(16) 0.02470(16) 0.0241(4) 0.00097(17) 0.00364(19) 0.00035(11)
B1 0.017(4) 0.022(4) 0.020(4) 0.001(3) -0.002(3) 0.003(3)
S11 0.0182(8) 0.0215(9) 0.0310(9) 0.0000(7) 0.0016(7) 0.0041(6)
N111 0.022(3) 0.021(3) 0.025(3) 0.002(2) -0.006(2) 0.001(2)
N112 0.022(3) 0.016(3) 0.022(3) 0.003(2) -0.006(2) 0.000(2)
C113 0.025(4) 0.013(3) 0.028(3) 0.003(3) 0.002(3) 0.001(3)
C114 0.024(4) 0.033(4) 0.028(4) -0.006(3) 0.007(3) 0.001(3)
C115 0.044(5) 0.036(4) 0.018(3) -0.006(3) -0.001(3) -0.004(3)
C116 0.032(4) 0.030(4) 0.018(3) 0.001(3) -0.004(3) -0.004(3)
C110 0.035(4) 0.054(5) 0.027(4) -0.001(3) -0.009(3) -0.011(4)
C117 0.053(5) 0.077(7) 0.070(6) -0.008(5) -0.031(5) -0.006(5)
C118 0.053(5) 0.077(7) 0.070(6) -0.008(5) -0.031(5) -0.006(5)
C119 0.053(5) 0.077(7) 0.070(6) -0.008(5) -0.031(5) -0.006(5)
C147 0.053(5) 0.077(7) 0.070(6) -0.008(5) -0.031(5) -0.006(5)
C148 0.053(5) 0.077(7) 0.070(6) -0.008(5) -0.031(5) -0.006(5)
C149 0.053(5) 0.077(7) 0.070(6) -0.008(5) -0.031(5) -0.006(5)
S12 0.0244(9) 0.0248(9) 0.0256(8) -0.0064(7) -0.0055(7) 0.0019(7)
N121 0.016(3) 0.015(3) 0.032(3) -0.002(2) 0.003(2) 0.001(2)
N122 0.011(2) 0.021(3) 0.017(3) -0.005(2) 0.001(2) 0.001(2)
C123 0.012(3) 0.024(4) 0.024(3) -0.007(3) 0.003(3) 0.002(2)
C124 0.024(4) 0.033(4) 0.027(4) 0.000(3) -0.007(3) 0.005(3)
C125 0.031(4) 0.031(4) 0.028(4) 0.007(3) -0.007(3) 0.005(3)
C126 0.025(4) 0.019(4) 0.022(3) 0.004(3) 0.000(3) 0.003(3)
C120 0.041(4) 0.020(4) 0.030(4) 0.002(3) -0.001(3) 0.003(3)
C127 0.049(5) 0.029(4) 0.033(4) -0.006(3) -0.012(4) 0.000(3)
C128 0.064(6) 0.027(5) 0.055(5) -0.003(4) 0.002(5) -0.008(4)
C129 0.048(5) 0.037(5) 0.038(4) -0.005(4) -0.001(4) 0.020(4)
S13 0.0237(9) 0.0230(9) 0.0299(9) 0.0062(7) -0.0033(7) 0.0021(7)
N131 0.020(3) 0.028(3) 0.015(3) 0.001(2) -0.002(2) -0.003(2)
N132 0.012(3) 0.022(3) 0.022(3) 0.001(2) -0.004(2) -0.002(2)
C133 0.010(3) 0.024(4) 0.027(3) -0.001(3) -0.007(3) -0.001(2)
C134 0.024(4) 0.026(4) 0.044(4) -0.006(3) -0.016(3) 0.007(3)
C135 0.010(3) 0.031(4) 0.045(4) -0.010(3) 0.004(3) 0.002(3)
C136 0.020(3) 0.027(4) 0.025(3) -0.001(3) -0.002(3) -0.005(3)
C130 0.027(4) 0.030(4) 0.036(4) 0.000(3) -0.005(3) -0.004(3)
C137 0.048(5) 0.060(6) 0.046(5) 0.007(4) -0.007(4) -0.013(4)
C138 0.037(5) 0.040(5) 0.056(5) 0.002(4) -0.017(4) -0.016(4)
C139 0.038(5) 0.035(5) 0.061(5) 0.012(4) -0.002(4) -0.007(4)
B2 0.015(3) 0.014(4) 0.023(4) -0.003(3) -0.002(3) 0.000(3)
S21 0.018(3) 0.019(2) 0.021(3) 0.0047(17) 0.0039(17) 0.0037(18)
S211 0.018(3) 0.027(3) 0.033(4) 0.010(3) 0.003(2) -0.001(2)
N211 0.016(3) 0.025(3) 0.020(3) 0.002(2) -0.002(2) 0.000(2)
N212 0.017(3) 0.017(3) 0.019(3) -0.001(2) 0.001(2) -0.005(2)
C213 0.026(4) 0.021(4) 0.032(4) 0.002(3) 0.016(3) 0.008(3)
C214 0.023(4) 0.025(4) 0.048(5) 0.004(3) 0.011(3) 0.007(3)
C215 0.020(3) 0.025(4) 0.033(4) 0.004(3) -0.001(3) 0.002(3)
C216 0.016(3) 0.022(4) 0.031(4) 0.003(3) -0.009(3) -0.001(3)
C210 0.023(4) 0.037(4) 0.020(3) 0.010(3) -0.001(3) 0.003(3)
C217 0.031(4) 0.045(5) 0.032(4) 0.016(3) 0.004(3) 0.009(3)
C218 0.046(5) 0.078(7) 0.029(4) 0.014(4) -0.013(4) 0.016(5)
C219 0.061(6) 0.032(5) 0.052(5) 0.018(4) 0.004(4) -0.006(4)
S22 0.0324(9) 0.0182(8) 0.0264(8) -0.0003(6) -0.0128(7) 0.0042(7)
N221 0.017(3) 0.020(3) 0.017(3) 0.003(2) -0.001(2) 0.001(2)
N222 0.016(3) 0.020(3) 0.014(2) 0.001(2) -0.003(2) -0.001(2)
C223 0.018(3) 0.016(3) 0.020(3) 0.001(2) -0.001(3) 0.002(2)
C224 0.032(4) 0.019(4) 0.021(3) -0.001(3) -0.007(3) -0.002(3)
C225 0.023(3) 0.028(4) 0.021(3) -0.003(3) -0.003(3) -0.003(3)
C226 0.015(3) 0.019(3) 0.025(3) -0.002(3) -0.003(3) 0.000(2)
C220 0.018(3) 0.036(4) 0.028(4) -0.005(3) -0.006(3) 0.000(3)
C227 0.023(4) 0.064(6) 0.025(4) 0.002(3) -0.003(3) 0.002(4)
C228 0.027(4) 0.083(7) 0.029(4) -0.005(4) -0.010(3) -0.018(4)
C229 0.047(5) 0.050(5) 0.052(5) -0.013(4) -0.040(4) 0.018(4)
S23 0.0254(9) 0.0224(9) 0.0275(8) -0.0065(7) -0.0010(7) -0.0011(7)
N231 0.016(3) 0.018(3) 0.024(3) -0.002(2) -0.003(2) 0.002(2)
N232 0.018(3) 0.017(3) 0.018(3) 0.000(2) -0.002(2) 0.001(2)
C233 0.020(3) 0.019(3) 0.025(3) -0.004(3) -0.009(3) 0.002(3)
C234 0.021(4) 0.027(4) 0.046(4) -0.008(3) 0.002(3) -0.007(3)
C235 0.018(3) 0.036(4) 0.040(4) -0.011(3) 0.003(3) -0.010(3)
C236 0.019(3) 0.025(4) 0.031(4) -0.009(3) 0.005(3) -0.001(3)
C230 0.030(4) 0.041(5) 0.033(4) -0.017(3) 0.013(3) -0.008(3)
C237 0.039(4) 0.040(5) 0.031(4) -0.015(3) 0.007(3) -0.004(3)
C238 0.030(5) 0.090(8) 0.110(9) -0.073(8) 0.009(5) -0.003(5)
C239 0.081(7) 0.047(6) 0.029(4) -0.007(4) 0.011(4) -0.024(5)
B3 0.014(3) 0.016(4) 0.020(3) 0.001(3) -0.003(3) -0.001(3)
S31 0.0350(11) 0.0317(11) 0.0643(14) 0.0231(10) 0.0143(10) 0.0145(9)
N311 0.019(3) 0.018(3) 0.021(3) -0.001(2) -0.003(2) -0.001(2)
N312 0.016(3) 0.017(3) 0.020(3) -0.002(2) 0.000(2) 0.000(2)
C313 0.024(4) 0.027(4) 0.037(4) 0.004(3) -0.001(3) 0.005(3)
C314 0.019(4) 0.046(5) 0.060(5) 0.013(4) 0.005(4) 0.018(3)
C315 0.013(3) 0.047(5) 0.051(5) 0.015(4) 0.006(3) 0.006(3)
C316 0.016(3) 0.024(4) 0.026(3) 0.001(3) -0.002(3) -0.002(3)
C310 0.019(3) 0.035(4) 0.034(4) 0.007(3) -0.001(3) -0.002(3)
C317 0.023(4) 0.040(5) 0.068(6) 0.014(4) -0.010(4) -0.013(3)
C318 0.022(4) 0.054(6) 0.044(5) 0.013(4) 0.004(3) 0.002(3)
C319 0.024(4) 0.033(4) 0.042(4) 0.019(3) -0.003(3) -0.001(3)
S32 0.0257(9) 0.0231(9) 0.0210(8) 0.0020(6) -0.0098(7) -0.0044(7)
N321 0.017(3) 0.023(3) 0.015(2) -0.001(2) -0.003(2) 0.002(2)
N322 0.012(2) 0.019(3) 0.013(2) -0.0013(19) -0.0012(19) -0.002(2)
C323 0.015(3) 0.023(4) 0.020(3) -0.004(3) 0.000(2) -0.003(3)
C324 0.030(4) 0.023(4) 0.019(3) -0.001(3) -0.005(3) -0.005(3)
C325 0.022(3) 0.017(3) 0.030(4) -0.001(3) -0.003(3) 0.004(3)
C326 0.014(3) 0.026(4) 0.014(3) 0.005(2) -0.001(2) -0.001(2)
C320 0.022(3) 0.032(4) 0.023(3) 0.003(3) -0.012(3) 0.001(3)
C327 0.061(6) 0.073(7) 0.057(6) 0.025(5) -0.045(5) -0.029(5)
C328 0.031(4) 0.066(6) 0.028(4) 0.007(4) -0.012(3) -0.008(4)
C329 0.043(5) 0.063(6) 0.041(5) 0.001(4) -0.015(4) 0.023(4)
S33 0.016(2) 0.029(3) 0.032(2) -0.0114(18) 0.0020(16) -0.0075(17)
S331 0.021(3) 0.030(3) 0.039(3) -0.007(2) 0.010(2) -0.009(2)
N331 0.026(3) 0.022(3) 0.022(3) -0.002(2) 0.000(2) -0.007(2)
N332 0.018(3) 0.014(3) 0.021(3) -0.002(2) -0.003(2) 0.000(2)
C333 0.021(4) 0.026(4) 0.038(4) -0.015(3) 0.007(3) -0.005(3)
C334 0.020(4) 0.045(5) 0.068(6) -0.027(4) -0.001(4) -0.012(3)
C335 0.027(4) 0.042(5) 0.049(5) -0.022(4) -0.008(4) -0.003(3)
C336 0.036(4) 0.024(4) 0.026(4) -0.006(3) -0.006(3) -0.007(3)
C330 0.074(4) 0.052(4) 0.023(2) -0.007(2) -0.001(3) -0.018(3)
C337 0.074(4) 0.052(4) 0.023(2) -0.007(2) -0.001(3) -0.018(3)
C338 0.074(4) 0.052(4) 0.023(2) -0.007(2) -0.001(3) -0.018(3)
C339 0.074(4) 0.052(4) 0.023(2) -0.007(2) -0.001(3) -0.018(3)
C360 0.074(4) 0.052(4) 0.023(2) -0.007(2) -0.001(3) -0.018(3)
C367 0.074(4) 0.052(4) 0.023(2) -0.007(2) -0.001(3) -0.018(3)
C368 0.074(4) 0.052(4) 0.023(2) -0.007(2) -0.001(3) -0.018(3)
C369 0.074(4) 0.052(4) 0.023(2) -0.007(2) -0.001(3) -0.018(3)
B4 0.015(4) 0.015(4) 0.029(4) -0.002(3) -0.003(3) 0.001(3)
S41 0.0324(10) 0.0291(10) 0.0254(9) -0.0062(7) 0.0026(7) -0.0069(7)
N411 0.017(3) 0.047(4) 0.031(3) -0.016(3) -0.004(2) 0.010(3)
N412 0.012(3) 0.021(3) 0.037(3) 0.001(2) -0.001(2) 0.001(2)
C413 0.025(4) 0.030(4) 0.020(3) -0.003(3) 0.006(3) -0.002(3)
C414 0.038(4) 0.035(4) 0.037(4) -0.004(3) -0.007(3) -0.012(3)
C415 0.013(4) 0.046(5) 0.061(5) 0.005(4) 0.014(3) -0.005(3)
C416 0.018(4) 0.050(5) 0.041(4) -0.009(4) -0.001(3) 0.002(3)
C410 0.028(3) 0.084(6) 0.047(3) -0.027(4) 0.012(3) -0.003(4)
C417 0.028(3) 0.084(6) 0.047(3) -0.027(4) 0.012(3) -0.003(4)
C418 0.028(3) 0.084(6) 0.047(3) -0.027(4) 0.012(3) -0.003(4)
C419 0.028(3) 0.084(6) 0.047(3) -0.027(4) 0.012(3) -0.003(4)
C440 0.028(3) 0.084(6) 0.047(3) -0.027(4) 0.012(3) -0.003(4)
C447 0.028(3) 0.084(6) 0.047(3) -0.027(4) 0.012(3) -0.003(4)
C448 0.028(3) 0.084(6) 0.047(3) -0.027(4) 0.012(3) -0.003(4)
C449 0.028(3) 0.084(6) 0.047(3) -0.027(4) 0.012(3) -0.003(4)
S42 0.0230(9) 0.0211(9) 0.0362(9) 0.0026(7) -0.0032(7) 0.0008(7)
N421 0.023(3) 0.026(3) 0.026(3) -0.001(2) -0.009(2) -0.002(2)
N422 0.012(3) 0.023(3) 0.026(3) -0.001(2) -0.004(2) 0.002(2)
C423 0.012(3) 0.028(4) 0.024(3) 0.002(3) -0.004(3) -0.001(3)
C424 0.035(4) 0.026(4) 0.030(4) -0.002(3) -0.017(3) 0.000(3)
C425 0.054(5) 0.032(5) 0.041(4) -0.008(3) -0.029(4) 0.002(4)
C426 0.039(4) 0.029(4) 0.031(4) -0.004(3) -0.013(3) -0.002(3)
C420 0.063(6) 0.031(4) 0.033(4) -0.011(3) -0.025(4) 0.015(4)
C427 0.053(5) 0.029(4) 0.040(4) -0.007(3) -0.024(4) 0.017(4)
C428 0.089(8) 0.053(6) 0.039(5) -0.017(4) -0.015(5) 0.037(5)
C429 0.080(7) 0.028(5) 0.079(7) 0.000(4) -0.050(6) 0.001(4)
S43 0.0168(8) 0.0248(9) 0.0338(9) -0.0016(7) -0.0068(7) -0.0025(6)
N431 0.018(3) 0.020(3) 0.029(3) -0.006(2) -0.007(2) 0.002(2)
N432 0.022(3) 0.018(3) 0.024(3) -0.010(2) -0.005(2) 0.001(2)
C433 0.021(3) 0.018(3) 0.024(3) -0.007(3) -0.005(3) 0.000(3)
C434 0.022(3) 0.025(4) 0.027(3) 0.000(3) -0.001(3) 0.001(3)
C435 0.024(4) 0.022(4) 0.026(3) -0.003(3) -0.001(3) 0.004(3)
C436 0.020(3) 0.017(3) 0.025(3) -0.007(3) -0.004(3) 0.001(3)
C430 0.020(3) 0.023(4) 0.034(4) 0.000(3) -0.008(3) 0.004(3)
C437 0.031(4) 0.032(4) 0.052(5) 0.004(3) -0.021(4) -0.005(3)
C438 0.027(4) 0.027(4) 0.037(4) 0.002(3) -0.012(3) 0.000(3)
C439 0.023(4) 0.056(5) 0.034(4) 0.006(4) -0.002(3) 0.008(3)
Tl5 0.02479(14) 0.02338(14) 0.02719(13) 0.00291(10) -0.00828(11) -0.00256(10)
Tl6 0.0242(7) 0.0217(3) 0.0255(5) 0.0001(3) 0.0000(4) -0.0011(4)
Tl7 0.0495(4) 0.0328(3) 0.0273(3) 0.0076(2) -0.0164(2) -0.0165(2)
Tl8 0.0283(4) 0.0403(5) 0.0280(3) -0.0007(3) -0.0035(3) -0.0132(3)
Tl61 0.0141(6) 0.0294(5) 0.0300(7) 0.0063(4) -0.0052(4) 0.0000(4)
Tl71 0.0361(4) 0.0267(3) 0.0221(3) -0.0046(2) -0.0140(2) 0.0075(2)
Tl81 0.0216(4) 0.0271(4) 0.0561(6) 0.0040(4) 0.0064(4) -0.0012(3)
B5 0.021(4) 0.029(4) 0.024(4) 0.003(3) 0.005(3) -0.002(3)
S51 0.0208(8) 0.0210(9) 0.0331(9) -0.0007(7) 0.0012(7) 0.0000(6)
N511 0.020(3) 0.020(3) 0.031(3) -0.001(2) 0.003(2) 0.001(2)
N512 0.020(3) 0.013(3) 0.033(3) 0.002(2) -0.004(2) 0.001(2)
C513 0.023(4) 0.016(3) 0.031(4) 0.008(3) 0.004(3) -0.003(3)
C514 0.023(4) 0.028(4) 0.029(4) -0.002(3) 0.005(3) -0.002(3)
C515 0.034(4) 0.029(4) 0.020(3) -0.004(3) 0.006(3) -0.002(3)
C516 0.025(4) 0.023(4) 0.029(4) 0.002(3) -0.002(3) 0.000(3)
C510 0.028(4) 0.047(5) 0.037(4) -0.008(4) -0.004(3) -0.003(3)
C517 0.030(5) 0.134(11) 0.089(7) -0.016(7) -0.027(5) -0.010(6)
C518 0.030(5) 0.134(11) 0.089(7) -0.016(7) -0.027(5) -0.010(6)
C519 0.030(5) 0.134(11) 0.089(7) -0.016(7) -0.027(5) -0.010(6)
C547 0.030(5) 0.134(11) 0.089(7) -0.016(7) -0.027(5) -0.010(6)
C548 0.030(5) 0.134(11) 0.089(7) -0.016(7) -0.027(5) -0.010(6)
C549 0.030(5) 0.134(11) 0.089(7) -0.016(7) -0.027(5) -0.010(6)
S52 0.0473(12) 0.0306(11) 0.0405(11) -0.0157(9) 0.0059(9) -0.0041(9)
N521 0.029(3) 0.011(3) 0.029(3) -0.007(2) 0.002(2) -0.007(2)
N522 0.022(3) 0.025(3) 0.021(3) -0.003(2) 0.006(2) -0.006(2)
C523 0.027(4) 0.029(4) 0.029(4) -0.006(3) 0.007(3) 0.001(3)
C524 0.034(4) 0.038(4) 0.024(4) -0.004(3) 0.000(3) -0.001(3)
C525 0.035(4) 0.030(4) 0.041(4) 0.005(3) -0.005(3) 0.008(3)
C526 0.024(4) 0.024(4) 0.024(3) -0.001(3) 0.006(3) -0.002(3)
C520 0.040(4) 0.021(4) 0.026(4) 0.001(3) 0.001(3) 0.002(3)
C527 0.052(5) 0.047(5) 0.035(4) -0.005(4) 0.004(4) 0.024(4)
C528 0.051(5) 0.019(4) 0.041(4) -0.005(3) -0.006(4) 0.003(3)
C529 0.080(7) 0.025(5) 0.050(5) 0.002(4) 0.012(5) -0.012(4)
S53 0.016(4) 0.021(2) 0.019(4) 0.009(3) 0.001(3) 0.007(3)
S531 0.026(5) 0.033(3) 0.029(5) 0.008(3) -0.010(3) 0.005(3)
N531 0.0248(14) 0.0263(15) 0.0263(13) 0.0008(11) 0.0057(11) 0.0034(11)
N532 0.0248(14) 0.0263(15) 0.0263(13) 0.0008(11) 0.0057(11) 0.0034(11)
C533 0.0248(14) 0.0263(15) 0.0263(13) 0.0008(11) 0.0057(11) 0.0034(11)
C534 0.0248(14) 0.0263(15) 0.0263(13) 0.0008(11) 0.0057(11) 0.0034(11)
C535 0.0248(14) 0.0263(15) 0.0263(13) 0.0008(11) 0.0057(11) 0.0034(11)
C536 0.0248(14) 0.0263(15) 0.0263(13) 0.0008(11) 0.0057(11) 0.0034(11)
C530 0.027(4) 0.028(4) 0.036(4) 0.002(3) -0.002(3) -0.005(3)
C537 0.032(4) 0.038(5) 0.055(5) 0.010(4) -0.010(4) -0.009(3)
C538 0.030(4) 0.027(4) 0.067(6) 0.004(4) 0.000(4) -0.004(3)
C539 0.057(6) 0.039(5) 0.040(5) 0.009(4) 0.003(4) -0.011(4)
B6 0.025(4) 0.013(4) 0.025(4) -0.002(3) -0.013(3) -0.002(3)
S61 0.027(3) 0.025(3) 0.029(4) -0.006(3) -0.009(3) 0.003(2)
S611 0.035(3) 0.026(4) 0.032(5) -0.014(4) -0.007(4) -0.008(3)
N611 0.0183(14) 0.0251(18) 0.041(2) -0.0053(15) -0.0092(15) -0.0018(12)
N612 0.0183(14) 0.0251(18) 0.041(2) -0.0053(15) -0.0092(15) -0.0018(12)
C613 0.0183(14) 0.0251(18) 0.041(2) -0.0053(15) -0.0092(15) -0.0018(12)
C614 0.0183(14) 0.0251(18) 0.041(2) -0.0053(15) -0.0092(15) -0.0018(12)
C615 0.0183(14) 0.0251(18) 0.041(2) -0.0053(15) -0.0092(15) -0.0018(12)
C616 0.0183(14) 0.0251(18) 0.041(2) -0.0053(15) -0.0092(15) -0.0018(12)
C610 0.033(3) 0.050(3) 0.049(4) -0.009(3) 0.010(3) -0.010(2)
C617 0.033(3) 0.050(3) 0.049(4) -0.009(3) 0.010(3) -0.010(2)
C618 0.033(3) 0.050(3) 0.049(4) -0.009(3) 0.010(3) -0.010(2)
C619 0.033(3) 0.050(3) 0.049(4) -0.009(3) 0.010(3) -0.010(2)
C643 0.0183(14) 0.0251(18) 0.041(2) -0.0053(15) -0.0092(15) -0.0018(12)
C644 0.0183(14) 0.0251(18) 0.041(2) -0.0053(15) -0.0092(15) -0.0018(12)
C645 0.0183(14) 0.0251(18) 0.041(2) -0.0053(15) -0.0092(15) -0.0018(12)
C646 0.0183(14) 0.0251(18) 0.041(2) -0.0053(15) -0.0092(15) -0.0018(12)
C640 0.033(3) 0.050(3) 0.049(4) -0.009(3) 0.010(3) -0.010(2)
C648 0.033(3) 0.050(3) 0.049(4) -0.009(3) 0.010(3) -0.010(2)
C649 0.033(3) 0.050(3) 0.049(4) -0.009(3) 0.010(3) -0.010(2)
S62 0.0246(9) 0.0239(9) 0.0314(9) 0.0056(7) -0.0139(7) 0.0011(7)
N621 0.015(3) 0.020(3) 0.014(2) 0.003(2) -0.002(2) -0.001(2)
N622 0.010(2) 0.014(3) 0.020(3) 0.002(2) -0.005(2) -0.0001(19)
C623 0.010(3) 0.020(3) 0.029(3) 0.002(3) -0.007(3) 0.003(2)
C624 0.026(4) 0.014(3) 0.033(4) 0.000(3) -0.002(3) -0.002(3)
C625 0.024(4) 0.021(4) 0.026(3) -0.003(3) -0.004(3) -0.001(3)
C626 0.010(3) 0.022(3) 0.025(3) 0.000(3) 0.001(2) -0.002(2)
C620 0.020(3) 0.032(4) 0.017(3) -0.003(3) 0.000(3) -0.003(3)
C627 0.025(4) 0.043(5) 0.025(3) 0.002(3) -0.015(3) 0.003(3)
C628 0.033(4) 0.056(5) 0.027(4) -0.003(3) -0.009(3) -0.018(4)
C629 0.027(4) 0.049(5) 0.027(4) -0.007(3) -0.002(3) 0.001(3)
S63 0.0260(9) 0.0270(10) 0.0364(10) 0.0138(7) 0.0037(8) -0.0005(7)
N631 0.015(3) 0.019(3) 0.022(3) 0.001(2) -0.004(2) 0.000(2)
N632 0.014(3) 0.019(3) 0.019(3) -0.004(2) 0.001(2) -0.003(2)
C633 0.013(3) 0.022(3) 0.019(3) 0.000(2) -0.002(2) 0.003(2)
C634 0.017(3) 0.022(4) 0.026(3) 0.001(3) 0.000(3) 0.001(3)
C635 0.018(3) 0.022(4) 0.027(3) 0.002(3) -0.001(3) 0.004(3)
C636 0.014(3) 0.025(4) 0.024(3) 0.002(3) -0.006(3) -0.002(3)
C630 0.020(3) 0.026(4) 0.023(3) 0.004(3) -0.002(3) 0.001(3)
C637 0.037(4) 0.052(5) 0.022(4) 0.015(3) -0.004(3) -0.005(4)
C638 0.038(4) 0.026(4) 0.041(4) 0.008(3) 0.004(3) -0.010(3)
C639 0.028(4) 0.041(5) 0.027(4) 0.004(3) 0.002(3) 0.001(3)
B7 0.012(3) 0.022(4) 0.025(4) 0.007(3) -0.002(3) -0.003(3)
S71 0.0159(17) 0.045(2) 0.069(3) 0.030(2) 0.0047(17) 0.0058(15)
N711 0.0159(17) 0.027(2) 0.037(3) 0.0036(19) 0.0023(19) 0.0006(13)
N712 0.0159(17) 0.027(2) 0.037(3) 0.0036(19) 0.0023(19) 0.0006(13)
C713 0.0159(17) 0.027(2) 0.037(3) 0.0036(19) 0.0023(19) 0.0006(13)
C714 0.0159(17) 0.027(2) 0.037(3) 0.0036(19) 0.0023(19) 0.0006(13)
C715 0.0159(17) 0.027(2) 0.037(3) 0.0036(19) 0.0023(19) 0.0006(13)
C716 0.0159(17) 0.027(2) 0.037(3) 0.0036(19) 0.0023(19) 0.0006(13)
C710 0.055(5) 0.054(4) 0.061(7) 0.036(4) 0.022(4) 0.009(3)
C717 0.055(5) 0.054(4) 0.061(7) 0.036(4) 0.022(4) 0.009(3)
C718 0.055(5) 0.054(4) 0.061(7) 0.036(4) 0.022(4) 0.009(3)
C719 0.055(5) 0.054(4) 0.061(7) 0.036(4) 0.022(4) 0.009(3)
S711 0.0225(18) 0.0145(17) 0.0327(19) 0.0017(14) -0.0069(15) -0.0006(13)
N741 0.0159(17) 0.027(2) 0.037(3) 0.0036(19) 0.0023(19) 0.0006(13)
N742 0.0159(17) 0.027(2) 0.037(3) 0.0036(19) 0.0023(19) 0.0006(13)
C743 0.0159(17) 0.027(2) 0.037(3) 0.0036(19) 0.0023(19) 0.0006(13)
C744 0.0159(17) 0.027(2) 0.037(3) 0.0036(19) 0.0023(19) 0.0006(13)
C745 0.0159(17) 0.027(2) 0.037(3) 0.0036(19) 0.0023(19) 0.0006(13)
C746 0.0159(17) 0.027(2) 0.037(3) 0.0036(19) 0.0023(19) 0.0006(13)
C740 0.055(5) 0.054(4) 0.061(7) 0.036(4) 0.022(4) 0.009(3)
C747 0.055(5) 0.054(4) 0.061(7) 0.036(4) 0.022(4) 0.009(3)
C748 0.055(5) 0.054(4) 0.061(7) 0.036(4) 0.022(4) 0.009(3)
C749 0.055(5) 0.054(4) 0.061(7) 0.036(4) 0.022(4) 0.009(3)
S72 0.0310(10) 0.0306(10) 0.0390(10) -0.0108(8) 0.0158(8) -0.0114(8)
N721 0.035(4) 0.038(4) 0.024(3) -0.002(3) 0.000(3) 0.012(3)
N722 0.015(3) 0.025(3) 0.020(3) -0.004(2) 0.000(2) 0.003(2)
C723 0.016(3) 0.029(4) 0.049(4) -0.022(3) 0.001(3) 0.003(3)
C724 0.020(4) 0.057(6) 0.086(7) -0.044(5) 0.008(4) -0.010(4)
C725 0.034(5) 0.068(7) 0.076(7) -0.047(6) -0.019(5) 0.009(4)
C726 0.044(5) 0.065(6) 0.033(4) -0.030(4) -0.009(4) 0.022(4)
C720 0.085(5) 0.101(6) 0.030(3) -0.027(3) -0.013(3) 0.033(4)
C727 0.085(5) 0.101(6) 0.030(3) -0.027(3) -0.013(3) 0.033(4)
C728 0.085(5) 0.101(6) 0.030(3) -0.027(3) -0.013(3) 0.033(4)
C729 0.085(5) 0.101(6) 0.030(3) -0.027(3) -0.013(3) 0.033(4)
C750 0.085(5) 0.101(6) 0.030(3) -0.027(3) -0.013(3) 0.033(4)
C757 0.085(5) 0.101(6) 0.030(3) -0.027(3) -0.013(3) 0.033(4)
C758 0.085(5) 0.101(6) 0.030(3) -0.027(3) -0.013(3) 0.033(4)
C759 0.085(5) 0.101(6) 0.030(3) -0.027(3) -0.013(3) 0.033(4)
S73 0.0256(9) 0.0241(9) 0.0316(9) -0.0025(7) -0.0117(7) -0.0044(7)
N731 0.016(3) 0.034(4) 0.022(3) 0.005(2) -0.005(2) 0.003(2)
N732 0.011(3) 0.024(3) 0.019(3) 0.002(2) -0.002(2) -0.002(2)
C733 0.015(3) 0.022(4) 0.021(3) 0.000(3) 0.006(3) 0.000(3)
C734 0.047(5) 0.026(4) 0.021(3) -0.002(3) 0.006(3) 0.009(3)
C735 0.049(5) 0.026(4) 0.032(4) 0.001(3) -0.002(4) 0.015(3)
C736 0.021(4) 0.037(4) 0.020(3) 0.010(3) 0.002(3) 0.007(3)
C730 0.040(5) 0.046(5) 0.039(4) 0.017(4) -0.013(4) 0.011(4)
C737 0.076(5) 0.059(5) 0.058(4) 0.021(3) -0.044(4) -0.022(4)
C738 0.076(5) 0.059(5) 0.058(4) 0.021(3) -0.044(4) -0.022(4)
C739 0.076(5) 0.059(5) 0.058(4) 0.021(3) -0.044(4) -0.022(4)
C767 0.076(5) 0.059(5) 0.058(4) 0.021(3) -0.044(4) -0.022(4)
C768 0.076(5) 0.059(5) 0.058(4) 0.021(3) -0.044(4) -0.022(4)
C769 0.076(5) 0.059(5) 0.058(4) 0.021(3) -0.044(4) -0.022(4)
B8 0.038(5) 0.018(4) 0.023(4) -0.005(3) 0.006(3) -0.003(3)
S81 0.025(2) 0.030(3) 0.024(2) -0.0086(17) 0.0037(17) -0.0069(18)
N811 0.026(4) 0.016(2) 0.035(3) -0.0037(16) 0.003(2) 0.0023(18)
N812 0.026(4) 0.016(2) 0.035(3) -0.0037(16) 0.003(2) 0.0023(18)
C813 0.026(4) 0.016(2) 0.035(3) -0.0037(16) 0.003(2) 0.0023(18)
C814 0.026(4) 0.016(2) 0.035(3) -0.0037(16) 0.003(2) 0.0023(18)
C815 0.026(4) 0.016(2) 0.035(3) -0.0037(16) 0.003(2) 0.0023(18)
C816 0.026(4) 0.016(2) 0.035(3) -0.0037(16) 0.003(2) 0.0023(18)
C810 0.046(3) 0.048(4) 0.035(3) -0.004(3) 0.009(3) 0.009(3)
C817 0.046(3) 0.048(4) 0.035(3) -0.004(3) 0.009(3) 0.009(3)
C818 0.046(3) 0.048(4) 0.035(3) -0.004(3) 0.009(3) 0.009(3)
C819 0.046(3) 0.048(4) 0.035(3) -0.004(3) 0.009(3) 0.009(3)
S811 0.036(3) 0.026(3) 0.040(4) -0.008(2) 0.007(2) -0.005(2)
N841 0.026(4) 0.016(2) 0.035(3) -0.0037(16) 0.003(2) 0.0023(18)
N842 0.026(4) 0.016(2) 0.035(3) -0.0037(16) 0.003(2) 0.0023(18)
C843 0.026(4) 0.016(2) 0.035(3) -0.0037(16) 0.003(2) 0.0023(18)
C844 0.026(4) 0.016(2) 0.035(3) -0.0037(16) 0.003(2) 0.0023(18)
C845 0.026(4) 0.016(2) 0.035(3) -0.0037(16) 0.003(2) 0.0023(18)
C846 0.026(4) 0.016(2) 0.035(3) -0.0037(16) 0.003(2) 0.0023(18)
C840 0.046(3) 0.048(4) 0.035(3) -0.004(3) 0.009(3) 0.009(3)
C847 0.046(3) 0.048(4) 0.035(3) -0.004(3) 0.009(3) 0.009(3)
C848 0.046(3) 0.048(4) 0.035(3) -0.004(3) 0.009(3) 0.009(3)
C849 0.046(3) 0.048(4) 0.035(3) -0.004(3) 0.009(3) 0.009(3)
S82 0.0526(12) 0.0191(9) 0.0340(10) 0.0033(7) 0.0093(9) 0.0024(8)
N821 0.040(4) 0.026(3) 0.020(3) 0.001(2) -0.008(3) -0.007(3)
N822 0.046(4) 0.020(3) 0.023(3) -0.003(2) 0.005(3) -0.005(3)
C823 0.041(4) 0.023(4) 0.025(4) 0.005(3) 0.009(3) -0.002(3)
C824 0.041(4) 0.029(4) 0.027(4) 0.003(3) -0.007(3) -0.001(3)
C825 0.059(5) 0.028(4) 0.034(4) -0.006(3) -0.018(4) -0.002(4)
C826 0.044(4) 0.024(4) 0.026(4) 0.001(3) -0.012(3) -0.009(3)
C820 0.047(5) 0.026(4) 0.026(4) -0.010(3) -0.011(3) 0.007(3)
C827 0.051(5) 0.025(4) 0.053(5) 0.000(3) -0.023(4) 0.000(4)
C828 0.070(6) 0.035(5) 0.038(5) -0.013(4) -0.004(4) 0.013(4)
C829 0.065(6) 0.025(4) 0.041(4) -0.003(3) -0.021(4) 0.000(4)
S83 0.0333(10) 0.0223(9) 0.0302(9) 0.0021(7) -0.0086(7) -0.0064(7)
N831 0.035(4) 0.033(4) 0.028(3) -0.016(3) 0.002(3) -0.007(3)
N832 0.030(3) 0.025(3) 0.022(3) -0.015(2) 0.004(2) -0.009(2)
C833 0.038(4) 0.017(3) 0.020(3) -0.006(3) -0.002(3) -0.008(3)
C834 0.031(4) 0.032(4) 0.024(3) -0.001(3) 0.003(3) -0.001(3)
C835 0.029(4) 0.035(4) 0.028(4) -0.008(3) -0.006(3) 0.001(3)
C836 0.022(4) 0.048(5) 0.026(4) -0.022(3) 0.004(3) -0.009(3)
C830 0.032(3) 0.046(4) 0.053(3) -0.016(3) -0.009(3) -0.002(3)
C837 0.032(3) 0.046(4) 0.053(3) -0.016(3) -0.009(3) -0.002(3)
C838 0.032(3) 0.046(4) 0.053(3) -0.016(3) -0.009(3) -0.002(3)
C839 0.032(3) 0.046(4) 0.053(3) -0.016(3) -0.009(3) -0.002(3)
C860 0.032(3) 0.046(4) 0.053(3) -0.016(3) -0.009(3) -0.002(3)
C867 0.032(3) 0.046(4) 0.053(3) -0.016(3) -0.009(3) -0.002(3)
C868 0.032(3) 0.046(4) 0.053(3) -0.016(3) -0.009(3) -0.002(3)
C869 0.032(3) 0.046(4) 0.053(3) -0.016(3) -0.009(3) -0.002(3)
O91 0.066(4) 0.052(3) 0.059(3) 0.004(3) -0.017(3) -0.003(3)
C91 0.066(4) 0.052(3) 0.059(3) 0.004(3) -0.017(3) -0.003(3)
O92 0.059(3) 0.053(3) 0.043(3) 0.000(2) -0.004(2) -0.011(3)
C92 0.059(3) 0.053(3) 0.043(3) 0.000(2) -0.004(2) -0.011(3)
O93 0.090(5) 0.078(5) 0.080(4) -0.003(4) -0.009(4) 0.008(4)
C93 0.090(5) 0.078(5) 0.080(4) -0.003(4) -0.009(4) 0.008(4)
O94 0.055(4) 0.092(5) 0.100(5) -0.043(4) 0.002(3) -0.014(3)
C94 0.055(4) 0.092(5) 0.100(5) -0.043(4) 0.002(3) -0.014(3)

loop_
_atom_type_symbol
_atom_type_description
_atom_type_scat_dispersion_real
_atom_type_scat_dispersion_imag
_atom_type_scat_source
C C 0.0033 0.0016 'International Tables Vol C Tables 4.2.6.8 and 6.1.1.4'
H H 0.0000 0.0000 'International Tables Vol C Tables 4.2.6.8 and 6.1.1.4'
B B 0.0013 0.0007 'International Tables Vol C Tables 4.2.6.8 and 6.1.1.4'
N N 0.0061 0.0033 'International Tables Vol C Tables 4.2.6.8 and 6.1.1.4'
O O 0.0106 0.0060 'International Tables Vol C Tables 4.2.6.8 and 6.1.1.4'
S S 0.1246 0.1234 'International Tables Vol C Tables 4.2.6.8 and 6.1.1.4'
Tl Tl -2.8358 9.6688 'International Tables Vol C Tables 4.2.6.8 and 6.1.1.4'

loop_
_geom_angle_atom_site_label_1
_geom_angle_atom_site_label_2
_geom_angle_atom_site_label_3
_geom_angle
_geom_angle_site_symmetry_1
_geom_angle_site_symmetry_3
S22 Tl1 S32 62.99(4) . .
S22 Tl1 S42 79.17(5) . .
S32 Tl1 S42 99.59(4) . .
S22 Tl1 S12 102.06(5) . .
S32 Tl1 S12 72.88(4) . .
S42 Tl1 S12 170.31(4) . .
S22 Tl1 S11 96.76(4) . .
S32 Tl1 S11 155.87(4) . .
S42 Tl1 S11 88.42(4) . .
S12 Tl1 S11 100.91(4) . .
S13 Tl2 S21 86.98(9) . .
S13 Tl2 S211 76.98(12) . .
S13 Tl2 S63 82.84(5) . .
S21 Tl2 S63 68.79(12) . .
S211 Tl2 S63 66.10(15) . .
S13 Tl2 S22 90.10(4) . .
S21 Tl2 S22 98.34(12) . .
S211 Tl2 S22 100.05(15) . .
S63 Tl2 S22 165.53(4) . .
S13 Tl2 S12 92.45(4) . .
S21 Tl2 S12 168.38(12) . .
S211 Tl2 S12 162.92(13) . .
S63 Tl2 S12 99.62(4) . .
S22 Tl2 S12 93.26(4) . .
S13 Tl2 S32 137.69(4) . .
S21 Tl2 S32 119.75(10) . .
S211 Tl2 S32 128.96(12) . .
S63 Tl2 S32 135.41(4) . .
S22 Tl2 S32 56.22(4) . .
S12 Tl2 S32 67.64(4) . .
O94 Tl3 S31 125.01(14) 1_455 .
O94 Tl3 S23 89.58(19) 1_455 .
S31 Tl3 S23 83.67(5) . .
O94 Tl3 S22 98.36(14) 1_455 .
S31 Tl3 S22 135.61(6) . .
S23 Tl3 S22 107.94(4) . .
O94 Tl3 S32 115.43(19) 1_455 .
S31 Tl3 S32 90.07(5) . .
S23 Tl3 S32 152.64(4) . .
S22 Tl3 S32 59.77(4) . .
O94 Tl3 Tl41 56.96(19) 1_455 .
S31 Tl3 Tl41 122.96(11) . .
S23 Tl3 Tl41 144.78(8) . .
S22 Tl3 Tl41 70.61(10) . .
S32 Tl3 Tl41 58.47(6) . .
O94 Tl3 Tl4 58.10(19) 1_455 .
S31 Tl3 Tl4 115.63(5) . .
S23 Tl3 Tl4 147.58(3) . .
S22 Tl3 Tl4 77.24(3) . .
S32 Tl3 Tl4 57.94(3) . .
S41 Tl4 S72 81.25(6) . 1_455
S41 Tl4 S33 77.20(10) . .
S72 Tl4 S33 68.44(9) 1_455 .
S41 Tl4 S32 108.03(5) . .
S72 Tl4 S32 165.58(5) 1_455 .
S33 Tl4 S32 102.24(9) . .
S41 Tl4 S42 101.23(4) . .
S72 Tl4 S42 102.79(5) 1_455 .
S33 Tl4 S42 171.20(9) . .
S32 Tl4 S42 86.50(4) . .
S41 Tl4 Tl3 148.82(5) . .
S72 Tl4 Tl3 113.41(4) 1_455 .
S33 Tl4 Tl3 82.93(9) . .
S32 Tl4 Tl3 53.16(3) . .
S42 Tl4 Tl3 101.86(4) . .
S42 Tl41 S72 109.45(12) . 1_455
S42 Tl41 S41 102.31(10) . .
S72 Tl41 S41 73.60(13) 1_455 .
S42 Tl41 S32 94.34(13) . .
S72 Tl41 S32 156.2(2) 1_455 .
S41 Tl41 S32 100.74(14) . .
S42 Tl41 S331 173.14(15) . .
S72 Tl41 S331 63.85(14) 1_455 .
S41 Tl41 S331 77.64(19) . .
S32 Tl41 S331 92.39(15) . .
S42 Tl41 Tl3 113.85(19) . .
S72 Tl41 Tl3 113.41(10) 1_455 .
S41 Tl41 Tl3 136.45(18) . .
S32 Tl41 Tl3 54.74(6) . .
S331 Tl41 Tl3 69.29(12) . .
N122 B1 N132 106.0(5) . .
N122 B1 N112 109.9(5) . .
N132 B1 N112 107.0(5) . .
N122 B1 H1 115(3) . .
N132 B1 H1 111(3) . .
N112 B1 H1 108(3) . .
C113 S11 Tl1 122.9(2) . .
C116 N111 N112 120.0(6) . .
N111 N112 C113 123.9(5) . .
N111 N112 B1 113.4(5) . .
C113 N112 B1 122.8(5) . .
N112 C113 C114 114.6(6) . .
N112 C113 S11 123.7(5) . .
C114 C113 S11 121.7(5) . .
C115 C114 C113 123.0(6) . .
C115 C114 H174 118.5 . .
C113 C114 H174 118.5 . .
C114 C115 C116 117.5(6) . .
C114 C115 H175 121.3 . .
C116 C115 H175 121.3 . .
N111 C116 C115 121.0(6) . .
N111 C116 C110 115.2(6) . .
C115 C116 C110 123.7(6) . .
C117 C110 C118 114.6(13) . .
C147 C110 C148 114.5(12) . .
C147 C110 C149 106.5(13) . .
C148 C110 C149 106.8(14) . .
C117 C110 C119 105.2(13) . .
C118 C110 C119 110.4(12) . .
C117 C110 C116 107.3(10) . .
C147 C110 C116 112.5(10) . .
C118 C110 C116 108.2(9) . .
C148 C110 C116 106.5(10) . .
C149 C110 C116 109.8(9) . .
C119 C110 C116 111.0(9) . .
C110 C117 H111 109.5 . .
C110 C117 H112 109.5 . .
H111 C117 H112 109.5 . .
C110 C117 H113 109.5 . .
H111 C117 H113 109.5 . .
H112 C117 H113 109.5 . .
C110 C118 H114 109.5 . .
C110 C118 H115 109.5 . .
H114 C118 H115 109.5 . .
C110 C118 H116 109.5 . .
H114 C118 H116 109.5 . .
H115 C118 H116 109.5 . .
C110 C119 H117 109.5 . .
C110 C119 H118 109.5 . .
H117 C119 H118 109.5 . .
C110 C119 H119 109.5 . .
H117 C119 H119 109.5 . .
H118 C119 H119 109.5 . .
C110 C147 H141 109.5 . .
C110 C147 H142 109.5 . .
H141 C147 H142 109.5 . .
C110 C147 H143 109.5 . .
H141 C147 H143 109.5 . .
H142 C147 H143 109.5 . .
C110 C148 H144 109.5 . .
C110 C148 H145 109.5 . .
H144 C148 H145 109.5 . .
C110 C148 H146 109.5 . .
H144 C148 H146 109.5 . .
H145 C148 H146 109.5 . .
C110 C149 H147 109.5 . .
C110 C149 H148 109.5 . .
H147 C149 H148 109.5 . .
C110 C149 H149 109.5 . .
H147 C149 H149 109.5 . .
H148 C149 H149 109.5 . .
C123 S12 Tl1 77.6(2) . .
C123 S12 Tl2 132.8(2) . .
Tl1 S12 Tl2 79.59(4) . .
C126 N121 N122 119.0(5) . .
C123 N122 N121 123.0(5) . .
C123 N122 B1 123.2(5) . .
N121 N122 B1 113.7(5) . .
N122 C123 C124 116.6(6) . .
N122 C123 S12 122.5(5) . .
C124 C123 S12 120.8(5) . .
C125 C124 C123 121.9(6) . .
C125 C124 H184 119.1 . .
C123 C124 H184 119.1 . .
C124 C125 C126 117.6(7) . .
C124 C125 H185 121.2 . .
C126 C125 H185 121.2 . .
N121 C126 C125 121.7(6) . .
N121 C126 C120 117.6(6) . .
C125 C126 C120 120.7(6) . .
C129 C120 C128 110.3(7) . .
C129 C120 C126 107.5(6) . .
C128 C120 C126 109.5(6) . .
C129 C120 C127 109.3(6) . .
C128 C120 C127 110.1(7) . .
C126 C120 C127 110.0(6) . .
C120 C127 H121 109.5 . .
C120 C127 H122 109.5 . .
H121 C127 H122 109.5 . .
C120 C127 H123 109.5 . .
H121 C127 H123 109.5 . .
H122 C127 H123 109.5 . .
C120 C128 H124 109.5 . .
C120 C128 H125 109.5 . .
H124 C128 H125 109.5 . .
C120 C128 H126 109.5 . .
H124 C128 H126 109.5 . .
H125 C128 H126 109.5 . .
C120 C129 H127 109.5 . .
C120 C129 H128 109.5 . .
H127 C129 H128 109.5 . .
C120 C129 H129 109.5 . .
H127 C129 H129 109.5 . .
H128 C129 H129 109.5 . .
C133 S13 Tl2 95.2(2) . .
C136 N131 N132 120.4(6) . .
C133 N132 N131 122.1(5) . .
C133 N132 B1 125.5(5) . .
N131 N132 B1 112.2(5) . .
N132 C133 C134 118.7(6) . .
N132 C133 S13 121.5(5) . .
C134 C133 S13 119.9(5) . .
C135 C134 C133 117.7(6) . .
C135 C134 H194 121.1 . .
C133 C134 H194 121.1 . .
C134 C135 C136 120.9(6) . .
C134 C135 H195 119.6 . .
C136 C135 H195 119.6 . .
N131 C136 C135 120.0(6) . .
N131 C136 C130 117.1(6) . .
C135 C136 C130 122.9(6) . .
C137 C130 C136 109.2(6) . .
C137 C130 C139 109.3(7) . .
C136 C130 C139 111.1(6) . .
C137 C130 C138 109.9(6) . .
C136 C130 C138 108.1(6) . .
C139 C130 C138 109.2(6) . .
C130 C137 H131 109.5 . .
C130 C137 H132 109.5 . .
H131 C137 H132 109.5 . .
C130 C137 H133 109.5 . .
H131 C137 H133 109.5 . .
H132 C137 H133 109.5 . .
C130 C138 H134 109.5 . .
C130 C138 H135 109.5 . .
H134 C138 H135 109.5 . .
C130 C138 H136 109.5 . .
H134 C138 H136 109.5 . .
H135 C138 H136 109.5 . .
C130 C139 H137 109.5 . .
C130 C139 H138 109.5 . .
H137 C139 H138 109.5 . .
C130 C139 H139 109.5 . .
H137 C139 H139 109.5 . .
H138 C139 H139 109.5 . .
N212 B2 N222 110.2(5) . .
N212 B2 N232 106.7(5) . .
N222 B2 N232 107.0(5) . .
N212 B2 H2 105(3) . .
N222 B2 H2 114(3) . .
N232 B2 H2 114(3) . .
C213 S21 Tl2 131.3(4) . .
C213 S21 Tl6 109.2(3) . .
Tl2 S21 Tl6 110.7(2) . .
C213 S211 Tl2 130.5(4) . .
C213 S211 Tl61 115.9(4) . .
Tl2 S211 Tl61 113.5(2) . .
C216 N211 N212 120.3(5) . .
N211 N212 C213 122.8(6) . .
N211 N212 B2 113.4(5) . .
C213 N212 B2 123.6(5) . .
N212 C213 C214 116.2(6) . .
N212 C213 S211 124.1(6) . .
C214 C213 S211 119.0(6) . .
N212 C213 S21 121.0(6) . .
C214 C213 S21 121.6(5) . .
C215 C214 C213 120.2(6) . .
C215 C214 H274 119.9 . .
C213 C214 H274 119.9 . .
C214 C215 C216 119.1(7) . .
C214 C215 H275 120.5 . .
C216 C215 H275 120.5 . .
N211 C216 C215 120.8(6) . .
N211 C216 C210 117.6(6) . .
C215 C216 C210 121.5(6) . .
C216 C210 C218 109.5(6) . .
C216 C210 C217 110.9(6) . .
C218 C210 C217 108.6(6) . .
C216 C210 C219 108.1(6) . .
C218 C210 C219 110.0(7) . .
C217 C210 C219 109.8(6) . .
C210 C217 H211 109.5 . .
C210 C217 H212 109.5 . .
H211 C217 H212 109.5 . .
C210 C217 H213 109.5 . .
H211 C217 H213 109.5 . .
H212 C217 H213 109.5 . .
C210 C218 H214 109.5 . .
C210 C218 H215 109.5 . .
H214 C218 H215 109.5 . .
C210 C218 H216 109.5 . .
H214 C218 H216 109.5 . .
H215 C218 H216 109.5 . .
C210 C219 H217 109.5 . .
C210 C219 H218 109.5 . .
H217 C219 H218 109.5 . .
C210 C219 H219 109.5 . .
H217 C219 H219 109.5 . .
H218 C219 H219 109.5 . .
C223 S22 Tl1 115.7(2) . .
C223 S22 Tl3 122.9(2) . .
Tl1 S22 Tl3 118.73(5) . .
C223 S22 Tl2 84.4(2) . .
Tl1 S22 Tl2 85.07(4) . .
Tl3 S22 Tl2 84.49(4) . .
C226 N221 N222 118.6(5) . .
C223 N222 N221 123.5(5) . .
C223 N222 B2 121.7(5) . .
N221 N222 B2 114.4(5) . .
N222 C223 C224 117.4(5) . .
N222 C223 S22 122.5(4) . .
C224 C223 S22 120.1(5) . .
C225 C224 C223 119.3(6) . .
C225 C224 H284 120.3 . .
C223 C224 H284 120.3 . .
C224 C225 C226 119.3(6) . .
C224 C225 H285 120.4 . .
C226 C225 H285 120.4 . .
N221 C226 C225 121.9(6) . .
N221 C226 C220 115.8(6) . .
C225 C226 C220 122.4(5) . .
C229 C220 C226 111.7(5) . .
C229 C220 C227 109.1(7) . .
C226 C220 C227 109.1(5) . .
C229 C220 C228 110.1(7) . .
C226 C220 C228 107.3(6) . .
C227 C220 C228 109.4(6) . .
C220 C227 H221 109.5 . .
C220 C227 H222 109.5 . .
H221 C227 H222 109.5 . .
C220 C227 H223 109.5 . .
H221 C227 H223 109.5 . .
H222 C227 H223 109.5 . .
C220 C228 H224 109.5 . .
C220 C228 H225 109.5 . .
H224 C228 H225 109.5 . .
C220 C228 H226 109.5 . .
H224 C228 H226 109.5 . .
H225 C228 H226 109.5 . .
C220 C229 H227 109.5 . .
C220 C229 H228 109.5 . .
H227 C229 H228 109.5 . .
C220 C229 H229 109.5 . .
H227 C229 H229 109.5 . .
H228 C229 H229 109.5 . .
C233 S23 Tl3 82.4(2) . .
C236 N231 N232 119.4(5) . .
N231 N232 C233 123.6(5) . .
N231 N232 B2 114.6(5) . .
C233 N232 B2 121.7(5) . .
N232 C233 C234 116.2(5) . .
N232 C233 S23 122.5(5) . .
C234 C233 S23 121.3(5) . .
C235 C234 C233 121.1(6) . .
C235 C234 H294 119.4 . .
C233 C234 H294 119.4 . .
C234 C235 C236 117.8(6) . .
C234 C235 H295 121.1 . .
C236 C235 H295 121.1 . .
N231 C236 C235 121.8(6) . .
N231 C236 C230 116.8(6) . .
C235 C236 C230 121.4(6) . .
C238 C230 C237 108.5(7) . .
C238 C230 C236 109.2(6) . .
C237 C230 C236 110.6(6) . .
C238 C230 C239 111.3(8) . .
C237 C230 C239 109.5(6) . .
C236 C230 C239 107.7(7) . .
C230 C237 H231 109.5 . .
C230 C237 H232 109.5 . .
H231 C237 H232 109.5 . .
C230 C237 H233 109.5 . .
H231 C237 H233 109.5 . .
H232 C237 H233 109.5 . .
C230 C238 H234 109.5 . .
C230 C238 H235 109.5 . .
H234 C238 H235 109.5 . .
C230 C238 H236 109.5 . .
H234 C238 H236 109.5 . .
H235 C238 H236 109.5 . .
C230 C239 H237 109.5 . .
C230 C239 H238 109.5 . .
H237 C239 H238 109.5 . .
C230 C239 H239 109.5 . .
H237 C239 H239 109.5 . .
H238 C239 H239 109.5 . .
N332 B3 N322 109.0(5) . .
N332 B3 N312 109.9(5) . .
N322 B3 N312 104.8(5) . .
N332 B3 H3 103(3) . .
N322 B3 H3 106(3) . .
N312 B3 H3 123(3) . .
C313 S31 Tl3 102.7(3) . .
C316 N311 N312 120.4(5) . .
C313 N312 N311 123.2(5) . .
C313 N312 B3 123.5(6) . .
N311 N312 B3 113.4(5) . .
N312 C313 C314 116.4(7) . .
N312 C313 S31 123.8(5) . .
C314 C313 S31 119.8(6) . .
C315 C314 C313 120.3(7) . .
C315 C314 H374 119.9 . .
C313 C314 H374 119.9 . .
C314 C315 C316 118.7(7) . .
C314 C315 H375 120.7 . .
C316 C315 H375 120.7 . .
N311 C316 C315 120.8(6) . .
N311 C316 C310 117.8(6) . .
C315 C316 C310 121.4(6) . .
C316 C310 C319 110.5(6) . .
C316 C310 C317 109.4(6) . .
C319 C310 C317 109.1(6) . .
C316 C310 C318 108.0(6) . .
C319 C310 C318 109.0(6) . .
C317 C310 C318 110.8(6) . .
C310 C317 H311 109.5 . .
C310 C317 H312 109.5 . .
H311 C317 H312 109.5 . .
C310 C317 H313 109.5 . .
H311 C317 H313 109.5 . .
H312 C317 H313 109.5 . .
C310 C318 H314 109.5 . .
C310 C318 H315 109.5 . .
H314 C318 H315 109.5 . .
C310 C318 H316 109.5 . .
H314 C318 H316 109.5 . .
H315 C318 H316 109.5 . .
C310 C319 H317 109.5 . .
C310 C319 H318 109.5 . .
H317 C319 H318 109.5 . .
C310 C319 H319 109.5 . .
H317 C319 H319 109.5 . .
H318 C319 H319 109.5 . .
C323 S32 Tl1 106.6(2) . .
C323 S32 Tl3 120.9(2) . .
Tl1 S32 Tl3 113.45(5) . .
C323 S32 Tl41 79.6(2) . .
Tl1 S32 Tl41 80.53(10) . .
Tl3 S32 Tl41 66.79(7) . .
C323 S32 Tl4 72.0(2) . .
Tl1 S32 Tl4 86.83(4) . .
Tl3 S32 Tl4 68.90(3) . .
C323 S32 Tl2 147.0(2) . .
Tl1 S32 Tl2 81.66(3) . .
Tl3 S32 Tl2 81.79(4) . .
Tl41 S32 Tl2 133.38(12) . .
Tl4 S32 Tl2 140.96(5) . .
C326 N321 N322 118.8(5) . .
N321 N322 C323 123.6(5) . .
N321 N322 B3 116.8(4) . .
C323 N322 B3 119.1(5) . .
N322 C323 C324 115.9(6) . .
N322 C323 S32 122.2(5) . .
C324 C323 S32 122.0(5) . .
C325 C324 C323 120.6(6) . .
C325 C324 H384 119.7 . .
C323 C324 H384 119.7 . .
C324 C325 C326 118.6(6) . .
C324 C325 H385 120.7 . .
C326 C325 H385 120.7 . .
N321 C326 C325 122.5(6) . .
N321 C326 C320 116.3(5) . .
C325 C326 C320 121.2(6) . .
C327 C320 C328 110.6(6) . .
C327 C320 C329 110.5(7) . .
C328 C320 C329 108.7(7) . .
C327 C320 C326 110.0(6) . .
C328 C320 C326 107.7(5) . .
C329 C320 C326 109.3(5) . .
C320 C327 H321 109.5 . .
C320 C327 H322 109.5 . .
H321 C327 H322 109.5 . .
C320 C327 H323 109.5 . .
H321 C327 H323 109.5 . .
H322 C327 H323 109.5 . .
C320 C328 H324 109.5 . .
C320 C328 H325 109.5 . .
H324 C328 H325 109.5 . .
C320 C328 H326 109.5 . .
H324 C328 H326 109.5 . .
H325 C328 H326 109.5 . .
C320 C329 H327 109.5 . .
C320 C329 H328 109.5 . .
H327 C329 H328 109.5 . .
C320 C329 H329 109.5 . .
H327 C329 H329 109.5 . .
H328 C329 H329 109.5 . .
C333 S33 Tl4 127.3(3) . .
C333 S33 Tl8 118.8(3) . 1_455
Tl4 S33 Tl8 113.69(14) . 1_455
C333 S331 Tl81 113.2(3) . 1_455
C333 S331 Tl41 127.9(3) . .
Tl81 S331 Tl41 111.93(17) 1_455 .
C336 N331 N332 119.6(5) . .
C333 N332 N331 122.7(5) . .
C333 N332 B3 123.6(5) . .
N331 N332 B3 113.7(5) . .
N332 C333 C334 116.9(6) . .
N332 C333 S33 124.8(5) . .
C334 C333 S33 117.2(5) . .
N332 C333 S331 118.0(5) . .
C334 C333 S331 123.6(6) . .
C335 C334 C333 120.4(7) . .
C335 C334 H394 119.8 . .
C333 C334 H394 119.8 . .
C334 C335 C336 118.1(6) . .
C334 C335 H395 121.0 . .
C336 C335 H395 121.0 . .
N331 C336 C335 121.9(6) . .
N331 C336 C360 122.5(9) . .
C335 C336 C360 114.3(10) . .
N331 C336 C330 111.5(6) . .
C335 C336 C330 126.6(6) . .
C337 C330 C339 109.0(8) . .
C337 C330 C338 107.7(8) . .
C339 C330 C338 108.4(6) . .
C337 C330 C336 112.4(6) . .
C339 C330 C336 107.9(7) . .
C338 C330 C336 111.4(7) . .
C330 C337 H331 109.5 . .
C330 C337 H332 109.5 . .
H331 C337 H332 109.5 . .
C330 C337 H333 109.5 . .
H331 C337 H333 109.5 . .
H332 C337 H333 109.5 . .
C330 C338 H334 109.5 . .
C330 C338 H335 109.5 . .
H334 C338 H335 109.5 . .
C330 C338 H336 109.5 . .
H334 C338 H336 109.5 . .
H335 C338 H336 109.5 . .
C330 C339 H337 109.5 . .
C330 C339 H338 109.5 . .
H337 C339 H338 109.5 . .
C330 C339 H339 109.5 . .
H337 C339 H339 109.5 . .
H338 C339 H339 109.5 . .
C367 C360 C368 110.7(7) . .
C367 C360 C369 110.4(7) . .
C368 C360 C369 110.6(7) . .
C367 C360 C336 101.1(16) . .
C368 C360 C336 108.9(16) . .
C369 C360 C336 114.8(16) . .
C360 C367 H361 109.5 . .
C360 C367 H362 109.5 . .
H361 C367 H362 109.5 . .
C360 C367 H363 109.5 . .
H361 C367 H363 109.5 . .
H362 C367 H363 109.5 . .
C360 C368 H364 109.5 . .
C360 C368 H365 109.5 . .
H364 C368 H365 109.5 . .
C360 C368 H366 109.5 . .
H364 C368 H366 109.5 . .
H365 C368 H366 109.5 . .
C360 C369 H367 109.5 . .
C360 C369 H368 109.5 . .
H367 C369 H368 109.5 . .
C360 C369 H369 109.5 . .
H367 C369 H369 109.5 . .
H368 C369 H369 109.5 . .
N422 B4 N412 107.4(5) . .
N422 B4 N432 107.5(5) . .
N412 B4 N432 106.5(5) . .
N422 B4 H4 114(3) . .
N412 B4 H4 115(3) . .
N432 B4 H4 106(3) . .
C413 S41 Tl4 90.3(3) . .
C413 S41 Tl41 85.3(3) . .
C416 N411 N412 120.6(6) . .
C413 N412 N411 123.2(5) . .
C413 N412 B4 123.1(5) . .
N411 N412 B4 113.1(5) . .
N412 C413 C414 116.4(6) . .
N412 C413 S41 122.6(5) . .
C414 C413 S41 121.1(5) . .
C415 C414 C413 121.8(7) . .
C415 C414 H474 119.1 . .
C413 C414 H474 119.1 . .
C414 C415 C416 118.0(7) . .
C414 C415 H475 121.0 . .
C416 C415 H475 121.0 . .
N411 C416 C415 120.0(6) . .
N411 C416 C440 121.9(12) . .
C415 C416 C440 117.8(12) . .
N411 C416 C410 112.3(11) . .
C415 C416 C410 127.0(11) . .
C418 C410 C419 114(2) . .
C418 C410 C417 112(2) . .
C419 C410 C417 103.9(18) . .
C418 C410 C416 113.9(16) . .
C419 C410 C416 110.0(19) . .
C417 C410 C416 102.1(16) . .
C410 C417 H411 109.5 . .
C410 C417 H412 109.5 . .
H411 C417 H412 109.5 . .
C410 C417 H413 109.5 . .
H411 C417 H413 109.5 . .
H412 C417 H413 109.5 . .
C410 C418 H414 109.5 . .
C410 C418 H415 109.5 . .
H414 C418 H415 109.5 . .
C410 C418 H416 109.5 . .
H414 C418 H416 109.5 . .
H415 C418 H416 109.5 . .
C410 C419 H417 109.5 . .
C410 C419 H418 109.5 . .
H417 C419 H418 109.5 . .
C410 C419 H419 109.5 . .
H417 C419 H419 109.5 . .
H418 C419 H419 109.5 . .
C449 C440 C416 102(2) . .
C449 C440 C447 112(2) . .
C416 C440 C447 113.8(17) . .
C449 C440 C448 113(2) . .
C416 C440 C448 108.7(17) . .
C447 C440 C448 107(2) . .
C440 C447 H441 109.5 . .
C440 C447 H442 109.5 . .
H441 C447 H442 109.5 . .
C440 C447 H443 109.5 . .
H441 C447 H443 109.5 . .
H442 C447 H443 109.5 . .
C440 C448 H444 109.5 . .
C440 C448 H445 109.5 . .
H444 C448 H445 109.5 . .
C440 C448 H446 109.5 . .
H444 C448 H446 109.5 . .
H445 C448 H446 109.5 . .
C440 C449 H447 109.5 . .
C440 C449 H448 109.5 . .
H447 C449 H448 109.5 . .
C440 C449 H449 109.5 . .
H447 C449 H449 109.5 . .
H448 C449 H449 109.5 . .
C423 S42 Tl41 129.1(2) . .
C423 S42 Tl1 86.3(2) . .
Tl41 S42 Tl1 85.18(7) . .
C423 S42 Tl4 123.9(2) . .
Tl1 S42 Tl4 85.47(4) . .
C426 N421 N422 120.5(6) . .
N421 N422 C423 123.8(5) . .
N421 N422 B4 114.5(5) . .
C423 N422 B4 121.7(5) . .
N422 C423 C424 115.0(6) . .
N422 C423 S42 124.1(5) . .
C424 C423 S42 120.9(5) . .
C425 C424 C423 121.6(6) . .
C425 C424 H484 119.2 . .
C423 C424 H484 119.2 . .
C424 C425 C426 118.5(6) . .
C424 C425 H485 120.7 . .
C426 C425 H485 120.7 . .
N421 C426 C425 119.9(7) . .
N421 C426 C420 116.6(6) . .
C425 C426 C420 123.3(6) . .
C426 C420 C428 109.5(7) . .
C426 C420 C427 112.2(6) . .
C428 C420 C427 107.1(7) . .
C426 C420 C429 109.6(7) . .
C428 C420 C429 110.6(7) . .
C427 C420 C429 108.0(7) . .
C420 C427 H421 109.5 . .
C420 C427 H422 109.5 . .
H421 C427 H422 109.5 . .
C420 C427 H423 109.5 . .
H421 C427 H423 109.5 . .
H422 C427 H423 109.5 . .
C420 C428 H424 109.5 . .
C420 C428 H425 109.5 . .
H424 C428 H425 109.5 . .
C420 C428 H426 109.5 . .
H424 C428 H426 109.5 . .
H425 C428 H426 109.5 . .
C420 C429 H427 109.5 . .
C420 C429 H428 109.5 . .
H427 C429 H428 109.5 . .
C420 C429 H429 109.5 . .
H427 C429 H429 109.5 . .
H428 C429 H429 109.5 . .
C436 N431 N432 119.0(5) . .
N431 N432 C433 124.5(6) . .
N431 N432 B4 114.1(5) . .
C433 N432 B4 121.4(5) . .
N432 C433 C434 115.6(6) . .
N432 C433 S43 122.7(5) . .
C434 C433 S43 121.6(5) . .
C435 C434 C433 120.4(6) . .
C435 C434 H494 119.8 . .
C433 C434 H494 119.8 . .
C434 C435 C436 119.0(6) . .
C434 C435 H495 120.5 . .
C436 C435 H495 120.5 . .
N431 C436 C435 121.3(6) . .
N431 C436 C430 114.4(6) . .
C435 C436 C430 124.3(6) . .
C438 C430 C439 109.2(6) . .
C438 C430 C437 108.2(6) . .
C439 C430 C437 109.5(6) . .
C438 C430 C436 112.2(6) . .
C439 C430 C436 108.3(5) . .
C437 C430 C436 109.3(5) . .
C430 C437 H431 109.5 . .
C430 C437 H432 109.5 . .
H431 C437 H432 109.5 . .
C430 C437 H433 109.5 . .
H431 C437 H433 109.5 . .
H432 C437 H433 109.5 . .
C430 C438 H434 109.5 . .
C430 C438 H435 109.5 . .
H434 C438 H435 109.5 . .
C430 C438 H436 109.5 . .
H434 C438 H436 109.5 . .
H435 C438 H436 109.5 . .
C430 C439 H437 109.5 . .
C430 C439 H438 109.5 . .
H437 C439 H438 109.5 . .
C430 C439 H439 109.5 . .
H437 C439 H439 109.5 . .
H438 C439 H439 109.5 . .
S62 Tl5 S73 61.88(4) . .
S62 Tl5 S82 77.12(5) . .
S73 Tl5 S82 100.63(5) . .
S62 Tl5 S52 101.37(5) . .
S73 Tl5 S52 75.51(4) . .
S82 Tl5 S52 176.09(5) . .
S62 Tl5 S51 99.66(4) . .
S73 Tl5 S51 158.56(4) . .
S82 Tl5 S51 84.39(4) . .
S52 Tl5 S51 99.45(4) . .
S62 Tl5 S83 152.14(4) . .
S73 Tl5 S83 96.00(4) . .
S82 Tl5 S83 91.91(5) . .
S52 Tl5 S83 87.85(5) . .
S51 Tl5 S83 104.71(4) . .
S53 Tl6 S63 88.4(3) . .
S53 Tl6 S21 85.0(3) . .
S63 Tl6 S21 69.92(13) . .
S53 Tl6 S62 97.6(2) . .
S63 Tl6 S62 98.84(6) . .
S21 Tl6 S62 168.47(13) . .
S53 Tl6 S52 95.7(3) . .
S63 Tl6 S52 170.47(7) . .
S21 Tl6 S52 101.79(13) . .
S62 Tl6 S52 89.19(6) . .
S71 Tl7 Tl8 130.17(8) . .
S71 Tl7 S62 125.30(9) . .
Tl8 Tl7 S62 70.40(4) . .
S71 Tl7 S61 79.55(18) . .
Tl8 Tl7 S61 145.88(17) . .
S62 Tl7 S61 108.64(19) . .
S71 Tl7 S73 86.47(8) . .
Tl8 Tl7 S73 60.58(3) . .
S62 Tl7 S73 59.04(4) . .
S61 Tl7 S73 149.7(2) . .
S81 Tl8 Tl7 137.75(9) . .
S81 Tl8 S33 79.02(13) . 1_655
Tl7 Tl8 S33 109.28(9) . 1_655
S81 Tl8 S73 93.75(10) . .
Tl7 Tl8 S73 64.81(4) . .
S33 Tl8 S73 161.16(9) 1_655 .
S81 Tl8 S72 75.38(10) . .
Tl7 Tl8 S72 71.68(4) . .
S33 Tl8 S72 65.23(9) 1_655 .
S73 Tl8 S72 96.19(4) . .
S81 Tl8 S82 94.36(10) . .
Tl7 Tl8 S82 121.89(4) . .
S33 Tl8 S82 103.25(9) 1_655 .
S73 Tl8 S82 94.57(5) . .
S72 Tl8 S82 165.57(6) . .
S81 Tl8 S62 141.29(10) . .
Tl7 Tl8 S62 55.38(3) . .
S33 Tl8 S62 137.12(9) 1_655 .
S73 Tl8 S62 56.01(4) . .
S72 Tl8 S62 126.39(5) . .
S82 Tl8 S62 67.86(5) . .
S531 Tl61 S63 80.9(4) . .
S531 Tl61 S211 86.0(4) . .
S63 Tl61 S211 66.37(16) . .
S531 Tl61 S62 91.5(3) . .
S63 Tl61 S62 100.75(7) . .
S211 Tl61 S62 167.10(17) . .
S531 Tl61 Tl71 142.1(4) . .
S63 Tl61 Tl71 73.30(5) . .
S211 Tl61 Tl71 107.72(13) . .
S62 Tl61 Tl71 67.27(4) . .
S531 Tl61 S52 87.6(4) . .
S63 Tl61 S52 162.08(7) . .
S211 Tl61 S52 99.30(16) . .
S62 Tl61 S52 93.21(7) . .
Tl71 Tl61 S52 123.05(5) . .
S531 Tl61 S73 136.4(3) . .
S63 Tl61 S73 128.77(7) . .
S211 Tl61 S73 132.22(13) . .
S62 Tl61 S73 55.88(5) . .
Tl71 Tl61 S73 55.92(3) . .
S52 Tl61 S73 68.64(5) . .
O982 Tl71 S711 81.8(3) . .
O982 Tl71 S611 125.5(4) . .
S711 Tl71 S611 89.8(2) . .
O982 Tl71 S73 93.9(3) . .
S711 Tl71 S73 109.48(7) . .
S611 Tl71 S73 138.7(2) . .
O982 Tl71 Tl61 60.0(3) . .
S711 Tl71 Tl61 140.19(8) . .
S611 Tl71 Tl61 120.4(2) . .
S73 Tl71 Tl61 65.94(4) . .
S811 Tl81 S331 81.33(17) . 1_655
S811 Tl81 S72 87.31(13) . .
S331 Tl81 S72 68.13(11) 1_655 .
S811 Tl81 S73 102.60(13) . .
S331 Tl81 S73 161.73(11) 1_655 .
S72 Tl81 S73 94.06(5) . .
S811 Tl81 S82 106.69(12) . .
S331 Tl81 S82 106.20(11) 1_655 .
S72 Tl81 S82 164.26(6) . .
S73 Tl81 S82 89.92(5) . .
N522 B5 N512 110.4(6) . .
N522 B5 N532 105.7(5) . .
N512 B5 N532 107.2(6) . .
N522 B5 H5 110(3) . .
N512 B5 H5 110(3) . .
N532 B5 H5 113(3) . .
C513 S51 Tl5 123.0(2) . .
C516 N511 N512 119.7(5) . .
N511 N512 C513 123.1(5) . .
N511 N512 B5 113.8(5) . .
C513 N512 B5 123.1(5) . .
N512 C513 C514 115.9(6) . .
N512 C513 S51 122.9(5) . .
C514 C513 S51 121.1(5) . .
C515 C514 C513 121.5(6) . .
C515 C514 H574 119.3 . .
C513 C514 H574 119.3 . .
C514 C515 C516 118.2(6) . .
C514 C515 H575 120.9 . .
C516 C515 H575 120.9 . .
N511 C516 C515 121.5(6) . .
N511 C516 C510 114.5(6) . .
C515 C516 C510 124.0(6) . .
C547 C510 C549 110.5(7) . .
C517 C510 C519 109.3(13) . .
C547 C510 C548 110.9(7) . .
C549 C510 C548 102.9(15) . .
C517 C510 C518 110.5(13) . .
C519 C510 C518 107.8(13) . .
C547 C510 C516 115.1(9) . .
C517 C510 C516 111.9(8) . .
C549 C510 C516 112.0(9) . .
C519 C510 C516 110.9(9) . .
C548 C510 C516 104.8(10) . .
C518 C510 C516 106.4(8) . .
C510 C517 H511 109.5 . .
C510 C517 H512 109.5 . .
H511 C517 H512 109.5 . .
C510 C517 H513 109.5 . .
H511 C517 H513 109.5 . .
H512 C517 H513 109.5 . .
C510 C518 H514 109.5 . .
C510 C518 H515 109.5 . .
H514 C518 H515 109.5 . .
C510 C518 H516 109.5 . .
H514 C518 H516 109.5 . .
H515 C518 H516 109.5 . .
C510 C519 H517 109.5 . .
C510 C519 H518 109.5 . .
H517 C519 H518 109.5 . .
C510 C519 H519 109.5 . .
H517 C519 H519 109.5 . .
H518 C519 H519 109.5 . .
C510 C547 H541 109.5 . .
C510 C547 H542 109.5 . .
H541 C547 H542 109.5 . .
C510 C547 H543 109.5 . .
H541 C547 H543 109.5 . .
H542 C547 H543 109.5 . .
C510 C548 H544 109.5 . .
C510 C548 H545 109.5 . .
H544 C548 H545 109.5 . .
C510 C548 H546 109.5 . .
H544 C548 H546 109.5 . .
H545 C548 H546 109.5 . .
C510 C549 H547 109.5 . .
C510 C549 H548 109.5 . .
H547 C549 H548 109.5 . .
C510 C549 H549 109.5 . .
H547 C549 H549 109.5 . .
H548 C549 H549 109.5 . .
C523 S52 Tl5 79.8(2) . .
C523 S52 Tl61 135.8(3) . .
Tl5 S52 Tl61 79.50(6) . .
C523 S52 Tl6 130.3(3) . .
Tl5 S52 Tl6 82.34(5) . .
C526 N521 N522 118.5(5) . .
C523 N522 N521 124.4(6) . .
C523 N522 B5 122.6(6) . .
N521 N522 B5 112.9(5) . .
N522 C523 C524 116.6(6) . .
N522 C523 S52 123.4(6) . .
C524 C523 S52 119.9(5) . .
C525 C524 C523 120.9(7) . .
C525 C524 H584 119.5 . .
C523 C524 H584 119.5 . .
C524 C525 C526 117.9(7) . .
C524 C525 H585 121.0 . .
C526 C525 H585 121.0 . .
N521 C526 C525 121.5(6) . .
N521 C526 C520 116.8(6) . .
C525 C526 C520 121.6(6) . .
C528 C520 C526 111.4(6) . .
C528 C520 C527 109.3(6) . .
C526 C520 C527 108.1(6) . .
C528 C520 C529 110.3(7) . .
C526 C520 C529 109.1(6) . .
C527 C520 C529 108.5(7) . .
C520 C527 H521 109.5 . .
C520 C527 H522 109.5 . .
H521 C527 H522 109.5 . .
C520 C527 H523 109.5 . .
H521 C527 H523 109.5 . .
H522 C527 H523 109.5 . .
C520 C528 H524 109.5 . .
C520 C528 H525 109.5 . .
H524 C528 H525 109.5 . .
C520 C528 H526 109.5 . .
H524 C528 H526 109.5 . .
H525 C528 H526 109.5 . .
C520 C529 H527 109.5 . .
C520 C529 H528 109.5 . .
H527 C529 H528 109.5 . .
C520 C529 H529 109.5 . .
H527 C529 H529 109.5 . .
H528 C529 H529 109.5 . .
C533 S53 Tl6 87.2(4) . .
C533 S531 Tl61 101.7(6) . .
C536 N531 N532 119.9(6) . .
C533 N532 N531 122.8(6) . .
C533 N532 B5 124.5(6) . .
N531 N532 B5 112.6(5) . .
N532 C533 C534 118.4(6) . .
N532 C533 S53 124.2(7) . .
C534 C533 S53 117.0(7) . .
N532 C533 S531 118.9(8) . .
C534 C533 S531 122.2(8) . .
C535 C534 C533 117.8(6) . .
C535 C534 H594 121.1 . .
C533 C534 H594 121.1 . .
C534 C535 C536 120.8(6) . .
C534 C535 H595 119.6 . .
C536 C535 H595 119.6 . .
N531 C536 C535 120.0(6) . .
N531 C536 C530 116.9(6) . .
C535 C536 C530 123.1(6) . .
C539 C530 C536 108.6(6) . .
C539 C530 C538 109.9(7) . .
C536 C530 C538 110.8(6) . .
C539 C530 C537 110.9(6) . .
C536 C530 C537 108.3(6) . .
C538 C530 C537 108.4(6) . .
C530 C537 H531 109.5 . .
C530 C537 H532 109.5 . .
H531 C537 H532 109.5 . .
C530 C537 H533 109.5 . .
H531 C537 H533 109.5 . .
H532 C537 H533 109.5 . .
C530 C538 H534 109.5 . .
C530 C538 H535 109.5 . .
H534 C538 H535 109.5 . .
C530 C538 H536 109.5 . .
H534 C538 H536 109.5 . .
H535 C538 H536 109.5 . .
C530 C539 H537 109.5 . .
C530 C539 H538 109.5 . .
H537 C539 H538 109.5 . .
C530 C539 H539 109.5 . .
H537 C539 H539 109.5 . .
H538 C539 H539 109.5 . .
N632 B6 N612 108.5(5) . .
N632 B6 N622 110.7(5) . .
N612 B6 N622 106.9(5) . .
N632 B6 H6 109(3) . .
N612 B6 H6 105(3) . .
N622 B6 H6 117(3) . .
C613 S61 Tl7 78.4(6) . .
C643 S611 Tl71 100.8(8) . .
C646 N611 N612 114.2(9) . .
C616 N611 N612 123.4(7) . .
C613 N612 N611 117.7(8) . .
N611 N612 C643 128.6(9) . .
C613 N612 B6 126.9(8) . .
N611 N612 B6 114.5(5) . .
C643 N612 B6 116.2(9) . .
N612 C613 C614 122.0(12) . .
N612 C613 S61 117.4(11) . .
C614 C613 S61 120.5(12) . .
C615 C614 C613 118.0(12) . .
C615 C614 H674 121.0 . .
C613 C614 H674 121.0 . .
C614 C615 C616 118.7(13) . .
C614 C615 H675 120.6 . .
C616 C615 H675 120.6 . .
N611 C616 C615 119.9(11) . .
N611 C616 C610 122.9(12) . .
C615 C616 C610 117.2(12) . .
C617 C610 C618 110.4(11) . .
C617 C610 C619 105.6(10) . .
C618 C610 C619 114.5(12) . .
C617 C610 C616 105.5(10) . .
C618 C610 C616 111.4(11) . .
C619 C610 C616 109.0(11) . .
C610 C617 H611 109.5 . .
C610 C617 H612 109.5 . .
H611 C617 H612 109.5 . .
C610 C617 H613 109.5 . .
H611 C617 H613 109.5 . .
H612 C617 H613 109.5 . .
C610 C618 H614 109.5 . .
C610 C618 H615 109.5 . .
H614 C618 H615 109.5 . .
C610 C618 H616 109.5 . .
H614 C618 H616 109.5 . .
H615 C618 H616 109.5 . .
C610 C619 H617 109.5 . .
C610 C619 H618 109.5 . .
H617 C619 H618 109.5 . .
C610 C619 H619 109.5 . .
H617 C619 H619 109.5 . .
H618 C619 H619 109.5 . .
N612 C643 C644 112.8(14) . .
N612 C643 S611 126.3(13) . .
C644 C643 S611 120.8(14) . .
C645 C644 C643 121.1(14) . .
C645 C644 H604 119.4 . .
C643 C644 H604 119.4 . .
C644 C645 C646 118.8(15) . .
C644 C645 H605 120.6 . .
C646 C645 H605 120.6 . .
N611 C646 C645 124.1(15) . .
N611 C646 C640 110.6(14) . .
C645 C646 C640 124.9(16) . .
C617 C640 C648 106.1(17) . .
C617 C640 C649 114.0(16) . .
C648 C640 C649 109.9(16) . .
C617 C640 C646 115.6(15) . .
C648 C640 C646 103.7(16) . .
C649 C640 C646 107.0(16) . .
C640 C648 H644 109.5 . .
C640 C648 H645 109.5 . .
H644 C648 H645 109.5 . .
C640 C648 H646 109.5 . .
H644 C648 H646 109.5 . .
H645 C648 H646 109.5 . .
C640 C649 H647 109.5 . .
C640 C649 H648 109.5 . .
H647 C649 H648 109.5 . .
C640 C649 H649 109.5 . .
H647 C649 H649 109.5 . .
H648 C649 H649 109.5 . .
C623 S62 Tl5 111.7(2) . .
C623 S62 Tl7 124.5(2) . .
Tl5 S62 Tl7 123.02(5) . .
C623 S62 Tl61 85.3(2) . .
Tl5 S62 Tl61 85.90(6) . .
C623 S62 Tl6 78.4(2) . .
Tl5 S62 Tl6 86.49(5) . .
Tl7 S62 Tl6 95.64(5) . .
C623 S62 Tl8 151.4(2) . .
Tl5 S62 Tl8 81.12(4) . .
Tl7 S62 Tl8 54.22(3) . .
Tl6 S62 Tl8 129.23(5) . .
C626 N621 N622 118.5(5) . .
C623 N622 N621 124.0(5) . .
C623 N622 B6 121.5(5) . .
N621 N622 B6 114.0(5) . .
N622 C623 C624 117.4(5) . .
N622 C623 S62 122.4(5) . .
C624 C623 S62 120.2(5) . .
C625 C624 C623 118.8(6) . .
C625 C624 H684 120.6 . .
C623 C624 H684 120.6 . .
C624 C625 C626 119.2(6) . .
C624 C625 H685 120.4 . .
C626 C625 H685 120.4 . .
N621 C626 C625 122.0(6) . .
N621 C626 C620 116.2(6) . .
C625 C626 C620 121.8(5) . .
C626 C620 C627 110.5(5) . .
C626 C620 C629 108.7(5) . .
C627 C620 C629 109.2(6) . .
C626 C620 C628 107.4(6) . .
C627 C620 C628 110.5(6) . .
C629 C620 C628 110.4(5) . .
C620 C627 H621 109.5 . .
C620 C627 H622 109.5 . .
H621 C627 H622 109.5 . .
C620 C627 H623 109.5 . .
H621 C627 H623 109.5 . .
H622 C627 H623 109.5 . .
C620 C628 H624 109.5 . .
C620 C628 H625 109.5 . .
H624 C628 H625 109.5 . .
C620 C628 H626 109.5 . .
H624 C628 H626 109.5 . .
H625 C628 H626 109.5 . .
C620 C629 H627 109.5 . .
C620 C629 H628 109.5 . .
H627 C629 H628 109.5 . .
C620 C629 H629 109.5 . .
H627 C629 H629 109.5 . .
H628 C629 H629 109.5 . .
C633 S63 Tl6 131.7(2) . .
C633 S63 Tl61 131.1(2) . .
C633 S63 Tl2 113.9(2) . .
Tl6 S63 Tl2 110.63(6) . .
Tl61 S63 Tl2 113.93(6) . .
C636 N631 N632 120.0(5) . .
N631 N632 C633 123.0(5) . .
N631 N632 B6 113.9(5) . .
C633 N632 B6 123.0(5) . .
N632 C633 C634 116.3(6) . .
N632 C633 S63 123.3(5) . .
C634 C633 S63 120.4(5) . .
C635 C634 C633 120.9(6) . .
C635 C634 H694 119.5 . .
C633 C634 H694 119.5 . .
C634 C635 C636 118.3(6) . .
C634 C635 H695 120.9 . .
C636 C635 H695 120.9 . .
N631 C636 C635 121.2(6) . .
N631 C636 C630 117.2(6) . .
C635 C636 C630 121.5(6) . .
C637 C630 C636 110.1(5) . .
C637 C630 C639 109.4(6) . .
C636 C630 C639 111.3(6) . .
C637 C630 C638 109.2(6) . .
C636 C630 C638 107.8(5) . .
C639 C630 C638 108.9(6) . .
C630 C637 H631 109.5 . .
C630 C637 H632 109.5 . .
H631 C637 H632 109.5 . .
C630 C637 H633 109.5 . .
H631 C637 H633 109.5 . .
H632 C637 H633 109.5 . .
C630 C638 H634 109.5 . .
C630 C638 H635 109.5 . .
H634 C638 H635 109.5 . .
C630 C638 H636 109.5 . .
H634 C638 H636 109.5 . .
H635 C638 H636 109.5 . .
C630 C639 H637 109.5 . .
C630 C639 H638 109.5 . .
H637 C639 H638 109.5 . .
C630 C639 H639 109.5 . .
H637 C639 H639 109.5 . .
H638 C639 H639 109.5 . .
N712 B7 N722 117.9(7) . .
N712 B7 N732 105.3(7) . .
N722 B7 N732 110.3(5) . .
N722 B7 N742 100.8(7) . .
N732 B7 N742 107.6(7) . .
N712 B7 H7 119(3) . .
N722 B7 H7 105(3) . .
N732 B7 H7 98(3) . .
N742 B7 H7 135(3) . .
C713 S71 Tl7 106.3(5) . .
C716 N711 N712 118.3(14) . .
C713 N712 N711 123.7(12) . .
C713 N712 B7 122.7(11) . .
N711 N712 B7 113.5(11) . .
N712 C713 C714 116.4(12) . .
N712 C713 S71 124.9(10) . .
C714 C713 S71 118.6(10) . .
C715 C714 C713 120.3(12) . .
C715 C714 H774 119.8 . .
C713 C714 H774 119.8 . .
C714 C715 C716 117.7(11) . .
C714 C715 H775 121.2 . .
C716 C715 H775 121.2 . .
N711 C716 C715 123.4(13) . .
N711 C716 C710 113.0(13) . .
C715 C716 C710 123.1(11) . .
C717 C710 C719 114.4(14) . .
C717 C710 C718 112.3(16) . .
C719 C710 C718 107.3(19) . .
C717 C710 C716 109.5(13) . .
C719 C710 C716 101.5(12) . .
C718 C710 C716 111.3(12) . .
C710 C717 H711 109.5 . .
C710 C717 H712 109.5 . .
H711 C717 H712 109.5 . .
C710 C717 H713 109.5 . .
H711 C717 H713 109.5 . .
H712 C717 H713 109.5 . .
C710 C718 H714 109.5 . .
C710 C718 H715 109.5 . .
H714 C718 H715 109.5 . .
C710 C718 H716 109.5 . .
H714 C718 H716 109.5 . .
H715 C718 H716 109.5 . .
C710 C719 H717 109.5 . .
C710 C719 H718 109.5 . .
H717 C719 H718 109.5 . .
C710 C719 H719 109.5 . .
H717 C719 H719 109.5 . .
H718 C719 H719 109.5 . .
C743 S711 Tl71 88.3(5) . .
C746 N741 N742 119.7(18) . .
N741 N742 C743 122.7(14) . .
N741 N742 B7 113.5(13) . .
C743 N742 B7 123.6(13) . .
N742 C743 C744 116.8(14) . .
N742 C743 S711 120.8(11) . .
C744 C743 S711 122.3(12) . .
C745 C744 C743 120.0(14) . .
C745 C744 H704 120.0 . .
C743 C744 H704 120.0 . .
C744 C745 C746 119.6(13) . .
C744 C745 H705 120.2 . .
C746 C745 H705 120.2 . .
N741 C746 C745 121.0(15) . .
N741 C746 C740 117.4(15) . .
C745 C746 C740 121.5(13) . .
C749 C740 C747 112.0(19) . .
C749 C740 C748 103.3(16) . .
C747 C740 C748 112(2) . .
C749 C740 C746 108.4(13) . .
C747 C740 C746 110.6(15) . .
C748 C740 C746 110.1(13) . .
C740 C747 H741 109.5 . .
C740 C747 H742 109.5 . .
H741 C747 H742 109.5 . .
C740 C747 H743 109.5 . .
H741 C747 H743 109.5 . .
H742 C747 H743 109.5 . .
C740 C748 H744 109.5 . .
C740 C748 H745 109.5 . .
H744 C748 H745 109.5 . .
C740 C748 H746 109.5 . .
H744 C748 H746 109.5 . .
H745 C748 H746 109.5 . .
C740 C749 H747 109.5 . .
C740 C749 H748 109.5 . .
H747 C749 H748 109.5 . .
C740 C749 H749 109.5 . .
H747 C749 H749 109.5 . .
H748 C749 H749 109.5 . .
C723 S72 Tl4 111.4(2) . 1_655
C723 S72 Tl81 130.0(3) . .
C723 S72 Tl41 102.8(3) . 1_655
Tl81 S72 Tl41 114.96(10) . 1_655
C723 S72 Tl8 133.0(2) . .
Tl4 S72 Tl8 112.57(5) 1_655 .
C726 N721 N722 119.4(7) . .
C723 N722 N721 123.0(6) . .
C723 N722 B7 123.3(5) . .
N721 N722 B7 113.6(5) . .
N722 C723 C724 117.3(7) . .
N722 C723 S72 122.3(5) . .
C724 C723 S72 120.5(6) . .
C725 C724 C723 120.0(8) . .
C725 C724 H784 120.0 . .
C723 C724 H784 120.0 . .
C724 C725 C726 118.5(7) . .
C724 C725 H785 120.7 . .
C726 C725 H785 120.7 . .
N721 C726 C725 121.2(7) . .
N721 C726 C720 120.9(10) . .
C725 C726 C720 117.9(9) . .
N721 C726 C750 101.6(12) . .
C725 C726 C750 137.1(12) . .
C729 C720 C727 109.2(12) . .
C729 C720 C726 108.3(10) . .
C727 C720 C726 109.6(12) . .
C729 C720 C728 112.3(14) . .
C727 C720 C728 110.8(12) . .
C726 C720 C728 106.4(10) . .
C720 C727 H721 109.5 . .
C720 C727 H722 109.5 . .
H721 C727 H722 109.5 . .
C720 C727 H723 109.5 . .
H721 C727 H723 109.5 . .
H722 C727 H723 109.5 . .
C720 C728 H724 109.5 . .
C720 C728 H725 109.5 . .
H724 C728 H725 109.5 . .
C720 C728 H726 109.5 . .
H724 C728 H726 109.5 . .
H725 C728 H726 109.5 . .
C720 C729 H727 109.5 . .
C720 C729 H728 109.5 . .
H727 C729 H728 109.5 . .
C720 C729 H729 109.5 . .
H727 C729 H729 109.5 . .
H728 C729 H729 109.5 . .
C759 C750 C758 99(3) . .
C759 C750 C757 109.8(7) . .
C758 C750 C757 109.6(7) . .
C759 C750 C726 110.1(19) . .
C758 C750 C726 109.5(7) . .
C757 C750 C726 118(2) . .
C750 C757 H751 109.5 . .
C750 C757 H752 109.5 . .
H751 C757 H752 109.5 . .
C750 C757 H753 109.5 . .
H751 C757 H753 109.5 . .
H752 C757 H753 109.5 . .
C750 C758 H754 109.5 . .
C750 C758 H755 109.5 . .
H754 C758 H755 109.5 . .
C750 C758 H756 109.5 . .
H754 C758 H756 109.5 . .
H755 C758 H756 109.5 . .
C750 C759 H757 109.5 . .
C750 C759 H758 109.5 . .
H757 C759 H758 109.5 . .
C750 C759 H759 109.5 . .
H757 C759 H759 109.5 . .
H758 C759 H759 109.5 . .
C733 S73 Tl5 113.2(2) . .
C733 S73 Tl71 122.1(2) . .
Tl5 S73 Tl71 123.49(5) . .
C733 S73 Tl8 85.9(2) . .
Tl5 S73 Tl8 83.63(4) . .
C733 S73 Tl7 115.7(2) . .
Tl5 S73 Tl7 110.23(5) . .
Tl8 S73 Tl7 54.61(3) . .
C733 S73 Tl81 74.9(2) . .
Tl5 S73 Tl81 84.70(4) . .
Tl71 S73 Tl81 98.23(5) . .
C733 S73 Tl61 151.6(2) . .
Tl5 S73 Tl61 79.05(5) . .
Tl71 S73 Tl61 58.14(4) . .
Tl81 S73 Tl61 133.07(6) . .
C736 N731 N732 119.6(6) . .
N731 N732 C733 123.5(6) . .
N731 N732 B7 115.2(5) . .
C733 N732 B7 120.8(5) . .
N732 C733 C734 115.9(6) . .
N732 C733 S73 123.1(5) . .
C734 C733 S73 121.0(5) . .
C735 C734 C733 120.3(7) . .
C735 C734 H794 119.8 . .
C733 C734 H794 119.8 . .
C734 C735 C736 119.0(7) . .
C734 C735 H795 120.5 . .
C736 C735 H795 120.5 . .
N731 C736 C735 121.7(6) . .
N731 C736 C730 117.1(6) . .
C735 C736 C730 121.2(6) . .
C769 C730 C736 118.3(14) . .
C736 C730 C737 111.3(7) . .
C769 C730 C767 112.4(7) . .
C736 C730 C767 101.8(14) . .
C736 C730 C738 110.2(6) . .
C737 C730 C738 115.2(8) . .
C769 C730 C768 111.6(7) . .
C736 C730 C768 101.8(13) . .
C767 C730 C768 109.9(7) . .
C736 C730 C739 110.5(7) . .
C737 C730 C739 106.6(8) . .
C738 C730 C739 102.6(8) . .
C730 C737 H731 109.5 . .
C730 C737 H732 109.5 . .
H731 C737 H732 109.5 . .
C730 C737 H733 109.5 . .
H731 C737 H733 109.5 . .
H732 C737 H733 109.5 . .
C730 C738 H734 109.5 . .
C730 C738 H735 109.5 . .
H734 C738 H735 109.5 . .
C730 C738 H736 109.5 . .
H734 C738 H736 109.5 . .
H735 C738 H736 109.5 . .
C730 C739 H737 109.5 . .
C730 C739 H738 109.5 . .
H737 C739 H738 109.5 . .
C730 C739 H739 109.5 . .
H737 C739 H739 109.5 . .
H738 C739 H739 109.5 . .
C730 C767 H761 109.5 . .
C730 C767 H762 109.5 . .
H761 C767 H762 109.5 . .
C730 C767 H763 109.5 . .
H761 C767 H763 109.5 . .
H762 C767 H763 109.5 . .
C730 C768 H764 113.3 . .
C730 C768 H765 109.2 . .
H764 C768 H765 109.5 . .
C730 C768 H766 105.8 . .
H764 C768 H766 109.5 . .
H765 C768 H766 109.5 . .
C730 C769 H767 119.0 . .
C730 C769 H768 106.8 . .
H767 C769 H768 109.5 . .
C730 C769 H769 102.2 . .
H767 C769 H769 109.5 . .
H768 C769 H769 109.5 . .
N812 B8 N822 107.0(8) . .
N812 B8 N832 113.6(8) . .
N822 B8 N832 107.7(5) . .
N822 B8 N842 108.8(9) . .
N832 B8 N842 101.4(8) . .
N812 B8 H8 109(3) . .
N822 B8 H8 114(3) . .
N832 B8 H8 106(3) . .
N842 B8 H8 118(3) . .
C813 S81 Tl8 92.4(5) . .
C816 N811 N812 116.5(13) . .
C813 N812 N811 125.5(14) . .
C813 N812 B8 127.2(13) . .
N811 N812 B8 106.3(13) . .
N812 C813 C814 118.1(13) . .
N812 C813 S81 119.5(12) . .
C814 C813 S81 122.3(11) . .
C813 C814 C815 120.2(12) . .
C813 C814 H874 119.9 . .
C815 C814 H874 119.9 . .
C814 C815 C816 119.3(13) . .
C814 C815 H875 120.3 . .
C816 C815 H875 120.3 . .
N811 C816 C815 120.4(14) . .
N811 C816 C810 119.1(14) . .
C815 C816 C810 120.5(15) . .
C816 C810 C818 114.9(16) . .
C816 C810 C817 108.8(18) . .
C818 C810 C817 108.4(15) . .
C816 C810 C819 107.8(15) . .
C818 C810 C819 106(2) . .
C817 C810 C819 111.4(15) . .
C810 C817 H811 109.5 . .
C810 C817 H812 109.5 . .
H811 C817 H812 109.5 . .
C810 C817 H813 109.5 . .
H811 C817 H813 109.5 . .
H812 C817 H813 109.5 . .
C810 C818 H814 109.5 . .
C810 C818 H815 109.5 . .
H814 C818 H815 109.5 . .
C810 C818 H816 109.5 . .
H814 C818 H816 109.5 . .
H815 C818 H816 109.5 . .
C810 C819 H817 109.5 . .
C810 C819 H818 109.5 . .
H817 C819 H818 109.5 . .
C810 C819 H819 109.5 . .
H817 C819 H819 109.5 . .
H818 C819 H819 109.5 . .
C843 S811 Tl81 87.2(6) . .
C846 N841 N842 126.3(16) . .
N841 N842 C843 117.5(17) . .
N841 N842 B8 119.3(15) . .
C843 N842 B8 123.2(14) . .
N842 C843 C844 120.9(15) . .
N842 C843 S811 123.0(13) . .
C844 C843 S811 116.0(12) . .
C845 C844 C843 120.9(15) . .
C845 C844 H804 119.6 . .
C843 C844 H804 119.6 . .
C844 C845 C846 116.2(15) . .
C844 C845 H805 121.9 . .
C846 C845 H805 121.9 . .
N841 C846 C845 117.5(15) . .
N841 C846 C840 116.3(14) . .
C845 C846 C840 126.2(15) . .
C849 C840 C848 113(2) . .
C849 C840 C847 114.3(16) . .
C848 C840 C847 109.7(7) . .
C849 C840 C846 113.8(13) . .
C848 C840 C846 96.0(16) . .
C847 C840 C846 108.1(16) . .
C840 C847 H841 109.5 . .
C840 C847 H842 109.5 . .
H841 C847 H842 109.5 . .
C840 C847 H843 109.5 . .
H841 C847 H843 109.5 . .
H842 C847 H843 109.5 . .
C840 C848 H844 109.5 . .
C840 C848 H845 109.5 . .
H844 C848 H845 109.5 . .
C840 C848 H846 109.5 . .
H844 C848 H846 109.5 . .
H845 C848 H846 109.5 . .
C840 C849 H847 109.5 . .
C840 C849 H848 109.5 . .
H847 C849 H848 109.5 . .
C840 C849 H849 109.5 . .
H847 C849 H849 109.5 . .
H848 C849 H849 109.5 . .
C823 S82 Tl5 85.2(3) . .
C823 S82 Tl8 131.3(3) . .
Tl5 S82 Tl8 81.02(4) . .
C823 S82 Tl81 120.8(3) . .
Tl5 S82 Tl81 83.61(4) . .
C826 N821 N822 119.8(6) . .
N821 N822 C823 124.7(6) . .
N821 N822 B8 113.5(6) . .
C823 N822 B8 121.8(6) . .
N822 C823 C824 115.1(6) . .
N822 C823 S82 124.3(5) . .
C824 C823 S82 120.6(6) . .
C825 C824 C823 121.0(7) . .
C825 C824 H884 119.5 . .
C823 C824 H884 119.5 . .
C824 C825 C826 118.1(6) . .
C824 C825 H885 120.9 . .
C826 C825 H885 120.9 . .
N821 C826 C825 120.7(7) . .
N821 C826 C820 117.7(6) . .
C825 C826 C820 121.5(6) . .
C826 C820 C828 111.2(6) . .
C826 C820 C829 110.6(6) . .
C828 C820 C829 108.0(7) . .
C826 C820 C827 108.2(6) . .
C828 C820 C827 110.6(6) . .
C829 C820 C827 108.0(7) . .
C820 C827 H821 109.5 . .
C820 C827 H822 109.5 . .
H821 C827 H822 109.5 . .
C820 C827 H823 109.5 . .
H821 C827 H823 109.5 . .
H822 C827 H823 109.5 . .
C820 C828 H824 109.5 . .
C820 C828 H825 109.5 . .
H824 C828 H825 109.5 . .
C820 C828 H826 109.5 . .
H824 C828 H826 109.5 . .
H825 C828 H826 109.5 . .
C820 C829 H827 109.5 . .
C820 C829 H828 109.5 . .
H827 C829 H828 109.5 . .
C820 C829 H829 109.5 . .
H827 C829 H829 109.5 . .
H828 C829 H829 109.5 . .
C833 S83 Tl5 128.1(2) . .
C836 N831 N832 120.2(6) . .
N831 N832 C833 122.8(6) . .
N831 N832 B8 114.1(5) . .
C833 N832 B8 123.1(6) . .
N832 C833 C834 116.4(6) . .
N832 C833 S83 122.0(5) . .
C834 C833 S83 121.5(5) . .
C835 C834 C833 120.8(7) . .
C835 C834 H894 119.6 . .
C833 C834 H894 119.6 . .
C834 C835 C836 119.4(7) . .
C834 C835 H895 120.3 . .
C836 C835 H895 120.3 . .
N831 C836 C835 120.2(6) . .
N831 C836 C860 108.6(9) . .
C835 C836 C860 131.1(9) . .
N831 C836 C830 120.0(7) . .
C835 C836 C830 119.6(8) . .
C837 C830 C839 108.9(10) . .
C837 C830 C838 105.6(13) . .
C839 C830 C838 107.5(10) . .
C837 C830 C836 109.8(10) . .
C839 C830 C836 108.4(8) . .
C838 C830 C836 116.5(9) . .
C830 C837 H831 109.5 . .
C830 C837 H832 109.5 . .
H831 C837 H832 109.5 . .
C830 C837 H833 109.5 . .
H831 C837 H833 109.5 . .
H832 C837 H833 109.5 . .
C830 C838 H834 109.5 . .
C830 C838 H835 109.5 . .
H834 C838 H835 109.5 . .
C830 C838 H836 109.5 . .
H834 C838 H836 109.5 . .
H835 C838 H836 109.5 . .
C830 C839 H837 109.5 . .
C830 C839 H838 109.5 . .
H837 C839 H838 109.5 . .
C830 C839 H839 109.5 . .
H837 C839 H839 109.5 . .
H838 C839 H839 109.5 . .
C868 C860 C867 111(2) . .
C868 C860 C869 115.2(16) . .
C867 C860 C869 112.1(17) . .
C868 C860 C836 103.7(12) . .
C867 C860 C836 101.1(14) . .
C869 C860 C836 112.1(13) . .
C860 C867 H861 109.5 . .
C860 C867 H862 109.5 . .
H861 C867 H862 109.5 . .
C860 C867 H863 109.5 . .
H861 C867 H863 109.5 . .
H862 C867 H863 109.5 . .
C860 C868 H864 109.5 . .
C860 C868 H865 109.5 . .
H864 C868 H865 109.5 . .
C860 C868 H866 109.5 . .
H864 C868 H866 109.5 . .
H865 C868 H866 109.5 . .
C860 C869 H867 109.5 . .
C860 C869 H868 109.5 . .
H867 C869 H868 109.5 . .
C860 C869 H869 109.5 . .
H867 C869 H869 109.5 . .
H868 C869 H869 109.5 . .
C91 O91 H91 109.5 . .
O91 C91 H911 109.5 . .
O91 C91 H912 109.5 . .
H911 C91 H912 109.5 . .
O91 C91 H913 109.5 . .
H911 C91 H913 109.5 . .
H912 C91 H913 109.5 . .
C92 O92 H92 109.5 . .
O92 C92 H921 109.5 . .
O92 C92 H922 109.5 . .
H921 C92 H922 109.5 . .
O92 C92 H923 109.5 . .
H921 C92 H923 109.5 . .
H922 C92 H923 109.5 . .
C93 O93 H93 109.5 . .
O93 C93 H931 109.5 . .
O93 C93 H932 109.5 . .
H931 C93 H932 109.5 . .
O93 C93 H933 109.5 . .
H931 C93 H933 109.5 . .
H932 C93 H933 109.5 . .
C94 O94 Tl3 115.8(6) . 1_655
C94 O94 H94 109.5 . .
Tl3 O94 H94 134.6 1_655 .
O94 C94 H941 109.5 . .
O94 C94 H942 109.5 . .
H941 C94 H942 109.5 . .
O94 C94 H943 109.5 . .
H941 C94 H943 109.5 . .
H942 C94 H943 109.5 . .
C951 O951 H951 109.5 . .
O951 C951 H953 109.5 . .
O951 C951 H954 109.5 . .
H953 C951 H954 109.5 . .
O951 C951 H955 109.5 . .
H953 C951 H955 109.5 . .
H954 C951 H955 109.5 . .
C961 O961 H961 109.5 . .
O961 C961 H963 109.5 . .
O961 C961 H964 109.5 . .
H963 C961 H964 109.5 . .
O961 C961 H965 109.5 . .
H963 C961 H965 109.5 . .
H964 C961 H965 109.5 . .
C971 O971 H971 109.5 . .
O971 C971 H973 109.5 . .
O971 C971 H974 109.5 . .
H973 C971 H974 109.5 . .
O971 C971 H975 109.5 . .
H973 C971 H975 109.5 . .
H974 C971 H975 109.5 . .
C981 O981 H981 109.5 . .
O981 C981 H983 109.5 . .
O981 C981 H984 109.5 . .
H983 C981 H984 109.5 . .
O981 C981 H985 109.5 . .
H983 C981 H985 109.5 . .
H984 C981 H985 109.5 . .
C952 O952 H952 109.5 . .
O952 C952 H956 109.5 . .
O952 C952 H957 109.5 . .
H956 C952 H957 109.5 . .
O952 C952 H958 109.5 . .
H956 C952 H958 109.5 . .
H957 C952 H958 109.5 . .
C962 O962 H962 109.5 . .
O962 C962 H966 109.5 . .
O962 C962 H967 109.5 . .
H966 C962 H967 109.5 . .
O962 C962 H968 109.5 . .
H966 C962 H968 109.5 . .
H967 C962 H968 109.5 . .
C972 O972 H972 109.5 . .
O972 C972 H976 109.5 . .
O972 C972 H977 109.5 . .
H976 C972 H977 109.5 . .
O972 C972 H978 109.5 . .
H976 C972 H978 109.5 . .
H977 C972 H978 109.5 . .
C982 O982 Tl71 117.9(13) . .
C982 O982 H982 109.5 . .
Tl71 O982 H982 91.0 . .
O982 C982 H986 109.5 . .
O982 C982 H987 109.5 . .
H986 C982 H987 109.5 . .
O982 C982 H988 109.5 . .
H986 C982 H988 109.5 . .
H987 C982 H988 109.5 . .

loop_
_geom_bond_atom_site_label_1
_geom_bond_atom_site_label_2
_geom_bond_distance
_geom_bond_site_symmetry_2
Tl1 S22 3.0601(17) .
Tl1 S32 3.1733(16) .
Tl1 S42 3.1752(17) .
Tl1 S12 3.3641(17) .
Tl1 S11 3.3868(17) .
Tl2 S13 2.9769(17) .
Tl2 S21 3.103(7) .
Tl2 S211 3.185(8) .
Tl2 S63 3.2300(18) .
Tl2 S22 3.4028(18) .
Tl2 S12 3.4726(18) .
Tl2 S32 3.5089(16) .
Tl3 O94 2.778(7) 1_455
Tl3 S31 3.036(2) .
Tl3 S23 3.1696(18) .
Tl3 S22 3.2333(16) .
Tl3 S32 3.3041(17) .
Tl3 Tl41 3.719(4) .
Tl3 Tl4 3.8514(6) .
Tl4 S41 2.946(2) .
Tl4 S72 3.1244(18) 1_455
Tl4 S33 3.135(5) .
Tl4 S32 3.4988(17) .
Tl4 S42 3.577(2) .
Tl41 S42 3.157(6) .
Tl41 S72 3.267(5) 1_455
Tl41 S41 3.335(6) .
Tl41 S32 3.449(4) .
Tl41 S331 3.456(8) .
B1 N122 1.563(9) .
B1 N132 1.564(8) .
B1 N112 1.570(8) .
B1 H1 1.08(2) .
S11 C113 1.686(7) .
N111 C116 1.308(8) .
N111 N112 1.352(7) .
N112 C113 1.371(8) .
C113 C114 1.419(9) .
C114 C115 1.334(10) .
C114 H174 0.95 .
C115 C116 1.431(10) .
C115 H175 0.95 .
C116 C110 1.552(10) .
C110 C117 1.49(2) .
C110 C147 1.49(2) .
C110 C118 1.520(5) .
C110 C148 1.522(5) .
C110 C149 1.526(5) .
C110 C119 1.527(5) .
C117 H111 0.98 .
C117 H112 0.98 .
C117 H113 0.98 .
C118 H114 0.98 .
C118 H115 0.98 .
C118 H116 0.98 .
C119 H117 0.98 .
C119 H118 0.98 .
C119 H119 0.98 .
C147 H141 0.98 .
C147 H142 0.98 .
C147 H143 0.98 .
C148 H144 0.98 .
C148 H145 0.98 .
C148 H146 0.98 .
C149 H147 0.98 .
C149 H148 0.98 .
C149 H149 0.98 .
S12 C123 1.718(6) .
N121 C126 1.310(8) .
N121 N122 1.358(7) .
N122 C123 1.347(8) .
C123 C124 1.413(10) .
C124 C125 1.319(10) .
C124 H184 0.95 .
C125 C126 1.426(9) .
C125 H185 0.95 .
C126 C120 1.534(9) .
C120 C129 1.509(10) .
C120 C128 1.522(11) .
C120 C127 1.536(10) .
C127 H121 0.98 .
C127 H122 0.98 .
C127 H123 0.98 .
C128 H124 0.98 .
C128 H125 0.98 .
C128 H126 0.98 .
C129 H127 0.98 .
C129 H128 0.98 .
C129 H129 0.98 .
S13 C133 1.715(7) .
N131 C136 1.317(8) .
N131 N132 1.368(7) .
N132 C133 1.346(8) .
C133 C134 1.431(9) .
C134 C135 1.361(10) .
C134 H194 0.95 .
C135 C136 1.404(10) .
C135 H195 0.95 .
C136 C130 1.515(10) .
C130 C137 1.508(11) .
C130 C139 1.529(11) .
C130 C138 1.543(10) .
C137 H131 0.98 .
C137 H132 0.98 .
C137 H133 0.98 .
C138 H134 0.98 .
C138 H135 0.98 .
C138 H136 0.98 .
C139 H137 0.98 .
C139 H138 0.98 .
C139 H139 0.98 .
B2 N212 1.560(9) .
B2 N222 1.566(8) .
B2 N232 1.574(8) .
B2 H2 1.08(2) .
S21 C213 1.748(9) .
S21 Tl6 3.185(7) .
S211 C213 1.669(11) .
S211 Tl61 3.227(8) .
N211 C216 1.290(8) .
N211 N212 1.360(7) .
N212 C213 1.364(8) .
C213 C214 1.431(10) .
C214 C215 1.337(10) .
C214 H274 0.95 .
C215 C216 1.432(9) .
C215 H275 0.95 .
C216 C210 1.513(9) .
C210 C218 1.514(10) .
C210 C217 1.524(9) .
C210 C219 1.542(11) .
C217 H211 0.98 .
C217 H212 0.98 .
C217 H213 0.98 .
C218 H214 0.98 .
C218 H215 0.98 .
C218 H216 0.98 .
C219 H217 0.98 .
C219 H218 0.98 .
C219 H219 0.98 .
S22 C223 1.706(6) .
N221 C226 1.318(8) .
N221 N222 1.360(7) .
N222 C223 1.354(8) .
C223 C224 1.433(8) .
C224 C225 1.347(9) .
C224 H284 0.95 .
C225 C226 1.411(9) .
C225 H285 0.95 .
C226 C220 1.529(9) .
C220 C229 1.505(11) .
C220 C227 1.529(9) .
C220 C228 1.543(10) .
C227 H221 0.98 .
C227 H222 0.98 .
C227 H223 0.98 .
C228 H224 0.98 .
C228 H225 0.98 .
C228 H226 0.98 .
C229 H227 0.98 .
C229 H228 0.98 .
C229 H229 0.98 .
S23 C233 1.694(6) .
N231 C236 1.305(8) .
N231 N232 1.362(7) .
N232 C233 1.363(8) .
C233 C234 1.426(9) .
C234 C235 1.354(9) .
C234 H294 0.95 .
C235 C236 1.430(9) .
C235 H295 0.95 .
C236 C230 1.534(9) .
C230 C238 1.500(12) .
C230 C237 1.531(10) .
C230 C239 1.553(12) .
C237 H231 0.98 .
C237 H232 0.98 .
C237 H233 0.98 .
C238 H234 0.98 .
C238 H235 0.98 .
C238 H236 0.98 .
C239 H237 0.98 .
C239 H238 0.98 .
C239 H239 0.98 .
B3 N332 1.555(8) .
B3 N322 1.567(8) .
B3 N312 1.569(8) .
B3 H3 1.08(2) .
S31 C313 1.710(8) .
N311 C316 1.296(8) .
N311 N312 1.357(7) .
N312 C313 1.336(9) .
C313 C314 1.440(10) .
C314 C315 1.338(11) .
C314 H374 0.95 .
C315 C316 1.417(10) .
C315 H375 0.95 .
C316 C310 1.516(10) .
C310 C319 1.524(10) .
C310 C317 1.530(10) .
C310 C318 1.539(10) .
C317 H311 0.98 .
C317 H312 0.98 .
C317 H313 0.98 .
C318 H314 0.98 .
C318 H315 0.98 .
C318 H316 0.98 .
C319 H317 0.98 .
C319 H318 0.98 .
C319 H319 0.98 .
S32 C323 1.696(6) .
N321 C326 1.290(8) .
N321 N322 1.355(7) .
N322 C323 1.380(7) .
C323 C324 1.419(9) .
C324 C325 1.339(9) .
C324 H384 0.95 .
C325 C326 1.417(9) .
C325 H385 0.95 .
C326 C320 1.544(8) .
C320 C327 1.506(10) .
C320 C328 1.513(10) .
C320 C329 1.525(10) .
C327 H321 0.98 .
C327 H322 0.98 .
C327 H323 0.98 .
C328 H324 0.98 .
C328 H325 0.98 .
C328 H326 0.98 .
C329 H327 0.98 .
C329 H328 0.98 .
C329 H329 0.98 .
S33 C333 1.676(8) .
S33 Tl8 3.240(5) 1_455
S331 C333 1.822(9) .
S331 Tl81 3.137(6) 1_455
N331 C336 1.293(8) .
N331 N332 1.350(7) .
N332 C333 1.342(8) .
C333 C334 1.426(9) .
C334 C335 1.325(11) .
C334 H394 0.95 .
C335 C336 1.416(10) .
C335 H395 0.95 .
C336 C360 1.541(8) .
C336 C330 1.546(7) .
C330 C337 1.523(5) .
C330 C339 1.528(5) .
C330 C338 1.529(5) .
C337 H331 0.98 .
C337 H332 0.98 .
C337 H333 0.98 .
C338 H334 0.98 .
C338 H335 0.98 .
C338 H336 0.98 .
C339 H337 0.98 .
C339 H338 0.98 .
C339 H339 0.98 .
C360 C367 1.522(5) .
C360 C368 1.522(5) .
C360 C369 1.523(5) .
C367 H361 0.98 .
C367 H362 0.98 .
C367 H363 0.98 .
C368 H364 0.98 .
C368 H365 0.98 .
C368 H366 0.98 .
C369 H367 0.98 .
C369 H368 0.98 .
C369 H369 0.98 .
B4 N422 1.555(8) .
B4 N412 1.578(9) .
B4 N432 1.593(9) .
B4 H4 1.08(2) .
S41 C413 1.712(6) .
N411 C416 1.303(9) .
N411 N412 1.351(7) .
N412 C413 1.344(8) .
C413 C414 1.410(10) .
C414 C415 1.328(10) .
C414 H474 0.95 .
C415 C416 1.441(11) .
C415 H475 0.95 .
C416 C440 1.51(3) .
C416 C410 1.57(2) .
C410 C418 1.52(3) .
C410 C419 1.52(3) .
C410 C417 1.53(3) .
C417 H411 0.98 .
C417 H412 0.98 .
C417 H413 0.98 .
C418 H414 0.98 .
C418 H415 0.98 .
C418 H416 0.98 .
C419 H417 0.98 .
C419 H418 0.98 .
C419 H419 0.98 .
C440 C449 1.50(4) .
C440 C447 1.54(3) .
C440 C448 1.55(3) .
C447 H441 0.98 .
C447 H442 0.98 .
C447 H443 0.98 .
C448 H444 0.98 .
C448 H445 0.98 .
C448 H446 0.98 .
C449 H447 0.98 .
C449 H448 0.98 .
C449 H449 0.98 .
S42 C423 1.688(7) .
N421 C426 1.307(8) .
N421 N422 1.352(8) .
N422 C423 1.355(8) .
C423 C424 1.444(9) .
C424 C425 1.324(10) .
C424 H484 0.95 .
C425 C426 1.439(10) .
C425 H485 0.95 .
C426 C420 1.502(11) .
C420 C428 1.542(11) .
C420 C427 1.543(10) .
C420 C429 1.549(13) .
C427 H421 0.98 .
C427 H422 0.98 .
C427 H423 0.98 .
C428 H424 0.98 .
C428 H425 0.98 .
C428 H426 0.98 .
C429 H427 0.98 .
C429 H428 0.98 .
C429 H429 0.98 .
S43 C433 1.699(6) .
N431 C436 1.306(8) .
N431 N432 1.350(7) .
N432 C433 1.358(8) .
C433 C434 1.427(9) .
C434 C435 1.346(9) .
C434 H494 0.95 .
C435 C436 1.418(9) .
C435 H495 0.95 .
C436 C430 1.537(9) .
C430 C438 1.525(9) .
C430 C439 1.531(9) .
C430 C437 1.537(9) .
C437 H431 0.98 .
C437 H432 0.98 .
C437 H433 0.98 .
C438 H434 0.98 .
C438 H435 0.98 .
C438 H436 0.98 .
C439 H437 0.98 .
C439 H438 0.98 .
C439 H439 0.98 .
Tl5 S62 3.0603(17) .
Tl5 S73 3.2062(16) .
Tl5 S82 3.213(2) .
Tl5 S52 3.286(2) .
Tl5 S51 3.4790(17) .
Tl5 S83 3.5958(18) .
Tl6 S53 2.924(9) .
Tl6 S63 3.058(2) .
Tl6 S62 3.473(2) .
Tl6 S52 3.523(3) .
Tl7 S71 2.957(4) .
Tl7 Tl8 3.0705(12) .
Tl7 S62 3.1147(17) .
Tl7 S61 3.200(9) .
Tl7 S73 3.4084(18) .
Tl8 S81 2.993(5) .
Tl8 S73 3.2806(19) .
Tl8 S72 3.2913(19) .
Tl8 S82 3.441(2) .
Tl8 S62 3.5654(18) .
Tl61 S531 2.974(11) .
Tl61 S63 3.165(3) .
Tl61 S62 3.283(3) .
Tl61 Tl71 3.3259(16) .
Tl61 S52 3.474(3) .
Tl61 S73 3.576(2) .
Tl71 O982 2.850(15) .
Tl71 S711 3.092(3) .
Tl71 S611 3.177(9) .
Tl71 S73 3.2433(18) .
Tl81 S811 2.972(7) .
Tl81 S72 3.216(2) .
Tl81 S73 3.4648(19) .
Tl81 S82 3.526(2) .
B5 N522 1.565(10) .
B5 N512 1.567(9) .
B5 N532 1.569(9) .
B5 H5 1.08(2) .
S51 C513 1.699(7) .
N511 C516 1.302(8) .
N511 N512 1.365(7) .
N512 C513 1.368(8) .
C513 C514 1.422(9) .
C514 C515 1.342(10) .
C514 H574 0.95 .
C515 C516 1.424(9) .
C515 H575 0.95 .
C516 C510 1.528(10) .
C510 C547 1.519(5) .
C510 C517 1.522(5) .
C510 C549 1.523(5) .
C510 C519 1.523(5) .
C510 C548 1.524(5) .
C510 C518 1.526(5) .
C517 H511 0.98 .
C517 H512 0.98 .
C517 H513 0.98 .
C518 H514 0.98 .
C518 H515 0.98 .
C518 H516 0.98 .
C519 H517 0.98 .
C519 H518 0.98 .
C519 H519 0.98 .
C547 H541 0.98 .
C547 H542 0.98 .
C547 H543 0.98 .
C548 H544 0.98 .
C548 H545 0.98 .
C548 H546 0.98 .
C549 H547 0.98 .
C549 H548 0.98 .
C549 H549 0.98 .
S52 C523 1.716(7) .
N521 C526 1.316(9) .
N521 N522 1.357(7) .
N522 C523 1.315(9) .
C523 C524 1.420(11) .
C524 C525 1.340(10) .
C524 H584 0.95 .
C525 C526 1.407(10) .
C525 H585 0.95 .
C526 C520 1.523(9) .
C520 C528 1.513(10) .
C520 C527 1.540(11) .
C520 C529 1.544(10) .
C527 H521 0.98 .
C527 H522 0.98 .
C527 H523 0.98 .
C528 H524 0.98 .
C528 H525 0.98 .
C528 H526 0.98 .
C529 H527 0.98 .
C529 H528 0.98 .
C529 H529 0.98 .
S53 C533 1.711(15) .
S531 C533 1.74(2) .
N531 C536 1.319(8) .
N531 N532 1.372(8) .
N532 C533 1.341(9) .
C533 C534 1.428(9) .
C534 C535 1.367(10) .
C534 H594 0.95 .
C535 C536 1.409(10) .
C535 H595 0.95 .
C536 C530 1.522(10) .
C530 C539 1.519(10) .
C530 C538 1.534(10) .
C530 C537 1.549(10) .
C537 H531 0.98 .
C537 H532 0.98 .
C537 H533 0.98 .
C538 H534 0.98 .
C538 H535 0.98 .
C538 H536 0.98 .
C539 H537 0.98 .
C539 H538 0.98 .
C539 H539 0.98 .
B6 N632 1.548(9) .
B6 N612 1.565(9) .
B6 N622 1.573(8) .
B6 H6 1.08(2) .
S61 C613 1.692(18) .
S611 C643 1.70(2) .
N611 C646 1.29(2) .
N611 C616 1.328(17) .
N611 N612 1.362(8) .
N612 C613 1.354(16) .
N612 C643 1.395(18) .
C613 C614 1.42(2) .
C614 C615 1.374(18) .
C614 H674 0.95 .
C615 C616 1.42(2) .
C615 H675 0.95 .
C616 C610 1.542(8) .
C610 C617 1.522(5) .
C610 C618 1.524(5) .
C610 C619 1.524(5) .
C617 C640 1.54(2) .
C617 H611 0.98 .
C617 H612 0.98 .
C617 H613 0.98 .
C618 H614 0.98 .
C618 H615 0.98 .
C618 H616 0.98 .
C619 H617 0.98 .
C619 H618 0.98 .
C619 H619 0.98 .
C643 C644 1.40(2) .
C644 C645 1.36(2) .
C644 H604 0.95 .
C645 C646 1.41(2) .
C645 H605 0.95 .
C646 C640 1.55(2) .
C640 C648 1.55(3) .
C640 C649 1.55(3) .
C648 H644 0.98 .
C648 H645 0.98 .
C648 H646 0.98 .
C649 H647 0.98 .
C649 H648 0.98 .
C649 H649 0.98 .
S62 C623 1.703(6) .
N621 C626 1.321(8) .
N621 N622 1.354(7) .
N622 C623 1.352(8) .
C623 C624 1.438(8) .
C624 C625 1.360(9) .
C624 H684 0.95 .
C625 C626 1.410(9) .
C625 H685 0.95 .
C626 C620 1.531(9) .
C620 C627 1.537(10) .
C620 C629 1.538(9) .
C620 C628 1.547(9) .
C627 H621 0.98 .
C627 H622 0.98 .
C627 H623 0.98 .
C628 H624 0.98 .
C628 H625 0.98 .
C628 H626 0.98 .
C629 H627 0.98 .
C629 H628 0.98 .
C629 H629 0.98 .
S63 C633 1.701(6) .
N631 C636 1.294(8) .
N631 N632 1.358(7) .
N632 C633 1.362(7) .
C633 C634 1.424(9) .
C634 C635 1.337(9) .
C634 H694 0.95 .
C635 C636 1.434(9) .
C635 H695 0.95 .
C636 C630 1.518(9) .
C630 C637 1.514(9) .
C630 C639 1.523(9) .
C630 C638 1.543(9) .
C637 H631 0.98 .
C637 H632 0.98 .
C637 H633 0.98 .
C638 H634 0.98 .
C638 H635 0.98 .
C638 H636 0.98 .
C639 H637 0.98 .
C639 H638 0.98 .
C639 H639 0.98 .
B7 N712 1.512(14) .
B7 N722 1.541(9) .
B7 N732 1.557(9) .
B7 N742 1.637(16) .
B7 H7 1.08(2) .
S71 C713 1.709(14) .
N711 C716 1.30(2) .
N711 N712 1.38(2) .
N712 C713 1.345(18) .
C713 C714 1.465(17) .
C714 C715 1.337(18) .
C714 H774 0.95 .
C715 C716 1.430(17) .
C715 H775 0.95 .
C716 C710 1.541(8) .
C710 C717 1.50(2) .
C710 C719 1.523(4) .
C710 C718 1.524(5) .
C717 H711 0.98 .
C717 H712 0.98 .
C717 H713 0.98 .
C718 H714 0.98 .
C718 H715 0.98 .
C718 H716 0.98 .
C719 H717 0.98 .
C719 H718 0.98 .
C719 H719 0.98 .
S711 C743 1.716(15) .
N741 C746 1.31(2) .
N741 N742 1.34(2) .
N742 C743 1.37(2) .
C743 C744 1.408(19) .
C744 C745 1.34(2) .
C744 H704 0.95 .
C745 C746 1.40(2) .
C745 H705 0.95 .
C746 C740 1.542(8) .
C740 C749 1.522(5) .
C740 C747 1.522(5) .
C740 C748 1.523(5) .
C747 H741 0.98 .
C747 H742 0.98 .
C747 H743 0.98 .
C748 H744 0.98 .
C748 H745 0.98 .
C748 H746 0.98 .
C749 H747 0.98 .
C749 H748 0.98 .
C749 H749 0.98 .
S72 C723 1.713(7) .
N721 C726 1.302(10) .
N721 N722 1.363(7) .
N722 C723 1.350(9) .
C723 C724 1.422(10) .
C724 C725 1.340(13) .
C724 H784 0.95 .
C725 C726 1.436(14) .
C725 H785 0.95 .
C726 C720 1.529(14) .
C726 C750 1.545(8) .
C720 C729 1.505(18) .
C720 C727 1.526(19) .
C720 C728 1.53(2) .
C727 H721 0.98 .
C727 H722 0.98 .
C727 H723 0.98 .
C728 H724 0.98 .
C728 H725 0.98 .
C728 H726 0.98 .
C729 H727 0.98 .
C729 H728 0.98 .
C729 H729 0.98 .
C750 C759 1.523(5) .
C750 C758 1.525(5) .
C750 C757 1.525(5) .
C757 H751 0.98 .
C757 H752 0.98 .
C757 H753 0.98 .
C758 H754 0.98 .
C758 H755 0.98 .
C758 H756 0.98 .
C759 H757 0.98 .
C759 H758 0.98 .
C759 H759 0.98 .
S73 C733 1.697(7) .
N731 C736 1.294(9) .
N731 N732 1.357(7) .
N732 C733 1.361(8) .
C733 C734 1.434(10) .
C734 C735 1.339(10) .
C734 H794 0.95 .
C735 C736 1.412(10) .
C735 H795 0.95 .
C736 C730 1.517(9) .
C730 C769 1.513(5) .
C730 C737 1.520(5) .
C730 C767 1.521(5) .
C730 C738 1.522(5) .
C730 C768 1.525(5) .
C730 C739 1.532(5) .
C737 H731 0.98 .
C737 H732 0.98 .
C737 H733 0.98 .
C738 H734 0.98 .
C738 H735 0.98 .
C738 H736 0.98 .
C739 H737 0.98 .
C739 H738 0.98 .
C739 H739 0.98 .
C767 H761 0.98 .
C767 H762 0.98 .
C767 H763 0.98 .
C768 H764 0.9799 .
C768 H765 0.9799 .
C768 H766 0.9801 .
C769 H767 0.98 .
C769 H768 0.98 .
C769 H769 0.9801 .
B8 N812 1.51(2) .
B8 N822 1.545(9) .
B8 N832 1.579(10) .
B8 N842 1.63(2) .
B8 H8 1.08(2) .
S81 C813 1.699(14) .
N811 C816 1.33(2) .
N811 N812 1.40(2) .
N812 C813 1.33(2) .
C813 C814 1.364(19) .
C814 C815 1.377(17) .
C814 H874 0.95 .
C815 C816 1.433(19) .
C815 H875 0.95 .
C816 C810 1.507(19) .
C810 C818 1.55(2) .
C810 C817 1.56(2) .
C810 C819 1.57(2) .
C817 H811 0.98 .
C817 H812 0.98 .
C817 H813 0.98 .
C818 H814 0.98 .
C818 H815 0.98 .
C818 H816 0.98 .
C819 H817 0.98 .
C819 H818 0.98 .
C819 H819 0.98 .
S811 C843 1.773(17) .
N841 C846 1.26(2) .
N841 N842 1.34(2) .
N842 C843 1.35(2) .
C843 C844 1.41(2) .
C844 C845 1.31(2) .
C844 H804 0.95 .
C845 C846 1.52(2) .
C845 H805 0.95 .
C846 C840 1.542(8) .
C840 C849 1.523(5) .
C840 C848 1.523(5) .
C840 C847 1.524(5) .
C847 H841 0.98 .
C847 H842 0.98 .
C847 H843 0.98 .
C848 H844 0.98 .
C848 H845 0.98 .
C848 H846 0.98 .
C849 H847 0.98 .
C849 H848 0.98 .
C849 H849 0.98 .
S82 C823 1.691(7) .
N821 C826 1.305(8) .
N821 N822 1.331(8) .
N822 C823 1.346(9) .
C823 C824 1.444(10) .
C824 C825 1.325(10) .
C824 H884 0.95 .
C825 C826 1.437(10) .
C825 H885 0.95 .
C826 C820 1.519(10) .
C820 C828 1.534(10) .
C820 C829 1.535(10) .
C820 C827 1.543(11) .
C827 H821 0.98 .
C827 H822 0.98 .
C827 H823 0.98 .
C828 H824 0.98 .
C828 H825 0.98 .
C828 H826 0.98 .
C829 H827 0.98 .
C829 H828 0.98 .
C829 H829 0.98 .
S83 C833 1.698(7) .
N831 C836 1.317(10) .
N831 N832 1.358(8) .
N832 C833 1.363(9) .
C833 C834 1.419(10) .
C834 C835 1.340(10) .
C834 H894 0.95 .
C835 C836 1.413(10) .
C835 H895 0.95 .
C836 C860 1.542(8) .
C836 C830 1.544(7) .
C830 C837 1.524(5) .
C830 C839 1.524(5) .
C830 C838 1.526(5) .
C837 H831 0.98 .
C837 H832 0.98 .
C837 H833 0.98 .
C838 H834 0.98 .
C838 H835 0.98 .
C838 H836 0.98 .
C839 H837 0.98 .
C839 H838 0.98 .
C839 H839 0.98 .
C860 C868 1.522(5) .
C860 C867 1.524(5) .
C860 C869 1.524(5) .
C867 H861 0.98 .
C867 H862 0.98 .
C867 H863 0.98 .
C868 H864 0.98 .
C868 H865 0.98 .
C868 H866 0.98 .
C869 H867 0.98 .
C869 H868 0.98 .
C869 H869 0.98 .
O91 C91 1.385(10) .
O91 H91 0.84 .
C91 H911 0.98 .
C91 H912 0.98 .
C91 H913 0.98 .
O92 C92 1.417(9) .
O92 H92 0.84 .
C92 H921 0.98 .
C92 H922 0.98 .
C92 H923 0.98 .
O93 C93 1.371(11) .
O93 H93 0.84 .
C93 H931 0.98 .
C93 H932 0.98 .
C93 H933 0.98 .
O94 C94 1.366(10) .
O94 H94 0.84 .
C94 H941 0.98 .
C94 H942 0.98 .
C94 H943 0.98 .
O951 C951 1.369(15) .
O951 H951 0.84 .
C951 H953 0.98 .
C951 H954 0.98 .
C951 H955 0.98 .
O961 C961 1.362(16) .
O961 H961 0.84 .
C961 H963 0.98 .
C961 H964 0.98 .
C961 H965 0.98 .
O971 C971 1.335(15) .
O971 H971 0.84 .
C971 H973 0.98 .
C971 H974 0.98 .
C971 H975 0.98 .
O981 C981 1.380(16) .
O981 H981 0.84 .
C981 H983 0.98 .
C981 H984 0.98 .
C981 H985 0.98 .
O952 C952 1.341(16) .
O952 H952 0.84 .
C952 H956 0.98 .
C952 H957 0.98 .
C952 H958 0.98 .
O962 C962 1.353(16) .
O962 H962 0.84 .
C962 H966 0.98 .
C962 H967 0.98 .
C962 H968 0.98 .
O972 C972 1.368(16) .
O972 H972 0.84 .
C972 H976 0.98 .
C972 H977 0.98 .
C972 H978 0.98 .
O982 C982 1.381(16) .
O982 H982 0.84 .
C982 H986 0.98 .
C982 H987 0.98 .
C982 H988 0.98 .

loop_
_geom_torsion_atom_site_label_1
_geom_torsion_atom_site_label_2
_geom_torsion_atom_site_label_3
_geom_torsion_atom_site_label_4
_geom_torsion
_geom_torsion_site_symmetry_1
C116 N111 N112 C113 1.8(9) .
C116 N111 N112 B1 -178.1(6) .
N122 B1 N112 N111 -109.8(6) .
N132 B1 N112 N111 4.8(7) .
N122 B1 N112 C113 70.4(7) .
N132 B1 N112 C113 -175.0(5) .
N111 N112 C113 C114 -2.9(9) .
B1 N112 C113 C114 176.9(6) .
N111 N112 C113 S11 176.1(5) .
B1 N112 C113 S11 -4.1(9) .
Tl1 S11 C113 N112 18.7(7) .
Tl1 S11 C113 C114 -162.4(5) .
N112 C113 C114 C115 2.2(10) .
S11 C113 C114 C115 -176.8(6) .
C113 C114 C115 C116 -0.6(11) .
N112 N111 C116 C115 0.2(10) .
N112 N111 C116 C110 -178.2(6) .
C114 C115 C116 N111 -0.7(11) .
C114 C115 C116 C110 177.5(7) .
N111 C116 C110 C117 54.5(13) .
C115 C116 C110 C117 -123.7(12) .
N111 C116 C110 C147 -152.1(12) .
C115 C116 C110 C147 29.6(14) .
N111 C116 C110 C118 -69.6(12) .
C115 C116 C110 C118 112.1(12) .
N111 C116 C110 C148 81.7(12) .
C115 C116 C110 C148 -96.6(12) .
N111 C116 C110 C149 -33.7(13) .
C115 C116 C110 C149 148.0(12) .
N111 C116 C110 C119 169.0(12) .
C115 C116 C110 C119 -9.2(14) .
C126 N121 N122 C123 3.3(8) .
C126 N121 N122 B1 -178.6(6) .
N132 B1 N122 C123 72.2(7) .
N112 B1 N122 C123 -172.6(5) .
N132 B1 N122 N121 -106.0(5) .
N112 B1 N122 N121 9.3(7) .
N121 N122 C123 C124 -4.7(8) .
B1 N122 C123 C124 177.4(6) .
N121 N122 C123 S12 176.4(4) .
B1 N122 C123 S12 -1.5(8) .
Tl1 S12 C123 N122 75.5(5) .
Tl2 S12 C123 N122 12.7(7) .
Tl1 S12 C123 C124 -103.3(5) .
Tl2 S12 C123 C124 -166.2(4) .
N122 C123 C124 C125 3.2(10) .
S12 C123 C124 C125 -177.9(6) .
C123 C124 C125 C126 -0.5(11) .
N122 N121 C126 C125 -0.3(9) .
N122 N121 C126 C120 177.9(5) .
C124 C125 C126 N121 -1.0(10) .
C124 C125 C126 C120 -179.2(6) .
N121 C126 C120 C129 -117.0(7) .
C125 C126 C120 C129 61.3(8) .
N121 C126 C120 C128 123.2(7) .
C125 C126 C120 C128 -58.6(9) .
N121 C126 C120 C127 2.1(9) .
C125 C126 C120 C127 -179.7(6) .
C136 N131 N132 C133 1.0(8) .
C136 N131 N132 B1 176.6(5) .
N122 B1 N132 C133 -157.1(5) .
N112 B1 N132 C133 85.7(7) .
N122 B1 N132 N131 27.5(6) .
N112 B1 N132 N131 -89.8(6) .
N131 N132 C133 C134 -4.2(8) .
B1 N132 C133 C134 -179.3(5) .
N131 N132 C133 S13 175.4(4) .
B1 N132 C133 S13 0.4(8) .
Tl2 S13 C133 N132 81.6(5) .
Tl2 S13 C133 C134 -98.8(5) .
N132 C133 C134 C135 4.3(9) .
S13 C133 C134 C135 -175.3(5) .
C133 C134 C135 C136 -1.5(10) .
N132 N131 C136 C135 2.0(9) .
N132 N131 C136 C130 -180.0(5) .
C134 C135 C136 N131 -1.7(10) .
C134 C135 C136 C130 -179.6(6) .
N131 C136 C130 C137 -115.4(7) .
C135 C136 C130 C137 62.5(9) .
N131 C136 C130 C139 5.2(9) .
C135 C136 C130 C139 -176.9(7) .
N131 C136 C130 C138 125.0(6) .
C135 C136 C130 C138 -57.0(8) .
C216 N211 N212 C213 -6.2(9) .
C216 N211 N212 B2 169.1(5) .
N222 B2 N212 N211 88.6(6) .
N232 B2 N212 N211 -27.3(6) .
N222 B2 N212 C213 -96.1(7) .
N232 B2 N212 C213 148.0(6) .
N211 N212 C213 C214 9.1(10) .
B2 N212 C213 C214 -165.7(6) .
N211 N212 C213 S211 -161.3(6) .
B2 N212 C213 S211 23.9(10) .
N211 N212 C213 S21 176.7(5) .
B2 N212 C213 S21 1.8(9) .
Tl2 S211 C213 N212 -15.8(9) .
Tl61 S211 C213 N212 167.7(5) .
Tl2 S211 C213 C214 174.1(5) .
Tl61 S211 C213 C214 -2.4(8) .
Tl2 S21 C213 N212 26.6(8) .
Tl6 S21 C213 N212 170.0(5) .
Tl2 S21 C213 C214 -166.6(5) .
Tl6 S21 C213 C214 -23.1(8) .
N212 C213 C214 C215 -6.5(11) .
S211 C213 C214 C215 164.4(6) .
S21 C213 C214 C215 -174.0(6) .
C213 C214 C215 C216 1.1(11) .
N212 N211 C216 C215 0.2(9) .
N212 N211 C216 C210 -177.4(5) .
C214 C215 C216 N211 2.2(10) .
C214 C215 C216 C210 179.6(7) .
N211 C216 C210 C218 -125.9(7) .
C215 C216 C210 C218 56.5(9) .
N211 C216 C210 C217 -6.2(9) .
C215 C216 C210 C217 176.3(6) .
N211 C216 C210 C219 114.2(7) .
C215 C216 C210 C219 -63.3(8) .
C226 N221 N222 C223 -0.3(8) .
C226 N221 N222 B2 -172.3(5) .
N212 B2 N222 C223 165.5(5) .
N232 B2 N222 C223 -78.8(7) .
N212 B2 N222 N221 -22.3(7) .
N232 B2 N222 N221 93.4(6) .
N221 N222 C223 C224 0.5(9) .
B2 N222 C223 C224 172.0(5) .
N221 N222 C223 S22 -178.7(4) .
B2 N222 C223 S22 -7.2(8) .
Tl1 S22 C223 N222 -154.8(4) .
Tl3 S22 C223 N222 6.7(6) .
Tl2 S22 C223 N222 -73.0(5) .
Tl1 S22 C223 C224 26.0(6) .
Tl3 S22 C223 C224 -172.5(4) .
Tl2 S22 C223 C224 107.8(5) .
N222 C223 C224 C225 0.2(9) .
S22 C223 C224 C225 179.4(5) .
C223 C224 C225 C226 -1.1(10) .
N222 N221 C226 C225 -0.7(9) .
N222 N221 C226 C220 179.8(5) .
C224 C225 C226 N221 1.4(10) .
C224 C225 C226 C220 -179.1(6) .
N221 C226 C220 C229 -4.2(9) .
C225 C226 C220 C229 176.3(7) .
N221 C226 C220 C227 -125.0(6) .
C225 C226 C220 C227 55.5(9) .
N221 C226 C220 C228 116.6(7) .
C225 C226 C220 C228 -62.9(8) .
C236 N231 N232 C233 1.8(9) .
C236 N231 N232 B2 -174.6(6) .
N212 B2 N232 N231 112.9(5) .
N222 B2 N232 N231 -5.1(7) .
N212 B2 N232 C233 -63.5(7) .
N222 B2 N232 C233 178.5(5) .
N231 N232 C233 C234 -3.0(9) .
B2 N232 C233 C234 173.1(6) .
N231 N232 C233 S23 177.3(4) .
B2 N232 C233 S23 -6.6(8) .
Tl3 S23 C233 N232 -65.4(5) .
Tl3 S23 C233 C234 114.9(6) .
N232 C233 C234 C235 0.6(10) .
S23 C233 C234 C235 -179.6(6) .
C233 C234 C235 C236 2.6(11) .
N232 N231 C236 C235 1.8(10) .
N232 N231 C236 C230 -179.6(6) .
C234 C235 C236 N231 -4.0(11) .
C234 C235 C236 C230 177.6(7) .
N231 C236 C230 C238 124.3(8) .
C235 C236 C230 C238 -57.1(11) .
N231 C236 C230 C237 5.0(10) .
C235 C236 C230 C237 -176.4(7) .
N231 C236 C230 C239 -114.6(7) .
C235 C236 C230 C239 63.9(9) .
C316 N311 N312 C313 -3.9(9) .
C316 N311 N312 B3 174.7(5) .
N332 B3 N312 C313 -92.3(7) .
N322 B3 N312 C313 150.7(6) .
N332 B3 N312 N311 89.1(6) .
N322 B3 N312 N311 -27.9(6) .
N311 N312 C313 C314 5.7(10) .
B3 N312 C313 C314 -172.8(6) .
N311 N312 C313 S31 -172.0(5) .
B3 N312 C313 S31 9.5(9) .
Tl3 S31 C313 N312 -61.4(6) .
Tl3 S31 C313 C314 121.0(6) .
N312 C313 C314 C315 -2.6(12) .
S31 C313 C314 C315 175.2(7) .
C313 C314 C315 C316 -2.0(13) .
N312 N311 C316 C315 -1.1(9) .
N312 N311 C316 C310 179.2(5) .
C314 C315 C316 N311 4.0(12) .
C314 C315 C316 C310 -176.4(7) .
N311 C316 C310 C319 4.5(9) .
C315 C316 C310 C319 -175.2(7) .
N311 C316 C310 C317 124.6(7) .
C315 C316 C310 C317 -55.1(9) .
N311 C316 C310 C318 -114.7(7) .
C315 C316 C310 C318 65.6(8) .
C326 N321 N322 C323 1.2(8) .
C326 N321 N322 B3 -170.7(5) .
N332 B3 N322 N321 -12.6(7) .
N312 B3 N322 N321 105.1(5) .
N332 B3 N322 C323 175.1(5) .
N312 B3 N322 C323 -67.2(6) .
N321 N322 C323 C324 -1.6(8) .
B3 N322 C323 C324 170.2(5) .
N321 N322 C323 S32 177.5(4) .
B3 N322 C323 S32 -10.7(7) .
Tl1 S32 C323 N322 -154.1(4) .
Tl3 S32 C323 N322 -22.7(6) .
Tl41 S32 C323 N322 -77.4(5) .
Tl4 S32 C323 N322 -73.2(5) .
Tl2 S32 C323 N322 105.4(5) .
Tl1 S32 C323 C324 24.9(6) .
Tl3 S32 C323 C324 156.4(4) .
Tl41 S32 C323 C324 101.6(5) .
Tl4 S32 C323 C324 105.8(5) .
Tl2 S32 C323 C324 -75.6(7) .
N322 C323 C324 C325 0.3(9) .
S32 C323 C324 C325 -178.8(5) .
C323 C324 C325 C326 1.3(10) .
N322 N321 C326 C325 0.5(9) .
N322 N321 C326 C320 179.5(5) .
C324 C325 C326 N321 -1.8(10) .
C324 C325 C326 C320 179.3(6) .
N321 C326 C320 C327 25.4(9) .
C325 C326 C320 C327 -155.6(7) .
N321 C326 C320 C328 -95.2(7) .
C325 C326 C320 C328 83.8(7) .
N321 C326 C320 C329 146.9(6) .
C325 C326 C320 C329 -34.1(9) .
C336 N331 N332 C333 -1.7(10) .
C336 N331 N332 B3 178.3(6) .
N322 B3 N332 C333 -88.2(7) .
N312 B3 N332 C333 157.4(6) .
N322 B3 N332 N331 91.9(6) .
N312 B3 N332 N331 -22.5(7) .
N331 N332 C333 C334 5.8(10) .
B3 N332 C333 C334 -174.1(7) .
N331 N332 C333 S33 -162.2(6) .
B3 N332 C333 S33 17.8(10) .
N331 N332 C333 S331 172.7(5) .
B3 N332 C333 S331 -7.2(9) .
Tl4 S33 C333 N332 -3.1(9) .
Tl8 S33 C333 N332 -177.6(5) 1_455
Tl4 S33 C333 C334 -171.1(5) .
Tl8 S33 C333 C334 14.4(8) 1_455
Tl81 S331 C333 N332 -175.2(5) 1_455
Tl41 S331 C333 N332 36.7(8) .
Tl81 S331 C333 C334 -9.3(8) 1_455
Tl41 S331 C333 C334 -157.4(6) .
N332 C333 C334 C335 -5.8(12) .
S33 C333 C334 C335 163.1(7) .
S331 C333 C334 C335 -171.9(7) .
C333 C334 C335 C336 1.8(13) .
N332 N331 C336 C335 -2.7(11) .
N332 N331 C336 C360 163.4(11) .
N332 N331 C336 C330 179.8(6) .
C334 C335 C336 N331 2.6(12) .
C334 C335 C336 C360 -164.6(12) .
C334 C335 C336 C330 179.6(8) .
N331 C336 C330 C337 171.7(8) .
C335 C336 C330 C337 -5.6(13) .
N331 C336 C330 C339 -68.2(8) .
C335 C336 C330 C339 114.6(9) .
N331 C336 C330 C338 50.7(9) .
C335 C336 C330 C338 -126.6(8) .
N331 C336 C360 C367 124.1(13) .
C335 C336 C360 C367 -68.7(13) .
N331 C336 C360 C368 7.6(17) .
C335 C336 C360 C368 174.7(12) .
N331 C336 C360 C369 -117.1(14) .
C335 C336 C360 C369 50.1(15) .
C416 N411 N412 C413 -0.9(11) .
C416 N411 N412 B4 170.3(7) .
N422 B4 N412 C413 -172.4(6) .
N432 B4 N412 C413 72.8(7) .
N422 B4 N412 N411 16.4(7) .
N432 B4 N412 N411 -98.5(6) .
N411 N412 C413 C414 -0.8(10) .
B4 N412 C413 C414 -171.1(6) .
N411 N412 C413 S41 178.4(5) .
B4 N412 C413 S41 8.1(9) .
Tl4 S41 C413 N412 71.7(6) .
Tl41 S41 C413 N412 67.7(6) .
Tl4 S41 C413 C414 -109.2(6) .
Tl41 S41 C413 C414 -113.1(6) .
N412 C413 C414 C415 3.3(12) .
S41 C413 C414 C415 -175.9(7) .
C413 C414 C415 C416 -3.9(13) .
N412 N411 C416 C415 0.2(12) .
N412 N411 C416 C440 173.0(15) .
N412 N411 C416 C410 -170.5(13) .
C414 C415 C416 N411 2.2(13) .
C414 C415 C416 C440 -170.9(15) .
C414 C415 C416 C410 171.4(14) .
N411 C416 C410 C418 13(2) .
C415 C416 C410 C418 -157.4(15) .
N411 C416 C410 C419 141.5(16) .
C415 C416 C410 C419 -28(3) .
N411 C416 C410 C417 -108.7(14) .
C415 C416 C410 C417 81(2) .
N411 C416 C440 C449 105.7(18) .
C415 C416 C440 C449 -81.4(19) .
N411 C416 C440 C447 -133.6(18) .
C415 C416 C440 C447 39(3) .
N411 C416 C440 C448 -14(2) .
C415 C416 C440 C448 158.8(14) .
C426 N421 N422 C423 4.2(9) .
C426 N421 N422 B4 -173.5(6) .
N412 B4 N422 N421 -95.9(6) .
N432 B4 N422 N421 18.3(7) .
N412 B4 N422 C423 86.4(7) .
N432 B4 N422 C423 -159.4(5) .
N421 N422 C423 C424 -7.2(9) .
B4 N422 C423 C424 170.3(6) .
N421 N422 C423 S42 172.5(5) .
B4 N422 C423 S42 -10.0(8) .
Tl41 S42 C423 N422 10.7(7) .
Tl1 S42 C423 N422 91.4(5) .
Tl4 S42 C423 N422 9.4(7) .
Tl41 S42 C423 C424 -169.7(4) .
Tl1 S42 C423 C424 -88.9(5) .
Tl4 S42 C423 C424 -170.9(4) .
N422 C423 C424 C425 2.2(10) .
S42 C423 C424 C425 -177.5(6) .
C423 C424 C425 C426 5.2(12) .
N422 N421 C426 C425 4.0(11) .
N422 N421 C426 C420 178.4(6) .
C424 C425 C426 N421 -8.5(12) .
C424 C425 C426 C420 177.4(8) .
N421 C426 C420 C428 130.5(8) .
C425 C426 C420 C428 -55.2(11) .
N421 C426 C420 C427 11.8(11) .
C425 C426 C420 C427 -173.9(8) .
N421 C426 C420 C429 -108.1(8) .
C425 C426 C420 C429 66.2(10) .
C436 N431 N432 C433 3.9(8) .
C436 N431 N432 B4 -176.7(5) .
N422 B4 N432 N431 -110.0(5) .
N412 B4 N432 N431 4.8(7) .
N422 B4 N432 C433 69.3(7) .
N412 B4 N432 C433 -175.9(5) .
N431 N432 C433 C434 -5.7(8) .
B4 N432 C433 C434 175.1(5) .
N431 N432 C433 S43 173.0(4) .
B4 N432 C433 S43 -6.2(8) .
N432 C433 C434 C435 3.0(9) .
S43 C433 C434 C435 -175.7(5) .
C433 C434 C435 C436 1.0(9) .
N432 N431 C436 C435 0.6(9) .
N432 N431 C436 C430 -178.0(5) .
C434 C435 C436 N431 -2.9(9) .
C434 C435 C436 C430 175.5(6) .
N431 C436 C430 C438 -177.4(5) .
C435 C436 C430 C438 4.1(9) .
N431 C436 C430 C439 62.0(7) .
C435 C436 C430 C439 -116.5(7) .
N431 C436 C430 C437 -57.3(7) .
C435 C436 C430 C437 124.2(7) .
C516 N511 N512 C513 -1.6(9) .
C516 N511 N512 B5 177.6(6) .
N522 B5 N512 N511 109.7(6) .
N532 B5 N512 N511 -5.0(8) .
N522 B5 N512 C513 -71.0(8) .
N532 B5 N512 C513 174.2(6) .
N511 N512 C513 C514 2.5(9) .
B5 N512 C513 C514 -176.6(6) .
N511 N512 C513 S51 -175.4(5) .
B5 N512 C513 S51 5.4(9) .
Tl5 S51 C513 N512 -19.8(7) .
Tl5 S51 C513 C514 162.4(5) .
N512 C513 C514 C515 -1.6(10) .
S51 C513 C514 C515 176.4(6) .
C513 C514 C515 C516 -0.3(11) .
N512 N511 C516 C515 -0.5(10) .
N512 N511 C516 C510 179.4(6) .
C514 C515 C516 N511 1.4(11) .
C514 C515 C516 C510 -178.4(7) .
N511 C516 C510 C547 165.2(11) .
C515 C516 C510 C547 -14.9(13) .
N511 C516 C510 C517 -36.4(13) .
C515 C516 C510 C517 143.4(13) .
N511 C516 C510 C549 38.0(14) .
C515 C516 C510 C549 -142.2(14) .
N511 C516 C510 C519 -158.7(13) .
C515 C516 C510 C519 21.1(15) .
N511 C516 C510 C548 -72.8(13) .
C515 C516 C510 C548 107.0(13) .
N511 C516 C510 C518 84.3(11) .
C515 C516 C510 C518 -95.9(12) .
C526 N521 N522 C523 -3.9(9) .
C526 N521 N522 B5 179.8(6) .
N512 B5 N522 C523 173.1(6) .
N532 B5 N522 C523 -71.2(8) .
N512 B5 N522 N521 -10.4(7) .
N532 B5 N522 N521 105.3(6) .
N521 N522 C523 C524 5.1(10) .
B5 N522 C523 C524 -178.8(6) .
N521 N522 C523 S52 -176.8(5) .
B5 N522 C523 S52 -0.7(9) .
Tl5 S52 C523 N522 -76.0(6) .
Tl61 S52 C523 N522 -12.7(8) .
Tl6 S52 C523 N522 -5.3(8) .
Tl5 S52 C523 C524 102.1(6) .
Tl61 S52 C523 C524 165.3(4) .
Tl6 S52 C523 C524 172.8(4) .
N522 C523 C524 C525 -3.5(10) .
S52 C523 C524 C525 178.3(6) .
C523 C524 C525 C526 0.9(11) .
N522 N521 C526 C525 0.8(9) .
N522 N521 C526 C520 -177.3(5) .
C524 C525 C526 N521 0.5(11) .
C524 C525 C526 C520 178.5(7) .
N521 C526 C520 C528 -1.6(9) .
C525 C526 C520 C528 -179.7(7) .
N521 C526 C520 C527 118.5(7) .
C525 C526 C520 C527 -59.5(9) .
N521 C526 C520 C529 -123.6(7) .
C525 C526 C520 C529 58.3(9) .
C536 N531 N532 C533 -3.3(10) .
C536 N531 N532 B5 -179.3(6) .
N522 B5 N532 C533 156.4(6) .
N512 B5 N532 C533 -85.8(8) .
N522 B5 N532 N531 -27.7(7) .
N512 B5 N532 N531 90.2(6) .
N531 N532 C533 C534 6.5(10) .
B5 N532 C533 C534 -178.0(6) .
N531 N532 C533 S53 -166.7(6) .
B5 N532 C533 S53 8.9(10) .
N531 N532 C533 S531 178.4(7) .
B5 N532 C533 S531 -6.0(10) .
Tl6 S53 C533 N532 -88.9(7) .
Tl6 S53 C533 C534 97.9(6) .
Tl61 S531 C533 N532 -80.9(8) .
Tl61 S531 C533 C534 90.7(7) .
N532 C533 C534 C535 -4.9(10) .
S53 C533 C534 C535 168.8(6) .
S531 C533 C534 C535 -176.6(7) .
C533 C534 C535 C536 0.4(10) .
N532 N531 C536 C535 -1.5(10) .
N532 N531 C536 C530 179.9(6) .
C534 C535 C536 N531 2.8(10) .
C534 C535 C536 C530 -178.7(6) .
N531 C536 C530 C539 116.3(7) .
C535 C536 C530 C539 -62.3(9) .
N531 C536 C530 C538 -4.5(9) .
C535 C536 C530 C538 176.9(7) .
N531 C536 C530 C537 -123.2(7) .
C535 C536 C530 C537 58.2(9) .
C616 N611 N612 C613 1.7(13) .
C646 N611 N612 C643 0.8(15) .
C646 N611 N612 B6 -169.1(10) .
C616 N611 N612 B6 171.9(9) .
N632 B6 N612 C613 58.3(11) .
N622 B6 N612 C613 177.7(9) .
N632 B6 N612 N611 -110.8(6) .
N622 B6 N612 N611 8.6(7) .
N632 B6 N612 C643 77.9(10) .
N622 B6 N612 C643 -162.6(9) .
N611 N612 C613 C614 -2.7(17) .
B6 N612 C613 C614 -171.5(10) .
N611 N612 C613 S61 -178.8(7) .
B6 N612 C613 S61 12.4(15) .
Tl7 S61 C613 N612 65.7(10) .
Tl7 S61 C613 C614 -110.5(12) .
N612 C613 C614 C615 4(2) .
S61 C613 C614 C615 -179.8(12) .
C613 C614 C615 C616 -5(2) .
N612 N611 C616 C615 -2.3(17) .
N612 N611 C616 C610 176.4(10) .
C614 C615 C616 N611 4(2) .
C614 C615 C616 C610 -175.0(13) .
N611 C616 C610 C617 1.0(17) .
C615 C616 C610 C617 179.7(12) .
N611 C616 C610 C618 -118.8(13) .
C615 C616 C610 C618 59.9(16) .
N611 C616 C610 C619 113.9(13) .
C615 C616 C610 C619 -67.4(15) .
N611 N612 C643 C644 3(2) .
B6 N612 C643 C644 173.1(11) .
N611 N612 C643 S611 -179.0(9) .
B6 N612 C643 S611 -9.2(18) .
Tl71 S611 C643 N612 61.8(15) .
Tl71 S611 C643 C644 -120.6(14) .
N612 C643 C644 C645 -3(2) .
S611 C643 C644 C645 179.4(14) .
C643 C644 C645 C646 -1(3) .
N612 N611 C646 C645 -6(2) .
N612 N611 C646 C640 -179.1(12) .
C644 C645 C646 N611 6(3) .
C644 C645 C646 C640 178.7(18) .
N611 C646 C640 C617 -12(2) .
C645 C646 C640 C617 174.9(16) .
N611 C646 C640 C648 -127.5(15) .
C645 C646 C640 C648 59(2) .
N611 C646 C640 C649 116.4(17) .
C645 C646 C640 C649 -57(2) .
C626 N621 N622 C623 -0.1(8) .
C626 N621 N622 B6 172.4(5) .
N632 B6 N622 C623 -166.3(5) .
N612 B6 N622 C623 75.7(7) .
N632 B6 N622 N621 21.1(7) .
N612 B6 N622 N621 -96.9(6) .
N621 N622 C623 C624 -0.7(9) .
B6 N622 C623 C624 -172.6(6) .
N621 N622 C623 S62 178.6(4) .
B6 N622 C623 S62 6.7(8) .
Tl5 S62 C623 N622 156.9(4) .
Tl7 S62 C623 N622 -13.4(6) .
Tl61 S62 C623 N622 73.2(5) .
Tl6 S62 C623 N622 75.5(5) .
Tl8 S62 C623 N622 -90.7(6) .
Tl5 S62 C623 C624 -23.8(6) .
Tl7 S62 C623 C624 165.9(4) .
Tl61 S62 C623 C624 -107.5(5) .
Tl6 S62 C623 C624 -105.3(5) .
Tl8 S62 C623 C624 88.6(7) .
N622 C623 C624 C625 1.2(9) .
S62 C623 C624 C625 -178.2(5) .
C623 C624 C625 C626 -0.9(10) .
N622 N621 C626 C625 0.4(9) .
N622 N621 C626 C620 -180.0(5) .
C624 C625 C626 N621 0.1(10) .
C624 C625 C626 C620 -179.5(6) .
N621 C626 C620 C627 6.6(8) .
C625 C626 C620 C627 -173.7(6) .
N621 C626 C620 C629 126.5(6) .
C625 C626 C620 C629 -53.9(8) .
N621 C626 C620 C628 -114.0(6) .
C625 C626 C620 C628 65.6(8) .
C636 N631 N632 C633 4.6(8) .
C636 N631 N632 B6 -170.8(5) .
N612 B6 N632 N631 27.1(6) .
N622 B6 N632 N631 -89.9(6) .
N612 B6 N632 C633 -148.2(5) .
N622 B6 N632 C633 94.8(6) .
N631 N632 C633 C634 -6.8(8) .
B6 N632 C633 C634 168.1(5) .
N631 N632 C633 S63 174.2(4) .
B6 N632 C633 S63 -10.9(8) .
Tl6 S63 C633 N632 -15.1(7) .
Tl61 S63 C633 N632 -3.8(7) .
Tl2 S63 C633 N632 -170.8(4) .
Tl6 S63 C633 C634 166.0(4) .
Tl61 S63 C633 C634 177.2(4) .
Tl2 S63 C633 C634 10.2(6) .
N632 C633 C634 C635 3.9(9) .
S63 C633 C634 C635 -177.0(5) .
C633 C634 C635 C636 0.9(9) .
N632 N631 C636 C635 0.8(9) .
N632 N631 C636 C630 178.2(5) .
C634 C635 C636 N631 -3.4(9) .
C634 C635 C636 C630 179.3(6) .
N631 C636 C630 C637 128.1(6) .
C635 C636 C630 C637 -54.5(8) .
N631 C636 C630 C639 6.6(8) .
C635 C636 C630 C639 -176.0(6) .
N631 C636 C630 C638 -112.9(6) .
C635 C636 C630 C638 64.5(8) .
C716 N711 N712 C713 4(2) .
C716 N711 N712 B7 -172.3(12) .
N722 B7 N712 C713 92.0(12) .
N732 B7 N712 C713 -144.5(11) .
N722 B7 N712 N711 -91.2(11) .
N732 B7 N712 N711 32.2(11) .
N711 N712 C713 C714 -2.8(19) .
B7 N712 C713 C714 173.6(10) .
N711 N712 C713 S71 173.0(11) .
B7 N712 C713 S71 -10.6(18) .
Tl7 S71 C713 N712 58.9(12) .
Tl7 S71 C713 C714 -125.5(10) .
N712 C713 C714 C715 0.5(19) .
S71 C713 C714 C715 -175.5(11) .
C713 C714 C715 C716 0.1(19) .
N712 N711 C716 C715 -4(2) .
N712 N711 C716 C710 -175.8(13) .
C714 C715 C716 N711 2(2) .
C714 C715 C716 C710 172.9(13) .
N711 C716 C710 C717 112.2(16) .
C715 C716 C710 C717 -59.9(19) .
N711 C716 C710 C719 -126.5(15) .
C715 C716 C710 C719 61.4(18) .
N711 C716 C710 C718 -13(2) .
C715 C716 C710 C718 175(2) .
C746 N741 N742 C743 -3(2) .
C746 N741 N742 B7 172.5(14) .
N722 B7 N742 N741 -105.4(11) .
N732 B7 N742 N741 10.0(13) .
N722 B7 N742 C743 69.8(14) .
N732 B7 N742 C743 -174.7(12) .
N741 N742 C743 C744 3(2) .
B7 N742 C743 C744 -172.1(11) .
N741 N742 C743 S711 179.5(12) .
B7 N742 C743 S711 4.7(19) .
Tl71 S711 C743 N742 62.7(12) .
Tl71 S711 C743 C744 -120.7(13) .
N742 C743 C744 C745 -1(2) .
S711 C743 C744 C745 -177.6(12) .
C743 C744 C745 C746 -1(2) .
N742 N741 C746 C745 1(2) .
N742 N741 C746 C740 178.3(14) .
C744 C745 C746 N741 1(2) .
C744 C745 C746 C740 -176.4(15) .
N741 C746 C740 C749 142.6(17) .
C745 C746 C740 C749 -40(2) .
N741 C746 C740 C747 19(3) .
C745 C746 C740 C747 -163(2) .
N741 C746 C740 C748 -105.0(19) .
C745 C746 C740 C748 72(2) .
C726 N721 N722 C723 2.1(10) .
C726 N721 N722 B7 -177.6(7) .
N712 B7 N722 C723 -147.3(8) .
N732 B7 N722 C723 91.8(7) .
N742 B7 N722 C723 -154.8(8) .
N712 B7 N722 N721 32.4(10) .
N732 B7 N722 N721 -88.5(6) .
N742 B7 N722 N721 24.9(8) .
N721 N722 C723 C724 -7.4(11) .
B7 N722 C723 C724 172.3(7) .
N721 N722 C723 S72 173.7(5) .
B7 N722 C723 S72 -6.6(10) .
Tl4 S72 C723 N722 -170.1(5) 1_655
Tl81 S72 C723 N722 -28.1(8) .
Tl41 S72 C723 N722 -167.2(6) 1_655
Tl8 S72 C723 N722 -12.0(9) .
Tl4 S72 C723 C724 11.0(8) 1_655
Tl81 S72 C723 C724 153.0(6) .
Tl41 S72 C723 C724 13.9(8) 1_655
Tl8 S72 C723 C724 169.1(6) .
N722 C723 C724 C725 8.5(13) .
S72 C723 C724 C725 -172.5(7) .
C723 C724 C725 C726 -4.6(14) .
N722 N721 C726 C725 2.2(12) .
N722 N721 C726 C720 -178.5(9) .
N722 N721 C726 C750 179.4(10) .
C724 C725 C726 N721 -0.9(14) .
C724 C725 C726 C720 179.8(10) .
C724 C725 C726 C750 -176.7(15) .
N721 C726 C720 C729 120.7(13) .
C725 C726 C720 C729 -60.0(16) .
N721 C726 C720 C727 -120.1(12) .
C725 C726 C720 C727 59.2(14) .
N721 C726 C720 C728 -0.3(15) .
C725 C726 C720 C728 179.0(10) .
N721 C726 C750 C759 178(2) .
C725 C726 C750 C759 -6(3) .
N721 C726 C750 C758 70(2) .
C725 C726 C750 C758 -113(2) .
N721 C726 C750 C757 -55.6(15) .
C725 C726 C750 C757 121(2) .
C736 N731 N732 C733 -1.0(9) .
C736 N731 N732 B7 171.4(6) .
N712 B7 N732 N731 -107.4(7) .
N722 B7 N732 N731 20.8(7) .
N742 B7 N732 N731 -88.2(7) .
N712 B7 N732 C733 65.3(8) .
N722 B7 N732 C733 -166.5(5) .
N742 B7 N732 C733 84.5(8) .
N731 N732 C733 C734 0.1(8) .
B7 N732 C733 C734 -172.0(6) .
N731 N732 C733 S73 -178.8(4) .
B7 N732 C733 S73 9.1(8) .
Tl5 S73 C733 N732 157.2(4) .
Tl71 S73 C733 N732 -10.4(6) .
Tl8 S73 C733 N732 76.0(5) .
Tl7 S73 C733 N732 28.7(6) .
Tl81 S73 C733 N732 79.9(5) .
Tl61 S73 C733 N732 -91.8(7) .
Tl5 S73 C733 C734 -21.6(6) .
Tl71 S73 C733 C734 170.7(4) .
Tl8 S73 C733 C734 -102.9(5) .
Tl7 S73 C733 C734 -150.1(5) .
Tl81 S73 C733 C734 -98.9(5) .
Tl61 S73 C733 C734 89.3(7) .
N732 C733 C734 C735 1.2(10) .
S73 C733 C734 C735 -179.9(6) .
C733 C734 C735 C736 -1.5(11) .
N732 N731 C736 C735 0.7(10) .
N732 N731 C736 C730 179.4(5) .
C734 C735 C736 N731 0.6(11) .
C734 C735 C736 C730 -178.0(7) .
N731 C736 C730 C769 -29.2(15) .
C735 C736 C730 C769 149.5(15) .
N731 C736 C730 C737 126.1(8) .
C735 C736 C730 C737 -55.2(10) .
N731 C736 C730 C767 94.6(14) .
C735 C736 C730 C767 -86.8(14) .
N731 C736 C730 C738 -104.8(8) .
C735 C736 C730 C738 73.9(9) .
N731 C736 C730 C768 -151.9(14) .
C735 C736 C730 C768 26.8(14) .
N731 C736 C730 C739 7.9(10) .
C735 C736 C730 C739 -173.4(8) .
C816 N811 N812 C813 -1(2) .
C816 N811 N812 B8 -170.5(14) .
N822 B8 N812 C813 164.4(13) .
N832 B8 N812 C813 -76.9(15) .
N822 B8 N812 N811 -26.7(12) .
N832 B8 N812 N811 92.0(11) .
N811 N812 C813 C814 2(2) .
B8 N812 C813 C814 169.2(13) .
N811 N812 C813 S81 -174.2(12) .
B8 N812 C813 S81 -7(2) .
Tl8 S81 C813 N812 -79.0(12) .
Tl8 S81 C813 C814 104.7(13) .
N812 C813 C814 C815 -1(2) .
S81 C813 C814 C815 175.4(12) .
C813 C814 C815 C816 -1(2) .
N812 N811 C816 C815 -1(2) .
N812 N811 C816 C810 179.1(16) .
C814 C815 C816 N811 2(2) .
C814 C815 C816 C810 -177.9(16) .
N811 C816 C810 C818 -118.5(19) .
C815 C816 C810 C818 61(3) .
N811 C816 C810 C817 119.8(18) .
C815 C816 C810 C817 -60(2) .
N811 C816 C810 C819 -1(2) .
C815 C816 C810 C819 178.7(15) .
C846 N841 N842 C843 5(3) .
C846 N841 N842 B8 -173.7(18) .
N822 B8 N842 N841 -9.0(17) .
N832 B8 N842 N841 104.3(14) .
N822 B8 N842 C843 172.4(13) .
N832 B8 N842 C843 -74.2(15) .
N841 N842 C843 C844 -3(2) .
B8 N842 C843 C844 175.2(14) .
N841 N842 C843 S811 178.8(14) .
B8 N842 C843 S811 -3(2) .
Tl81 S811 C843 N842 -69.4(15) .
Tl81 S811 C843 C844 112.6(13) .
N842 C843 C844 C845 -4(3) .
S811 C843 C844 C845 174.3(14) .
C843 C844 C845 C846 9(3) .
N842 N841 C846 C845 0(3) .
N842 N841 C846 C840 179(2) .
C844 C845 C846 N841 -7(3) .
C844 C845 C846 C840 174.3(19) .
N841 C846 C840 C849 3(3) .
C845 C846 C840 C849 -178.4(18) .
N841 C846 C840 C848 -115.9(19) .
C845 C846 C840 C848 63(2) .
N841 C846 C840 C847 131.1(18) .
C845 C846 C840 C847 -50(2) .
C826 N821 N822 C823 -4.4(10) .
C826 N821 N822 B8 174.2(6) .
N812 B8 N822 N821 104.3(8) .
N832 B8 N822 N821 -18.1(8) .
N842 B8 N822 N821 91.0(9) .
N812 B8 N822 C823 -77.0(9) .
N832 B8 N822 C823 160.5(6) .
N842 B8 N822 C823 -90.3(10) .
N821 N822 C823 C824 7.8(10) .
B8 N822 C823 C824 -170.8(6) .
N821 N822 C823 S82 -173.4(5) .
B8 N822 C823 S82 8.1(10) .
Tl5 S82 C823 N822 -86.7(6) .
Tl8 S82 C823 N822 -13.1(8) .
Tl81 S82 C823 N822 -7.1(8) .
Tl5 S82 C823 C824 92.1(6) .
Tl8 S82 C823 C824 165.7(4) .
Tl81 S82 C823 C824 171.7(5) .
N822 C823 C824 C825 -4.1(11) .
S82 C823 C824 C825 177.0(6) .
C823 C824 C825 C826 -2.3(12) .
N822 N821 C826 C825 -2.8(11) .
N822 N821 C826 C820 -179.7(6) .
C824 C825 C826 N821 6.0(12) .
C824 C825 C826 C820 -177.3(7) .
N821 C826 C820 C828 -131.8(7) .
C825 C826 C820 C828 51.3(10) .
N821 C826 C820 C829 -11.8(10) .
C825 C826 C820 C829 171.4(7) .
N821 C826 C820 C827 106.4(8) .
C825 C826 C820 C827 -70.4(9) .
C836 N831 N832 C833 -3.5(9) .
C836 N831 N832 B8 178.3(5) .
N812 B8 N832 N831 -8.8(10) .
N822 B8 N832 N831 109.5(6) .
N842 B8 N832 N831 -4.7(9) .
N812 B8 N832 C833 173.1(8) .
N822 B8 N832 C833 -68.6(8) .
N842 B8 N832 C833 177.2(8) .
N831 N832 C833 C834 4.3(9) .
B8 N832 C833 C834 -177.7(5) .
N831 N832 C833 S83 -172.7(4) .
B8 N832 C833 S83 5.2(8) .
Tl5 S83 C833 N832 -24.6(6) .
Tl5 S83 C833 C834 158.5(4) .
N832 C833 C834 C835 -1.7(9) .
S83 C833 C834 C835 175.4(5) .
C833 C834 C835 C836 -1.6(10) .
N832 N831 C836 C835 0.0(9) .
N832 N831 C836 C860 177.6(9) .
N832 N831 C836 C830 175.6(7) .
C834 C835 C836 N831 2.5(10) .
C834 C835 C836 C860 -174.4(11) .
C834 C835 C836 C830 -173.1(7) .
N831 C836 C830 C837 -60.3(14) .
C835 C836 C830 C837 115.4(12) .
N831 C836 C830 C839 58.6(12) .
C835 C836 C830 C839 -125.7(9) .
N831 C836 C830 C838 179.8(9) .
C835 C836 C830 C838 -4.5(13) .
N831 C836 C860 C868 159.3(12) .
C835 C836 C860 C868 -23.4(19) .
N831 C836 C860 C867 -85.1(19) .
C835 C836 C860 C867 92.1(19) .
N831 C836 C860 C869 34.4(16) .
C835 C836 C860 C869 -148.3(12) .
